data_4104219
loop_
_publ_author_name
'David Bardelang'
'Karol Banaszak'
'Hakim Karoui'
'Antal Rockenbauer'
'M\'elanie Waite'
'Konstantin Udachin'
'John A. Ripmeester'
'Christopher I. Ratcliffe'
'Olivier Ouari'
'Paul Tordo'

_publ_section_title
;
 Probing Cucurbituril Assemblies in Water with TEMPO-like Nitroxides: A
 Trinitroxide Supraradical with Spin-Spin Interactions
;
_journal_name_full 'Journal of the American Chemical Society'
_journal_page_first 5402
_journal_page_last 5404
_journal_paper_doi 10.1021/ja900306m
_journal_volume 131
_journal_year 2009
_chemical_formula_sum 'C348 H412.4 N198 O111.2'
_chemical_formula_weight 9148.36
_chemical_name_common cucurbit[8]uril
_chemical_name_systematic
; 
 ? 
;
_space_group_IT_number 14
_symmetry_cell_setting monoclinic
_symmetry_space_group_name_Hall '-P 2ybc'
_symmetry_space_group_name_H-M 'P 1 21/c 1'
_atom_sites_solution_hydrogens geom
_atom_sites_solution_primary direct
_atom_sites_solution_secondary difmap
_audit_creation_method SHELXL-97
_cell_angle_alpha 90.00
_cell_angle_beta 105.33(3)
_cell_angle_gamma 90.00
_cell_formula_units_Z 4
_cell_length_a 44.283(9)
_cell_length_b 31.672(6)
_cell_length_c 37.209(7)
_cell_measurement_reflns_used 9225
_cell_measurement_temperature 100.0(1)
_cell_measurement_theta_max 41.63
_cell_measurement_theta_min 2.169
_cell_volume 50330(18)
_computing_cell_refinement 'SAINT (Bruker, 2006)'
_computing_data_collection 'APEX2 (Bruker, 2006)'
_computing_data_reduction 'SAINT (Bruker, 2006)'
_computing_molecular_graphics 'ATOMS V.5.0'
_computing_publication_material 'SHELXL-97 (Sheldrick, 1997)'
_computing_structure_refinement 'SHELXL-97 (Sheldrick, 1997)'
_computing_structure_solution 'SHELXS-97 (Sheldrick, 1990)'
_diffrn_ambient_temperature 100.0(1)
_diffrn_measured_fraction_theta_full 0.999
_diffrn_measured_fraction_theta_max 0.999
_diffrn_radiation_monochromator graphite
_diffrn_radiation_source 'fine-focus sealed tube'
_diffrn_radiation_type MoK\a
_diffrn_radiation_wavelength 0.71070
_diffrn_reflns_av_R_equivalents 0.0000
_diffrn_reflns_av_sigmaI/netI 0.0345
_diffrn_reflns_limit_h_max 42
_diffrn_reflns_limit_h_min -44
_diffrn_reflns_limit_k_max 31
_diffrn_reflns_limit_k_min 0
_diffrn_reflns_limit_l_max 37
_diffrn_reflns_limit_l_min 0
_diffrn_reflns_number 52620
_diffrn_reflns_theta_full 20.81
_diffrn_reflns_theta_max 20.81
_diffrn_reflns_theta_min 0.91
_diffrn_standards_number 0
_exptl_absorpt_coefficient_mu 0.093
_exptl_absorpt_correction_T_max 0.9636
_exptl_absorpt_correction_T_min 0.9504
_exptl_absorpt_correction_type multi-scan
_exptl_absorpt_process_details sadabs
_exptl_crystal_colour colorless
_exptl_crystal_density_diffrn 1.207
_exptl_crystal_density_method 'not measured'
_exptl_crystal_description block
_exptl_crystal_F_000 19104
_exptl_crystal_size_max 0.55
_exptl_crystal_size_mid 0.50
_exptl_crystal_size_min 0.40
_refine_diff_density_max 0.907
_refine_diff_density_min -0.793
_refine_diff_density_rms 0.091
_refine_ls_extinction_method none
_refine_ls_goodness_of_fit_ref 1.361
_refine_ls_hydrogen_treatment mixed
_refine_ls_matrix_type fullcycle
_refine_ls_number_parameters 6154
_refine_ls_number_reflns 52620
_refine_ls_number_restraints 8904
_refine_ls_restrained_S_all 1.288
_refine_ls_R_factor_all 0.1280
_refine_ls_R_factor_gt 0.1048
_refine_ls_shift/su_max 0.013
_refine_ls_shift/su_mean 0.000
_refine_ls_structure_factor_coef Fsqd
_refine_ls_weighting_details 'calc w=1/[\s^2^(Fo^2^)+(0.2000P)^2^+0.0000P] where P=(Fo^2^+2Fc^2^)/3'
_refine_ls_weighting_scheme calc
_refine_ls_wR_factor_gt 0.3196
_refine_ls_wR_factor_ref 0.3393
_reflns_number_gt 35950
_reflns_number_total 52620
_reflns_threshold_expression >2sigma(I)
_cod_data_source_file ja900306m_si_002.cif
_cod_data_source_block dav84
_cod_original_cell_volume 50330(17)
_cod_original_sg_symbol_H-M P2(1)/c
_cod_original_formula_sum 'C348 H412.40 N198 O111.20'
_cod_database_code 4104219

loop_
_symmetry_equiv_pos_as_xyz
'x, y, z'
'-x, y+1/2, -z+1/2'
'-x, -y, -z'
'x, -y-1/2, z-1/2'

loop_
_atom_site_label
_atom_site_type_symbol
_atom_site_fract_x
_atom_site_fract_y
_atom_site_fract_z
_atom_site_U_iso_or_equiv
_atom_site_adp_type
_atom_site_occupancy
_atom_site_symmetry_multiplicity
_atom_site_calc_flag
_atom_site_refinement_flags
_atom_site_disorder_assembly
_atom_site_disorder_group
O1 O 0.93350(4) 0.86614(7) 0.31641(7) 0.0930(8) Uani 1 1 d U . .
O2 O 0.89413(5) 1.04936(6) 0.28469(7) 0.0821(8) Uani 1 1 d U . .
O3 O 0.85786(4) 0.83153(6) 0.32005(5) 0.0567(6) Uani 1 1 d U . .
O4 O 0.80665(5) 1.01186(6) 0.28370(6) 0.0789(7) Uani 1 1 d U . .
O5 O 0.78953(4) 0.80245(5) 0.23222(5) 0.0545(6) Uani 1 1 d U . .
O6 O 0.73360(4) 0.97405(5) 0.21393(6) 0.0662(6) Uani 1 1 d U . .
O7 O 0.77315(3) 0.78675(5) 0.13175(4) 0.0443(5) Uani 1 1 d U . .
O8 O 0.71710(5) 0.96586(6) 0.11587(6) 0.0690(6) Uani 1 1 d U . .
O9 O 0.81951(4) 0.81202(5) 0.06309(5) 0.0560(6) Uani 1 1 d U . .
O10 O 0.77201(4) 0.99128(6) 0.05279(6) 0.0671(6) Uani 1 1 d U . .
O11 O 0.90520(5) 0.84878(6) 0.05091(6) 0.0738(7) Uani 1 1 d U . .
O12 O 0.85914(6) 1.03085(7) 0.05533(7) 0.0912(8) Uani 1 1 d U . .
O13 O 0.96460(7) 0.87846(7) 0.12417(7) 0.1110(10) Uani 1 1 d U . .
O14 O 0.93173(7) 1.06395(8) 0.12132(7) 0.1090(9) Uani 1 1 d U . .
O15 O 0.97683(5) 0.88244(6) 0.23466(7) 0.0806(8) Uani 1 1 d U . .
O16 O 0.94836(6) 1.07080(7) 0.22199(8) 0.1050(9) Uani 1 1 d U . .
N1 N 0.95091(5) 0.93584(8) 0.31430(7) 0.0663(7) Uani 1 1 d U . .
N2 N 0.91484(5) 0.92166(8) 0.34386(7) 0.0661(7) Uani 1 1 d U . .
N3 N 0.93913(6) 1.00966(8) 0.30863(8) 0.0764(8) Uani 1 1 d U . .
N4 N 0.89536(5) 0.99188(7) 0.32428(7) 0.0626(7) Uani 1 1 d U . .
N5 N 0.86290(5) 0.89906(8) 0.34278(7) 0.0649(7) Uani 1 1 d U . .
N6 N 0.81527(5) 0.87613(7) 0.31356(6) 0.0533(6) Uani 1 1 d U . .
N7 N 0.84332(5) 0.97014(7) 0.32311(7) 0.0631(7) Uani 1 1 d U . .
N8 N 0.79424(5) 0.94716(7) 0.30475(6) 0.0613(7) Uani 1 1 d U . .
N9 N 0.77022(5) 0.85155(6) 0.26636(5) 0.0461(6) Uani 1 1 d U . .
N10 N 0.74217(4) 0.83607(6) 0.20919(6) 0.0439(6) Uani 1 1 d U . .
N11 N 0.74761(5) 0.92248(7) 0.25771(6) 0.0535(6) Uani 1 1 d U . .
N12 N 0.71773(5) 0.90547(6) 0.20335(6) 0.0468(6) Uani 1 1 d U . .
N13 N 0.73339(4) 0.82856(6) 0.14339(6) 0.0422(6) Uani 1 1 d U . .
N14 N 0.74352(5) 0.83365(7) 0.08777(5) 0.0461(6) Uani 1 1 d U . .
N15 N 0.71100(4) 0.89825(6) 0.13703(6) 0.0468(6) Uani 1 1 d U . .
N16 N 0.72300(5) 0.90663(7) 0.08242(6) 0.0512(6) Uani 1 1 d U . .
N17 N 0.77417(5) 0.85098(7) 0.04589(6) 0.0485(6) Uani 1 1 d U . .
N18 N 0.81458(5) 0.87132(7) 0.02603(7) 0.0628(7) Uani 1 1 d U . .
N19 N 0.75469(5) 0.92315(7) 0.04077(6) 0.0502(6) Uani 1 1 d U . .
N20 N 0.79620(5) 0.94388(7) 0.02319(6) 0.0638(7) Uani 1 1 d U . .
N21 N 0.86660(5) 0.89617(7) 0.02400(6) 0.0620(7) Uani 1 1 d U . .
N22 N 0.91573(5) 0.91665(8) 0.03862(6) 0.0668(7) Uani 1 1 d U . .
N23 N 0.84761(6) 0.96761(8) 0.02290(7) 0.0721(8) Uani 1 1 d U . .
N24 N 0.89679(6) 0.98921(9) 0.04086(7) 0.0789(8) Uani 1 1 d U . .
N25 N 0.98301(6) 0.94373(8) 0.14658(8) 0.0738(8) Uani 1 1 d U . .
N26 N 0.96171(6) 0.93545(9) 0.08539(8) 0.0837(9) Uani 1 1 d U . .
N27 N 0.97521(8) 1.01849(9) 0.14430(8) 0.0992(10) Uani 1 1 d U . .
N28 N 0.94467(6) 1.00899(8) 0.08713(8) 0.0798(8) Uani 1 1 d U . .
N29 N 0.98154(5) 0.94306(7) 0.26888(7) 0.0656(7) Uani 1 1 d U . .
N30 N 0.99096(5) 0.94628(8) 0.21320(7) 0.0662(7) Uani 1 1 d U . .
N31 N 0.96979(6) 1.01869(8) 0.26375(8) 0.0750(8) Uani 1 1 d U . .
N32 N 0.98316(7) 1.02170(8) 0.21074(8) 0.0818(9) Uani 1 1 d U . .
C1 C 0.93340(6) 0.90408(10) 0.32372(9) 0.0691(9) Uani 1 1 d U . .
C2 C 0.94771(7) 0.97358(9) 0.33144(9) 0.0689(9) Uani 1 1 d U . .
H2 H 0.9671 0.9796 0.3517 0.083 Uiso 1 1 calc R . .
C3 C 0.91988(6) 0.96615(10) 0.34828(9) 0.0665(9) Uani 1 1 d U . .
H3 H 0.9247 0.9751 0.3750 0.080 Uiso 1 1 calc R . .
C4 C 0.90875(7) 1.02060(9) 0.30367(10) 0.0709(9) Uani 1 1 d U . .
C5 C 0.89501(7) 0.89727(11) 0.36108(9) 0.0725(10) Uani 1 1 d U . .
H5A H 0.9018 0.8674 0.3623 0.087 Uiso 1 1 calc R . .
H5B H 0.8980 0.9073 0.3870 0.087 Uiso 1 1 calc R . .
C6 C 0.86740(7) 1.00216(10) 0.33423(10) 0.0746(10) Uani 1 1 d U . .
H6A H 0.8592 1.0293 0.3224 0.089 Uiso 1 1 calc R . .
H6B H 0.8723 1.0060 0.3616 0.089 Uiso 1 1 calc R . .
C7 C 0.84629(6) 0.86519(9) 0.32485(7) 0.0514(8) Uani 1 1 d U . .
C8 C 0.84214(6) 0.93355(9) 0.34674(8) 0.0600(8) Uani 1 1 d U . .
H8 H 0.8455 0.9419 0.3734 0.072 Uiso 1 1 calc R . .
C9 C 0.80914(6) 0.91590(9) 0.33042(8) 0.0606(8) Uani 1 1 d U . .
H9 H 0.7980 0.9111 0.3502 0.073 Uiso 1 1 calc R . .
C10 C 0.81390(7) 0.97946(10) 0.30189(8) 0.0654(9) Uani 1 1 d U . .
C11 C 0.79147(6) 0.84383(9) 0.30194(7) 0.0534(8) Uani 1 1 d U . .
H11A H 0.8019 0.8163 0.3012 0.064 Uiso 1 1 calc R . .
H11B H 0.7794 0.8417 0.3208 0.064 Uiso 1 1 calc R . .
C12 C 0.76061(7) 0.95109(10) 0.28940(9) 0.0735(10) Uani 1 1 d U . .
H12A H 0.7557 0.9806 0.2811 0.088 Uiso 1 1 calc R . .
H12B H 0.7502 0.9452 0.3093 0.088 Uiso 1 1 calc R . .
C13 C 0.76951(6) 0.82748(8) 0.23593(7) 0.0420(7) Uani 1 1 d U . .
C14 C 0.74267(6) 0.87735(9) 0.26169(7) 0.0514(7) Uani 1 1 d U . .
H14 H 0.7313 0.8713 0.2810 0.062 Uiso 1 1 calc R . .
C15 C 0.72217(6) 0.86587(8) 0.22066(8) 0.0490(7) Uani 1 1 d U . .
H15 H 0.7018 0.8527 0.2212 0.059 Uiso 1 1 calc R . .
C16 C 0.73354(6) 0.93810(8) 0.22376(8) 0.0503(7) Uani 1 1 d U . .
C17 C 0.73122(6) 0.80946(8) 0.17656(7) 0.0460(7) Uani 1 1 d U . .
H17A H 0.7436 0.7831 0.1803 0.055 Uiso 1 1 calc R . .
H17B H 0.7091 0.8017 0.1741 0.055 Uiso 1 1 calc R . .
C18 C 0.69728(6) 0.91130(8) 0.16514(7) 0.0528(8) Uani 1 1 d U . .
H18A H 0.6777 0.8952 0.1627 0.063 Uiso 1 1 calc R . .
H18B H 0.6917 0.9415 0.1614 0.063 Uiso 1 1 calc R . .
C19 C 0.75168(5) 0.81372(7) 0.12208(7) 0.0404(7) Uani 1 1 d U . .
C20 C 0.70962(6) 0.85580(8) 0.12187(7) 0.0454(7) Uani 1 1 d U . .
H20 H 0.6884 0.8432 0.1190 0.054 Uiso 1 1 calc R . .
C21 C 0.71669(6) 0.85921(8) 0.08469(7) 0.0491(7) Uani 1 1 d U . .
H21 H 0.6987 0.8497 0.0639 0.059 Uiso 1 1 calc R . .
C22 C 0.71763(6) 0.92733(8) 0.11234(8) 0.0494(7) Uani 1 1 d U . .
C23 C 0.75394(6) 0.82047(9) 0.05686(7) 0.0519(8) Uani 1 1 d U . .
H23A H 0.7355 0.8153 0.0355 0.062 Uiso 1 1 calc R . .
H23B H 0.7654 0.7935 0.0630 0.062 Uiso 1 1 calc R . .
C24 C 0.72513(6) 0.92810(9) 0.04944(7) 0.0545(8) Uani 1 1 d U . .
H24A H 0.7214 0.9586 0.0523 0.065 Uiso 1 1 calc R . .
H24B H 0.7083 0.9176 0.0282 0.065 Uiso 1 1 calc R . .
C25 C 0.80452(6) 0.84161(8) 0.04616(7) 0.0495(8) Uani 1 1 d U . .
C26 C 0.76183(7) 0.88690(9) 0.02163(8) 0.0575(8) Uani 1 1 d U . .
H26 H 0.7439 0.8786 0.0002 0.069 Uiso 1 1 calc R . .
C27 C 0.79110(7) 0.90109(9) 0.00865(8) 0.0620(8) Uani 1 1 d U . .
H27 H 0.7869 0.9005 -0.0191 0.074 Uiso 1 1 calc R . .
C28 C 0.77407(7) 0.95600(8) 0.04077(8) 0.0567(8) Uani 1 1 d U . .
C29 C 0.84139(7) 0.86458(10) 0.01149(8) 0.0649(9) Uani 1 1 d U . .
H29A H 0.8344 0.8650 -0.0161 0.078 Uiso 1 1 calc R . .
H29B H 0.8501 0.8362 0.0191 0.078 Uiso 1 1 calc R . .
C30 C 0.81443(7) 0.97369(10) 0.00983(9) 0.0788(10) Uani 1 1 d U . .
H30A H 0.8093 1.0023 0.0172 0.095 Uiso 1 1 calc R . .
H30B H 0.8084 0.9726 -0.0177 0.095 Uiso 1 1 calc R . .
C31 C 0.89684(7) 0.88345(10) 0.03916(8) 0.0630(9) Uani 1 1 d U . .
C32 C 0.86396(7) 0.93685(10) 0.00748(9) 0.0706(9) Uani 1 1 d U . .
H32 H 0.8554 0.9350 -0.0202 0.085 Uiso 1 1 calc R . .
C33 C 0.89812(7) 0.95356(11) 0.01793(9) 0.0750(9) Uani 1 1 d U . .
H33 H 0.9054 0.9612 -0.0045 0.090 Uiso 1 1 calc R . .
C34 C 0.86752(8) 0.99978(10) 0.04046(9) 0.0770(10) Uani 1 1 d U . .
C35 C 0.94939(7) 0.91503(11) 0.05074(8) 0.0728(10) Uani 1 1 d U . .
H35A H 0.9562 0.8851 0.0529 0.087 Uiso 1 1 calc R . .
H35B H 0.9581 0.9285 0.0317 0.087 Uiso 1 1 calc R . .
C36 C 0.92290(8) 1.01980(11) 0.05195(10) 0.0898(11) Uani 1 1 d U . .
H36A H 0.9343 1.0208 0.0324 0.108 Uiso 1 1 calc R . .
H36B H 0.9142 1.0483 0.0539 0.108 Uiso 1 1 calc R . .
C37 C 0.96972(8) 0.91525(11) 0.11915(9) 0.0799(10) Uani 1 1 d U . .
C38 C 0.98870(8) 0.98329(11) 0.13148(10) 0.0828(10) Uani 1 1 d U . .
H38 H 1.0115 0.9877 0.1340 0.099 Uiso 1 1 calc R . .
C39 C 0.96957(8) 0.97909(11) 0.08897(10) 0.0811(10) Uani 1 1 d U . .
H39 H 0.9827 0.9873 0.0719 0.097 Uiso 1 1 calc R . .
C40 C 0.94873(10) 1.03286(11) 0.11767(11) 0.0988(12) Uani 1 1 d U . .
C41 C 1.00110(7) 0.92882(11) 0.18318(9) 0.0759(10) Uani 1 1 d U . .
H41A H 0.9995 0.8977 0.1840 0.091 Uiso 1 1 calc R . .
H41B H 1.0234 0.9361 0.1865 0.091 Uiso 1 1 calc R . .
C42 C 0.98842(10) 1.04185(11) 0.17796(10) 0.1003(13) Uani 1 1 d U . .
H42A H 0.9791 1.0705 0.1755 0.120 Uiso 1 1 calc R . .
H42B H 1.0112 1.0450 0.1812 0.120 Uiso 1 1 calc R . .
C43 C 0.98220(6) 0.92114(9) 0.23828(9) 0.0635(8) Uani 1 1 d U . .
C44 C 0.99291(6) 0.98565(9) 0.26793(9) 0.0618(8) Uani 1 1 d U . .
H44 H 1.0117 0.9914 0.2891 0.074 Uiso 1 1 calc R . .
C45 C 1.00088(7) 0.98704(9) 0.22927(9) 0.0657(8) Uani 1 1 d U . .
H45 H 1.0238 0.9915 0.2324 0.079 Uiso 1 1 calc R . .
C46 C 0.96536(8) 1.04010(10) 0.23208(10) 0.0793(10) Uani 1 1 d U . .
C47 C 0.97978(7) 0.92424(10) 0.30310(9) 0.0769(9) Uani 1 1 d U . .
H47A H 0.9983 0.9330 0.3231 0.092 Uiso 1 1 calc R . .
H47B H 0.9806 0.8932 0.3007 0.092 Uiso 1 1 calc R . .
C48 C 0.96078(7) 1.03570(10) 0.29466(10) 0.0831(10) Uani 1 1 d U . .
H48A H 0.9509 1.0636 0.2875 0.100 Uiso 1 1 calc R . .
H48B H 0.9799 1.0404 0.3152 0.100 Uiso 1 1 calc R . .
O1A O 0.72261(4) 0.53747(6) 0.09316(6) 0.0700(6) Uani 1 1 d U . .
O2A O 0.80668(4) 0.69105(5) 0.14163(5) 0.0520(5) Uani 1 1 d U . .
O3A O 0.68260(4) 0.56019(5) 0.15702(5) 0.0554(5) Uani 1 1 d U . .
O4A O 0.76237(3) 0.71302(5) 0.21043(5) 0.0516(5) Uani 1 1 d U . .
O5A O 0.60995(4) 0.64298(6) 0.15304(6) 0.0732(7) Uani 1 1 d U . .
O6A O 0.69274(4) 0.78517(5) 0.23989(5) 0.0559(6) Uani 1 1 d U . .
O7A O 0.54976(4) 0.72960(6) 0.10103(6) 0.0649(6) Uani 1 1 d U . .
O8A O 0.63959(4) 0.85983(5) 0.18580(4) 0.0461(5) Uani 1 1 d U . .
O9A O 0.52521(5) 0.77461(7) 0.01374(6) 0.0798(7) Uani 1 1 d U . .
O10A O 0.63814(4) 0.88749(6) 0.08556(5) 0.0582(6) Uani 1 1 d U . .
O11A O 0.57063(5) 0.74160(7) -0.05599(7) 0.0897(8) Uani 1 1 d U . .
O12A O 0.67698(4) 0.86569(6) -0.00189(5) 0.0606(6) Uani 1 1 d U . .
O13A O 0.63997(5) 0.66333(6) -0.06072(6) 0.0720(7) Uani 1 1 d U . .
O14A O 0.73823(4) 0.80873(6) -0.02796(4) 0.0505(5) Uani 1 1 d U . .
O15A O 0.70358(4) 0.57711(7) -0.00271(6) 0.0773(7) Uani 1 1 d U . .
O16A O 0.79019(4) 0.72675(6) 0.04606(5) 0.0575(6) Uani 1 1 d U . .
N1A N 0.76696(4) 0.57041(7) 0.08590(6) 0.0516(6) Uani 1 1 d U . .
N2A N 0.76035(5) 0.56412(7) 0.14235(6) 0.0571(6) Uani 1 1 d U . .
N3A N 0.80275(4) 0.62993(6) 0.10667(6) 0.0492(6) Uani 1 1 d U . .
N4A N 0.79278(4) 0.62646(6) 0.16123(6) 0.0452(6) Uani 1 1 d U . .
N5A N 0.73339(4) 0.57617(7) 0.18958(6) 0.0504(6) Uani 1 1 d U . .
N6A N 0.69419(4) 0.61038(6) 0.20379(6) 0.0466(6) Uani 1 1 d U . .
N7A N 0.76407(4) 0.64044(6) 0.20724(6) 0.0485(6) Uani 1 1 d U . .
N8A N 0.72742(4) 0.66916(6) 0.22991(6) 0.0467(6) Uani 1 1 d U . .
N9A N 0.65082(5) 0.65455(7) 0.20501(7) 0.0571(7) Uani 1 1 d U . .
N10A N 0.61206(5) 0.70152(7) 0.19096(6) 0.0547(6) Uani 1 1 d U . .
N11A N 0.68333(4) 0.71293(7) 0.23457(5) 0.0446(6) Uani 1 1 d U . .
N12A N 0.64299(4) 0.75585(6) 0.22924(6) 0.0461(6) Uani 1 1 d U . .
N13A N 0.57464(5) 0.75392(6) 0.15938(6) 0.0496(6) Uani 1 1 d U . .
N14A N 0.54847(5) 0.79935(7) 0.11813(6) 0.0544(7) Uani 1 1 d U . .
N15A N 0.60639(5) 0.80863(7) 0.19781(5) 0.0474(6) Uani 1 1 d U . .
N16A N 0.58977(5) 0.84864(7) 0.14758(6) 0.0521(7) Uani 1 1 d U . .
N17A N 0.54204(5) 0.82826(8) 0.05577(6) 0.0609(7) Uani 1 1 d U . .
N18A N 0.55370(5) 0.83098(8) 0.00228(7) 0.0688(7) Uani 1 1 d U . .
N19A N 0.58723(5) 0.87132(7) 0.08525(6) 0.0520(6) Uani 1 1 d U . .
N20A N 0.59937(5) 0.87368(7) 0.03067(6) 0.0544(7) Uani 1 1 d U . .
N21A N 0.57853(5) 0.81288(8) -0.04684(6) 0.0658(7) Uani 1 1 d U . .
N22A N 0.61037(5) 0.77787(8) -0.07280(6) 0.0624(7) Uani 1 1 d U . .
N23A N 0.62255(5) 0.85903(7) -0.01947(6) 0.0562(7) Uani 1 1 d U . .
N24A N 0.65044(5) 0.83145(8) -0.05600(6) 0.0568(7) Uani 1 1 d U . .
N25A N 0.65220(5) 0.73029(8) -0.07626(6) 0.0614(7) Uani 1 1 d U . .
N26A N 0.69028(6) 0.68123(8) -0.06252(8) 0.0773(8) Uani 1 1 d U . .
N27A N 0.69107(5) 0.78718(7) -0.06763(6) 0.0605(7) Uani 1 1 d U . .
N28A N 0.72819(5) 0.73993(7) -0.04636(6) 0.0610(7) Uani 1 1 d U . .
N29A N 0.72741(6) 0.63194(8) -0.02415(8) 0.0777(9) Uani 1 1 d U . .
N30A N 0.75549(5) 0.59264(7) 0.02094(7) 0.0603(7) Uani 1 1 d U . .
N31A N 0.76380(5) 0.69019(7) -0.00621(6) 0.0576(7) Uani 1 1 d U . .
N32A N 0.78926(5) 0.65313(7) 0.04280(6) 0.0568(7) Uani 1 1 d U . .
C1A C 0.74738(6) 0.55541(8) 0.10516(8) 0.0539(7) Uani 1 1 d U . .
C2A C 0.79636(5) 0.58548(8) 0.11022(8) 0.0499(7) Uani 1 1 d U . .
H2A H 0.8144 0.5675 0.1082 0.060 Uiso 1 1 calc R . .
C3A C 0.79094(6) 0.58272(8) 0.14902(8) 0.0505(7) Uani 1 1 d U . .
H3A H 0.8072 0.5649 0.1661 0.061 Uiso 1 1 calc R . .
C4A C 0.80122(5) 0.65179(8) 0.13799(7) 0.0451(7) Uani 1 1 d U . .
C5A C 0.74815(6) 0.54596(9) 0.17100(8) 0.0575(8) Uani 1 1 d U . .
H5A1 H 0.7327 0.5239 0.1598 0.069 Uiso 1 1 calc R . .
H5A2 H 0.7655 0.5322 0.1897 0.069 Uiso 1 1 calc R . .
C6A C 0.79423(5) 0.63627(8) 0.19933(7) 0.0461(7) Uani 1 1 d U . .
H6A1 H 0.8059 0.6630 0.2060 0.055 Uiso 1 1 calc R . .
H6A2 H 0.8062 0.6138 0.2154 0.055 Uiso 1 1 calc R . .
C7A C 0.70096(5) 0.57962(8) 0.17954(7) 0.0466(7) Uani 1 1 d U . .
C8A C 0.74875(6) 0.60403(8) 0.21848(7) 0.0497(7) Uani 1 1 d U . .
H8A H 0.7632 0.5884 0.2395 0.060 Uiso 1 1 calc R . .
C9A C 0.72177(6) 0.62505(8) 0.23105(8) 0.0495(7) Uani 1 1 d U . .
H9A H 0.7217 0.6158 0.2567 0.059 Uiso 1 1 calc R . .
C10A C 0.75237(5) 0.67743(8) 0.21481(7) 0.0450(7) Uani 1 1 d U . .
C11A C 0.66310(6) 0.61289(8) 0.20902(9) 0.0631(8) Uani 1 1 d U . .
H11C H 0.6490 0.5943 0.1906 0.076 Uiso 1 1 calc R . .
H11D H 0.6636 0.6023 0.2342 0.076 Uiso 1 1 calc R . .
C12A C 0.71612(6) 0.69976(9) 0.25194(7) 0.0540(8) Uani 1 1 d U . .
H12C H 0.7298 0.7250 0.2555 0.065 Uiso 1 1 calc R . .
H12D H 0.7174 0.6876 0.2768 0.065 Uiso 1 1 calc R . .
C13A C 0.62223(6) 0.66421(9) 0.18067(8) 0.0586(8) Uani 1 1 d U . .
C14A C 0.65787(6) 0.68518(8) 0.23563(8) 0.0514(7) Uani 1 1 d U . .
H14A H 0.6612 0.6711 0.2604 0.062 Uiso 1 1 calc R . .
C15A C 0.62962(6) 0.71416(8) 0.22735(7) 0.0527(7) Uani 1 1 d U . .
H15A H 0.6172 0.7105 0.2460 0.063 Uiso 1 1 calc R . .
C16A C 0.67499(6) 0.75432(8) 0.23564(7) 0.0453(7) Uani 1 1 d U . .
C17A C 0.57918(6) 0.71240(9) 0.17693(8) 0.0581(8) Uani 1 1 d U . .
H17C H 0.5692 0.7119 0.1978 0.070 Uiso 1 1 calc R . .
H17D H 0.5687 0.6909 0.1585 0.070 Uiso 1 1 calc R . .
C18A C 0.62656(6) 0.79418(8) 0.23237(7) 0.0492(8) Uani 1 1 d U . .
H18C H 0.6139 0.7896 0.2503 0.059 Uiso 1 1 calc R . .
H18D H 0.6421 0.8165 0.2426 0.059 Uiso 1 1 calc R . .
C19A C 0.55711(6) 0.75800(8) 0.12396(7) 0.0479(7) Uani 1 1 d U . .
C20A C 0.57533(6) 0.79303(8) 0.18038(7) 0.0497(7) Uani 1 1 d U . .
H20A H 0.5621 0.7912 0.1983 0.060 Uiso 1 1 calc R . .
C21A C 0.56252(6) 0.82385(8) 0.14962(7) 0.0490(7) Uani 1 1 d U . .
H21A H 0.5465 0.8424 0.1563 0.059 Uiso 1 1 calc R . .
C22A C 0.61460(6) 0.84078(8) 0.17738(7) 0.0440(7) Uani 1 1 d U . .
C23A C 0.52697(6) 0.81284(10) 0.08316(8) 0.0637(9) Uani 1 1 d U . .
H23C H 0.5134 0.7887 0.0724 0.076 Uiso 1 1 calc R . .
H23D H 0.5133 0.8354 0.0886 0.076 Uiso 1 1 calc R . .
C24A C 0.58926(6) 0.88386(8) 0.12380(7) 0.0497(8) Uani 1 1 d U . .
H24C H 0.6085 0.9008 0.1335 0.060 Uiso 1 1 calc R . .
H24D H 0.5711 0.9020 0.1241 0.060 Uiso 1 1 calc R . .
C25A C 0.53875(6) 0.80750(10) 0.02268(8) 0.0644(8) Uani 1 1 d U . .
C26A C 0.55696(6) 0.86805(9) 0.05783(8) 0.0534(8) Uani 1 1 d U . .
H26A H 0.5426 0.8915 0.0606 0.064 Uiso 1 1 calc R . .
C27A C 0.56561(6) 0.87083(10) 0.02003(8) 0.0651(9) Uani 1 1 d U . .
H27A H 0.5557 0.8957 0.0049 0.078 Uiso 1 1 calc R . .
C28A C 0.61081(6) 0.87853(9) 0.06938(7) 0.0535(8) Uani 1 1 d U . .
C29A C 0.54890(7) 0.82394(12) -0.03722(9) 0.0763(10) Uani 1 1 d U . .
H29C H 0.5400 0.8498 -0.0509 0.092 Uiso 1 1 calc R . .
H29D H 0.5336 0.8008 -0.0453 0.092 Uiso 1 1 calc R . .
C30A C 0.61691(6) 0.88953(9) 0.00497(7) 0.0552(8) Uani 1 1 d U . .
H30C H 0.6050 0.9131 -0.0097 0.066 Uiso 1 1 calc R . .
H30D H 0.6372 0.9009 0.0197 0.066 Uiso 1 1 calc R . .
C31A C 0.58411(7) 0.77506(10) -0.05847(9) 0.0708(9) Uani 1 1 d U . .
C32A C 0.59889(6) 0.84564(10) -0.05364(7) 0.0584(8) Uani 1 1 d U . .
H32A H 0.5870 0.8700 -0.0677 0.070 Uiso 1 1 calc R . .
C33A C 0.61809(6) 0.82192(9) -0.07612(7) 0.0595(8) Uani 1 1 d U . .
H33A H 0.6130 0.8314 -0.1027 0.071 Uiso 1 1 calc R . .
C34A C 0.65193(6) 0.85311(8) -0.02341(7) 0.0535(8) Uani 1 1 d U . .
C35A C 0.61939(7) 0.74383(10) -0.09304(8) 0.0713(9) Uani 1 1 d U . .
H35C H 0.6171 0.7528 -0.1191 0.086 Uiso 1 1 calc R . .
H35D H 0.6052 0.7196 -0.0935 0.086 Uiso 1 1 calc R . .
C36A C 0.67630(6) 0.82814(9) -0.07278(7) 0.0581(8) Uani 1 1 d U . .
H36C H 0.6686 0.8340 -0.0998 0.070 Uiso 1 1 calc R . .
H36D H 0.6921 0.8499 -0.0618 0.070 Uiso 1 1 calc R . .
C37A C 0.65863(6) 0.68862(10) -0.06577(8) 0.0603(8) Uani 1 1 d U . .
C38A C 0.67813(6) 0.74890(9) -0.08777(8) 0.0633(8) Uani 1 1 d U . .
H38A H 0.6727 0.7533 -0.1154 0.076 Uiso 1 1 calc R . .
C39A C 0.70490(6) 0.71642(9) -0.07488(8) 0.0641(8) Uani 1 1 d U . .
H39A H 0.7137 0.7082 -0.0960 0.077 Uiso 1 1 calc R . .
C40A C 0.72093(6) 0.78133(9) -0.04499(7) 0.0533(8) Uani 1 1 d U . .
C41A C 0.70405(8) 0.64021(10) -0.05863(10) 0.0826(11) Uani 1 1 d U . .
H41C H 0.7137 0.6358 -0.0795 0.099 Uiso 1 1 calc R . .
H41D H 0.6871 0.6191 -0.0613 0.099 Uiso 1 1 calc R . .
C42A C 0.76000(6) 0.72572(9) -0.03236(9) 0.0632(9) Uani 1 1 d U . .
H42C H 0.7729 0.7496 -0.0197 0.076 Uiso 1 1 calc R . .
H42D H 0.7681 0.7172 -0.0537 0.076 Uiso 1 1 calc R . .
C43A C 0.72613(6) 0.59938(9) -0.00224(8) 0.0640(9) Uani 1 1 d U . .
C44A C 0.76024(6) 0.64730(9) -0.01920(8) 0.0602(8) Uani 1 1 d U . .
H44A H 0.7680 0.6427 -0.0418 0.072 Uiso 1 1 calc R . .
C45A C 0.77833(6) 0.62199(8) 0.01419(8) 0.0554(8) Uani 1 1 d U . .
H45A H 0.7963 0.6067 0.0085 0.066 Uiso 1 1 calc R . .
C46A C 0.78176(6) 0.69351(8) 0.02923(7) 0.0497(8) Uani 1 1 d U . .
C47A C 0.76370(6) 0.55853(8) 0.04782(8) 0.0582(8) Uani 1 1 d U . .
H47C H 0.7474 0.5364 0.0410 0.070 Uiso 1 1 calc R . .
H47D H 0.7837 0.5460 0.0459 0.070 Uiso 1 1 calc R . .
C48A C 0.81371(5) 0.64528(8) 0.07687(7) 0.0488(7) Uani 1 1 d U . .
H48C H 0.8287 0.6246 0.0715 0.059 Uiso 1 1 calc R . .
H48D H 0.8253 0.6719 0.0847 0.059 Uiso 1 1 calc R . .
O1B O 0.86228(4) 0.73251(5) 0.08119(5) 0.0535(6) Uani 1 1 d U . .
O2B O 1.00244(4) 0.71316(6) 0.15087(6) 0.0664(6) Uani 1 1 d U . .
O3B O 0.85535(4) 0.62352(6) 0.02408(5) 0.0615(6) Uani 1 1 d U . .
O4B O 0.99150(4) 0.59813(7) 0.11578(6) 0.0754(7) Uani 1 1 d U . .
O5B O 0.83587(4) 0.52530(6) 0.05717(6) 0.0647(6) Uani 1 1 d U . .
O6B O 0.96927(4) 0.48840(6) 0.14459(6) 0.0734(7) Uani 1 1 d U . .
O7B O 0.81206(4) 0.48709(6) 0.14899(6) 0.0691(6) Uani 1 1 d U . .
O8B O 0.94706(5) 0.43112(7) 0.22514(7) 0.0875(8) Uani 1 1 d U . .
O9B O 0.80039(4) 0.52321(7) 0.24759(6) 0.0758(7) Uani 1 1 d U . .
O10B O 0.93575(5) 0.48182(9) 0.30926(9) 0.1269(12) Uani 1 1 d U . .
O11B O 0.80584(5) 0.61906(9) 0.28845(6) 0.0947(8) Uani 1 1 d U . .
O12B O 0.94680(6) 0.59151(12) 0.35299(9) 0.1428(13) Uani 1 1 d U . .
O13B O 0.83187(4) 0.72640(6) 0.24745(5) 0.0577(6) Uani 1 1 d U . .
O14B O 0.96811(5) 0.70184(9) 0.32484(7) 0.1110(9) Uani 1 1 d U . .
O15B O 0.84889(4) 0.77997(5) 0.16532(5) 0.0544(6) Uani 1 1 d U . .
O16B O 0.98787(4) 0.75073(7) 0.23725(6) 0.0734(7) Uani 1 1 d U . .
N1B N 0.90771(5) 0.77096(6) 0.10710(6) 0.0487(6) Uani 1 1 d U . .
N2B N 0.90941(4) 0.72012(7) 0.06585(6) 0.0515(6) Uani 1 1 d U . .
N3B N 0.96289(5) 0.76325(7) 0.13425(6) 0.0518(6) Uani 1 1 d U . .
N4B N 0.96490(5) 0.71124(8) 0.09502(7) 0.0630(7) Uani 1 1 d U . .
N5B N 0.90550(5) 0.65087(7) 0.03813(6) 0.0557(6) Uani 1 1 d U . .
N6B N 0.89931(5) 0.58196(7) 0.02967(6) 0.0595(7) Uani 1 1 d U . .
N7B N 0.96100(5) 0.64044(7) 0.07034(7) 0.0598(7) Uani 1 1 d U . .
N8B N 0.95226(5) 0.57230(7) 0.06768(6) 0.0591(7) Uani 1 1 d U . .
N9B N 0.88414(5) 0.51341(8) 0.04660(7) 0.0642(7) Uani 1 1 d U . .
N10B N 0.86898(5) 0.47375(7) 0.08763(7) 0.0636(7) Uani 1 1 d U . .
N11B N 0.93740(5) 0.50314(7) 0.08605(7) 0.0623(7) Uani 1 1 d U . .
N12B N 0.92301(5) 0.45233(8) 0.12053(8) 0.0722(8) Uani 1 1 d U . .
N13B N 0.85296(5) 0.44657(7) 0.14130(7) 0.0606(7) Uani 1 1 d U . .
N14B N 0.84251(5) 0.44621(8) 0.19585(7) 0.0652(7) Uani 1 1 d U . .
N15B N 0.90673(5) 0.42647(8) 0.17196(8) 0.0725(8) Uani 1 1 d U . .
N16B N 0.89548(6) 0.42115(9) 0.22558(8) 0.0791(8) Uani 1 1 d U . .
N17B N 0.83694(6) 0.46852(9) 0.25662(7) 0.0763(8) Uani 1 1 d U . .
N18B N 0.83443(6) 0.50749(10) 0.30483(7) 0.0858(8) Uani 1 1 d U . .
N19B N 0.88991(6) 0.44625(10) 0.28517(8) 0.0913(9) Uani 1 1 d U . .
N20B N 0.89089(7) 0.49789(11) 0.32576(9) 0.1036(10) Uani 1 1 d U . .
N21B N 0.84142(6) 0.57755(10) 0.33065(7) 0.0931(9) Uani 1 1 d U . .
N22B N 0.85161(6) 0.64699(10) 0.32600(7) 0.0820(8) Uani 1 1 d U . .
N23B N 0.89802(7) 0.56700(12) 0.35206(8) 0.1079(10) Uani 1 1 d U . .
N24B N 0.90717(7) 0.63661(12) 0.35709(9) 0.1128(10) Uani 1 1 d U . .
N25B N 0.86468(5) 0.71467(8) 0.30552(6) 0.0657(7) Uani 1 1 d U . .
N26B N 0.87705(5) 0.76465(8) 0.27075(7) 0.0620(7) Uani 1 1 d U . .
N27B N 0.91985(6) 0.70367(11) 0.33738(8) 0.0975(9) Uani 1 1 d U . .
N28B N 0.93151(5) 0.75262(9) 0.29963(7) 0.0695(8) Uani 1 1 d U . .
N29B N 0.88872(4) 0.79768(7) 0.21774(6) 0.0520(6) Uani 1 1 d U . .
N30B N 0.89889(4) 0.80038(7) 0.16210(6) 0.0486(6) Uani 1 1 d U . .
N31B N 0.94439(5) 0.78387(7) 0.24653(6) 0.0597(7) Uani 1 1 d U . .
N32B N 0.95455(5) 0.78927(7) 0.19143(6) 0.0501(6) Uani 1 1 d U . .
C1B C 0.89019(6) 0.74008(8) 0.08453(7) 0.0472(8) Uani 1 1 d U . .
C2B C 0.93866(5) 0.77449(9) 0.10303(7) 0.0472(7) Uani 1 1 d U . .
H2B H 0.9424 0.8029 0.0933 0.057 Uiso 1 1 calc R . .
C3B C 0.93990(6) 0.73918(8) 0.07464(8) 0.0500(8) Uani 1 1 d U . .
H3B H 0.9447 0.7510 0.0519 0.060 Uiso 1 1 calc R . .
C4B C 0.97947(6) 0.72831(9) 0.12945(8) 0.0538(8) Uani 1 1 d U . .
C5B C 0.89681(6) 0.69359(9) 0.03419(8) 0.0583(8) Uani 1 1 d U . .
H5B1 H 0.8737 0.6952 0.0281 0.070 Uiso 1 1 calc R . .
H5B2 H 0.9033 0.7052 0.0127 0.070 Uiso 1 1 calc R . .
C6B C 0.97926(6) 0.67951(9) 0.07764(9) 0.0614(9) Uani 1 1 d U . .
H6B1 H 1.0003 0.6731 0.0939 0.074 Uiso 1 1 calc R . .
H6B2 H 0.9819 0.6907 0.0538 0.074 Uiso 1 1 calc R . .
C7B C 0.88403(6) 0.61972(9) 0.02990(8) 0.0593(8) Uani 1 1 d U . .
C8B C 0.93597(6) 0.63532(9) 0.03602(8) 0.0587(8) Uani 1 1 d U . .
H8B H 0.9420 0.6473 0.0140 0.070 Uiso 1 1 calc R . .
C9B C 0.93193(6) 0.58696(9) 0.03304(8) 0.0597(8) Uani 1 1 d U . .
H9B H 0.9380 0.5753 0.0110 0.072 Uiso 1 1 calc R . .
C10B C 0.96988(6) 0.60327(9) 0.08743(8) 0.0604(8) Uani 1 1 d U . .
C11B C 0.88164(6) 0.54199(9) 0.01788(8) 0.0625(9) Uani 1 1 d U . .
H11E H 0.8593 0.5489 0.0071 0.075 Uiso 1 1 calc R . .
H11F H 0.8895 0.5286 -0.0019 0.075 Uiso 1 1 calc R . .
C12B C 0.96037(6) 0.52788(9) 0.07459(9) 0.0671(9) Uani 1 1 d U . .
H12E H 0.9637 0.5154 0.0515 0.081 Uiso 1 1 calc R . .
H12F H 0.9804 0.5260 0.0941 0.081 Uiso 1 1 calc R . .
C13B C 0.86062(6) 0.50636(9) 0.06431(8) 0.0603(8) Uani 1 1 d U . .
C14B C 0.90993(6) 0.48435(9) 0.06071(9) 0.0649(9) Uani 1 1 d U . .
H14B H 0.9157 0.4693 0.0398 0.078 Uiso 1 1 calc R . .
C15B C 0.89816(6) 0.45351(10) 0.08539(9) 0.0697(9) Uani 1 1 d U . .
H15B H 0.8942 0.4249 0.0737 0.084 Uiso 1 1 calc R . .
C16B C 0.94530(6) 0.48263(9) 0.11872(9) 0.0619(9) Uani 1 1 d U . .
C17B C 0.84528(6) 0.45054(9) 0.10065(8) 0.0630(8) Uani 1 1 d U . .
H17E H 0.8430 0.4220 0.0895 0.076 Uiso 1 1 calc R . .
H17F H 0.8249 0.4652 0.0918 0.076 Uiso 1 1 calc R . .
C18B C 0.92580(6) 0.41982(11) 0.14660(9) 0.0746(9) Uani 1 1 d U . .
H18E H 0.9480 0.4174 0.1610 0.090 Uiso 1 1 calc R . .
H18F H 0.9197 0.3928 0.1333 0.090 Uiso 1 1 calc R . .
C19B C 0.83413(6) 0.46344(9) 0.16041(8) 0.0583(8) Uani 1 1 d U . .
C20B C 0.87394(6) 0.41538(9) 0.16167(9) 0.0658(8) Uani 1 1 d U . .
H20B H 0.8705 0.3875 0.1486 0.079 Uiso 1 1 calc R . .
C21B C 0.86616(6) 0.41297(9) 0.19918(9) 0.0685(9) Uani 1 1 d U . .
H21B H 0.8577 0.3846 0.2032 0.082 Uiso 1 1 calc R . .
C22B C 0.91917(7) 0.42653(10) 0.20872(10) 0.0732(9) Uani 1 1 d U . .
C23B C 0.82209(6) 0.44841(10) 0.22083(8) 0.0695(9) Uani 1 1 d U . .
H23E H 0.8156 0.4194 0.2255 0.083 Uiso 1 1 calc R . .
H23F H 0.8030 0.4644 0.2084 0.083 Uiso 1 1 calc R . .
C24B C 0.90143(8) 0.41323(12) 0.26549(10) 0.0913(11) Uani 1 1 d U . .
H24E H 0.8914 0.3862 0.2692 0.110 Uiso 1 1 calc R . .
H24F H 0.9243 0.4101 0.2764 0.110 Uiso 1 1 calc R . .
C25B C 0.82105(6) 0.50291(11) 0.26700(9) 0.0756(9) Uani 1 1 d U . .
C26B C 0.85830(7) 0.44820(12) 0.28797(10) 0.0865(10) Uani 1 1 d U . .
H26B H 0.8504 0.4202 0.2940 0.104 Uiso 1 1 calc R . .
C27B C 0.86004(8) 0.48084(14) 0.31867(11) 0.1032(12) Uani 1 1 d U . .
H27B H 0.8576 0.4663 0.3416 0.124 Uiso 1 1 calc R . .
C28B C 0.90854(8) 0.47619(14) 0.30614(12) 0.1042(12) Uani 1 1 d U . .
C29B C 0.82120(8) 0.54000(12) 0.32482(10) 0.0969(11) Uani 1 1 d U . .
H29E H 0.7998 0.5477 0.3101 0.116 Uiso 1 1 calc R . .
H29F H 0.8198 0.5288 0.3491 0.116 Uiso 1 1 calc R . .
C30B C 0.90524(11) 0.52370(15) 0.35754(13) 0.1334(15) Uani 1 1 d U . .
H30E H 0.8983 0.5137 0.3793 0.160 Uiso 1 1 calc R . .
H30F H 0.9282 0.5201 0.3635 0.160 Uiso 1 1 calc R . .
C31B C 0.83011(8) 0.61500(13) 0.31222(8) 0.0866(10) Uani 1 1 d U . .
C32B C 0.87072(9) 0.58327(13) 0.35956(10) 0.0970(11) Uani 1 1 d U . .
H32B H 0.8686 0.5731 0.3842 0.116 Uiso 1 1 calc R . .
C33B C 0.87576(8) 0.63224(12) 0.36000(10) 0.0946(11) Uani 1 1 d U . .
H33B H 0.8729 0.6455 0.3833 0.114 Uiso 1 1 calc R . .
C34B C 0.91986(9) 0.59828(16) 0.35271(11) 0.1161(12) Uani 1 1 d U . .
C35B C 0.84301(7) 0.69101(11) 0.32080(9) 0.0799(10) Uani 1 1 d U . .
H35E H 0.8425 0.7034 0.3451 0.096 Uiso 1 1 calc R . .
H35F H 0.8217 0.6933 0.3038 0.096 Uiso 1 1 calc R . .
C36B C 0.92580(9) 0.67334(13) 0.36819(11) 0.1207(12) Uani 1 1 d U . .
H36E H 0.9482 0.6655 0.3754 0.145 Uiso 1 1 calc R . .
H36F H 0.9207 0.6863 0.3900 0.145 Uiso 1 1 calc R . .
C37B C 0.85571(6) 0.73530(9) 0.27194(7) 0.0544(8) Uani 1 1 d U . .
C38B C 0.89298(7) 0.73325(12) 0.32863(8) 0.0774(10) Uani 1 1 d U . .
H38B H 0.8893 0.7456 0.3519 0.093 Uiso 1 1 calc R . .
C39B C 0.90211(6) 0.76633(11) 0.30518(8) 0.0673(9) Uani 1 1 d U . .
H39B H 0.9038 0.7948 0.3171 0.081 Uiso 1 1 calc R . .
C40B C 0.94189(7) 0.71874(12) 0.32110(9) 0.0785(10) Uani 1 1 d U . .
C41B C 0.87073(6) 0.79881(9) 0.24315(8) 0.0570(8) Uani 1 1 d U . .
H41E H 0.8483 0.7977 0.2292 0.068 Uiso 1 1 calc R . .
H41F H 0.8743 0.8262 0.2565 0.068 Uiso 1 1 calc R . .
C42B C 0.95194(6) 0.77942(11) 0.28644(8) 0.0650(9) Uani 1 1 d U . .
H42E H 0.9735 0.7682 0.2953 0.078 Uiso 1 1 calc R . .
H42F H 0.9517 0.8077 0.2976 0.078 Uiso 1 1 calc R . .
C43B C 0.87600(5) 0.79120(8) 0.18092(8) 0.0503(7) Uani 1 1 d U . .
C44B C 0.92687(5) 0.81698(8) 0.18695(7) 0.0496(7) Uani 1 1 d U . .
H44B H 0.9312 0.8466 0.1805 0.059 Uiso 1 1 calc R . .
C45B C 0.91997(6) 0.81389(9) 0.22706(8) 0.0549(8) Uani 1 1 d U . .
H45B H 0.9217 0.8419 0.2399 0.066 Uiso 1 1 calc R . .
C46B C 0.96484(6) 0.77308(9) 0.22630(8) 0.0579(8) Uani 1 1 d U . .
C47B C 0.89326(6) 0.80403(8) 0.12299(8) 0.0558(8) Uani 1 1 d U . .
H47E H 0.9013 0.8316 0.1170 0.067 Uiso 1 1 calc R . .
H47F H 0.8704 0.8035 0.1115 0.067 Uiso 1 1 calc R . .
C48B C 0.97376(5) 0.78967(9) 0.16620(8) 0.0516(8) Uani 1 1 d U . .
H48E H 0.9951 0.7806 0.1797 0.062 Uiso 1 1 calc R . .
H48F H 0.9752 0.8190 0.1577 0.062 Uiso 1 1 calc R . .
O1C O 0.52103(4) 0.37687(5) 0.26913(5) 0.0538(6) Uani 1 1 d U . .
O2C O 0.55015(4) 0.56630(6) 0.28336(7) 0.0777(7) Uani 1 1 d U . .
O3C O 0.57579(4) 0.36445(6) 0.19907(6) 0.0698(6) Uani 1 1 d U . .
O4C O 0.60645(4) 0.54759(5) 0.22608(5) 0.0557(6) Uani 1 1 d U . .
O5C O 0.65137(4) 0.32956(5) 0.19940(5) 0.0555(6) Uani 1 1 d U . .
O6C O 0.69490(4) 0.51244(5) 0.24306(5) 0.0561(6) Uani 1 1 d U . .
O7C O 0.71379(4) 0.30109(5) 0.29435(6) 0.0590(6) Uani 1 1 d U . .
O8C O 0.76730(5) 0.47683(6) 0.32270(6) 0.0773(7) Uani 1 1 d U . .
O9C O 0.72081(4) 0.28456(5) 0.39312(6) 0.0620(6) Uani 1 1 d U . .
O10C O 0.77500(5) 0.46373(6) 0.42264(6) 0.0797(7) Uani 1 1 d U . .
O11C O 0.66638(4) 0.30712(6) 0.45198(6) 0.0650(6) Uani 1 1 d U . .
O12C O 0.71729(6) 0.48561(7) 0.47955(8) 0.1048(10) Uani 1 1 d U . .
O13C O 0.57816(5) 0.34262(6) 0.45341(6) 0.0762(7) Uani 1 1 d U . .
O14C O 0.62815(5) 0.52460(7) 0.46188(8) 0.1018(8) Uani 1 1 d U . .
O15C O 0.52060(4) 0.37117(5) 0.37827(5) 0.0585(6) Uani 1 1 d U . .
O16C O 0.56042(5) 0.55320(6) 0.38438(6) 0.0795(7) Uani 1 1 d U . .
N1C N 0.50519(5) 0.44050(6) 0.28793(6) 0.0516(6) Uani 1 1 d U . .
N2C N 0.52031(4) 0.43835(6) 0.23580(6) 0.0503(6) Uani 1 1 d U . .
N3C N 0.51429(5) 0.51555(7) 0.29224(7) 0.0614(7) Uani 1 1 d U . .
N4C N 0.52940(5) 0.51451(6) 0.24057(7) 0.0540(6) Uani 1 1 d U . .
N5C N 0.55335(4) 0.43123(6) 0.19347(6) 0.0517(6) Uani 1 1 d U . .
N6C N 0.59280(4) 0.41811(7) 0.16838(6) 0.0495(6) Uani 1 1 d U . .
N7C N 0.56333(5) 0.50641(6) 0.19892(7) 0.0576(7) Uani 1 1 d U . .
N8C N 0.60889(4) 0.49006(6) 0.18858(6) 0.0459(6) Uani 1 1 d U . .
N9C N 0.64710(4) 0.39880(7) 0.17864(6) 0.0508(6) Uani 1 1 d U . .
N10C N 0.69324(4) 0.37656(6) 0.21278(6) 0.0458(6) Uani 1 1 d U . .
N11C N 0.66331(4) 0.46958(7) 0.19805(6) 0.0452(6) Uani 1 1 d U . .
N12C N 0.71207(4) 0.44862(7) 0.22647(6) 0.0511(7) Uani 1 1 d U . .
N13C N 0.73437(5) 0.35321(7) 0.26471(7) 0.0594(7) Uani 1 1 d U . .
N14C N 0.75874(5) 0.33614(7) 0.32348(7) 0.0547(7) Uani 1 1 d U . .
N15C N 0.75496(5) 0.42482(7) 0.27683(7) 0.0575(7) Uani 1 1 d U . .
N16C N 0.78032(5) 0.40791(7) 0.33605(7) 0.0639(7) Uani 1 1 d U . .
N17C N 0.76265(5) 0.32737(7) 0.38969(7) 0.0572(7) Uani 1 1 d U . .
N18C N 0.74749(5) 0.32984(7) 0.44173(7) 0.0577(7) Uani 1 1 d U . .
N19C N 0.78392(5) 0.39845(7) 0.40090(7) 0.0643(7) Uani 1 1 d U . .
N20C N 0.76785(5) 0.40155(7) 0.45234(7) 0.0651(7) Uani 1 1 d U . .
N21C N 0.71135(5) 0.34558(7) 0.47812(7) 0.0627(7) Uani 1 1 d U . .
N22C N 0.66759(6) 0.36438(8) 0.49274(8) 0.0798(8) Uani 1 1 d U . .
N23C N 0.73214(6) 0.41757(8) 0.48979(8) 0.0794(8) Uani 1 1 d U . .
N24C N 0.68741(6) 0.43646(8) 0.50037(9) 0.0990(10) Uani 1 1 d U . .
N25C N 0.61554(6) 0.38888(8) 0.48616(8) 0.0826(9) Uani 1 1 d U . .
N26C N 0.56710(6) 0.41074(8) 0.46564(7) 0.0733(7) Uani 1 1 d U . .
N27C N 0.63524(7) 0.46047(8) 0.49362(9) 0.0996(10) Uani 1 1 d U . .
N28C N 0.58666(6) 0.48294(8) 0.46822(7) 0.0777(8) Uani 1 1 d U . .
N29C N 0.52130(5) 0.42952(8) 0.41498(7) 0.0675(7) Uani 1 1 d U . .
N30C N 0.50690(5) 0.43683(7) 0.35413(7) 0.0608(7) Uani 1 1 d U . .
N31C N 0.54342(6) 0.49947(8) 0.41711(7) 0.0723(8) Uani 1 1 d U . .
N32C N 0.51714(6) 0.51265(7) 0.35784(7) 0.0676(7) Uani 1 1 d U . .
C1C C 0.51604(5) 0.41430(8) 0.26509(8) 0.0460(7) Uani 1 1 d U . .
C2C C 0.49694(6) 0.48119(8) 0.27156(8) 0.0558(8) Uani 1 1 d U . .
H2C H 0.4739 0.4862 0.2667 0.067 Uiso 1 1 calc R . .
C3C C 0.50666(5) 0.48033(7) 0.23475(8) 0.0486(7) Uani 1 1 d U . .
H3C H 0.4886 0.4848 0.2124 0.058 Uiso 1 1 calc R . .
C4C C 0.53308(6) 0.53595(8) 0.27312(9) 0.0599(8) Uani 1 1 d U . .
C5C C 0.52464(6) 0.41934(8) 0.20261(8) 0.0545(8) Uani 1 1 d U . .
H5C1 H 0.5067 0.4271 0.1815 0.065 Uiso 1 1 calc R . .
H5C2 H 0.5244 0.3883 0.2054 0.065 Uiso 1 1 calc R . .
C6C C 0.54012(6) 0.53221(9) 0.20931(9) 0.0625(8) Uani 1 1 d U . .
H6C1 H 0.5218 0.5355 0.1874 0.075 Uiso 1 1 calc R . .
H6C2 H 0.5490 0.5606 0.2164 0.075 Uiso 1 1 calc R . .
C7C C 0.57406(6) 0.40122(8) 0.18840(7) 0.0488(7) Uani 1 1 d U . .
C8C C 0.55651(6) 0.47035(8) 0.17472(8) 0.0533(8) Uani 1 1 d U . .
H8C H 0.5381 0.4755 0.1530 0.064 Uiso 1 1 calc R . .
C9C C 0.58656(6) 0.46399(8) 0.16247(8) 0.0485(7) Uani 1 1 d U . .
H9C H 0.5841 0.4726 0.1360 0.058 Uiso 1 1 calc R . .
C10C C 0.59419(6) 0.51833(8) 0.20690(8) 0.0540(8) Uani 1 1 d U . .
C11C C 0.61490(5) 0.39518(9) 0.15477(7) 0.0477(8) Uani 1 1 d U . .
H11G H 0.6143 0.4055 0.1295 0.057 Uiso 1 1 calc R . .
H11H H 0.6088 0.3650 0.1526 0.057 Uiso 1 1 calc R . .
C12C C 0.63905(5) 0.50103(8) 0.18369(8) 0.0533(8) Uani 1 1 d U . .
H12G H 0.6457 0.5283 0.1964 0.064 Uiso 1 1 calc R . .
H12H H 0.6370 0.5051 0.1568 0.064 Uiso 1 1 calc R . .
C13C C 0.66196(6) 0.36451(8) 0.19706(8) 0.0504(8) Uani 1 1 d U . .
C14C C 0.66731(5) 0.43341(8) 0.17725(7) 0.0444(7) Uani 1 1 d U . .
H14C H 0.6667 0.4410 0.1510 0.053 Uiso 1 1 calc R . .
C15C C 0.70024(5) 0.41673(8) 0.19871(7) 0.0460(7) Uani 1 1 d U . .
H15C H 0.7142 0.4133 0.1817 0.055 Uiso 1 1 calc R . .
C16C C 0.69052(6) 0.48100(8) 0.22486(7) 0.0450(7) Uani 1 1 d U . .
C17C C 0.71699(6) 0.34569(8) 0.22755(8) 0.0537(8) Uani 1 1 d U . .
H17G H 0.7069 0.3176 0.2263 0.064 Uiso 1 1 calc R . .
H17H H 0.7316 0.3448 0.2115 0.064 Uiso 1 1 calc R . .
C18C C 0.74447(6) 0.45233(9) 0.24568(8) 0.0580(8) Uani 1 1 d U . .
H18G H 0.7570 0.4467 0.2278 0.070 Uiso 1 1 calc R . .
H18H H 0.7486 0.4818 0.2544 0.070 Uiso 1 1 calc R . .
C19C C 0.73406(6) 0.32757(8) 0.29449(8) 0.0483(8) Uani 1 1 d U . .
C20C C 0.76177(6) 0.38109(8) 0.27367(8) 0.0559(8) Uani 1 1 d U . .
H20C H 0.7751 0.3766 0.2561 0.067 Uiso 1 1 calc R . .
C21C C 0.77995(7) 0.36771(9) 0.31560(9) 0.0622(9) Uani 1 1 d U . .
H21C H 0.8014 0.3564 0.3176 0.075 Uiso 1 1 calc R . .
C22C C 0.76711(6) 0.44101(9) 0.31309(9) 0.0603(8) Uani 1 1 d U . .
C23C C 0.76811(6) 0.30937(8) 0.35637(8) 0.0579(8) Uani 1 1 d U . .
H23G H 0.7566 0.2823 0.3511 0.069 Uiso 1 1 calc R . .
H23H H 0.7907 0.3030 0.3611 0.069 Uiso 1 1 calc R . .
C24C C 0.79882(7) 0.41276(9) 0.37329(8) 0.0636(9) Uani 1 1 d U . .
H24G H 0.8042 0.4430 0.3778 0.076 Uiso 1 1 calc R . .
H24H H 0.8186 0.3970 0.3763 0.076 Uiso 1 1 calc R . .
C25C C 0.74212(6) 0.31175(8) 0.40749(8) 0.0558(8) Uani 1 1 d U . .
C26C C 0.78523(6) 0.35475(8) 0.41349(9) 0.0604(8) Uani 1 1 d U . .
H26C H 0.8069 0.3430 0.4184 0.073 Uiso 1 1 calc R . .
C27C C 0.77430(6) 0.35706(9) 0.44904(9) 0.0614(8) Uani 1 1 d U . .
H27C H 0.7910 0.3470 0.4711 0.074 Uiso 1 1 calc R . .
C28C C 0.77535(7) 0.42488(9) 0.42484(9) 0.0660(9) Uani 1 1 d U . .
C29C C 0.73337(6) 0.31532(8) 0.46892(8) 0.0571(8) Uani 1 1 d U . .
H29G H 0.7499 0.3087 0.4919 0.069 Uiso 1 1 calc R . .
H29H H 0.7220 0.2888 0.4601 0.069 Uiso 1 1 calc R . .
C30C C 0.76316(7) 0.42144(9) 0.48663(9) 0.0687(9) Uani 1 1 d U . .
H30G H 0.7776 0.4082 0.5087 0.082 Uiso 1 1 calc R . .
H30H H 0.7686 0.4518 0.4867 0.082 Uiso 1 1 calc R . .
C31C C 0.68069(6) 0.33664(9) 0.47194(9) 0.0643(9) Uani 1 1 d U . .
C32C C 0.72168(7) 0.37843(9) 0.50489(9) 0.0709(9) Uani 1 1 d U . .
H32C H 0.7377 0.3680 0.5274 0.085 Uiso 1 1 calc R . .
C33C C 0.69182(8) 0.39324(10) 0.51470(11) 0.0891(10) Uani 1 1 d U . .
H33C H 0.6937 0.3917 0.5420 0.107 Uiso 1 1 calc R . .
C34C C 0.71262(7) 0.45083(9) 0.48829(10) 0.0791(10) Uani 1 1 d U . .
C35C C 0.63912(7) 0.35699(10) 0.50235(12) 0.0938(12) Uani 1 1 d U . .
H35G H 0.6431 0.3573 0.5298 0.113 Uiso 1 1 calc R . .
H35H H 0.6310 0.3287 0.4934 0.113 Uiso 1 1 calc R . .
C36C C 0.66746(8) 0.46596(11) 0.51308(13) 0.1180(14) Uani 1 1 d U . .
H36G H 0.6700 0.4619 0.5401 0.142 Uiso 1 1 calc R . .
H36H H 0.6740 0.4952 0.5093 0.142 Uiso 1 1 calc R . .
C37C C 0.58626(7) 0.37743(10) 0.46747(8) 0.0702(9) Uani 1 1 d U . .
C38C C 0.61479(8) 0.42898(10) 0.50524(11) 0.0868(11) Uani 1 1 d U . .
H38C H 0.6195 0.4258 0.5329 0.104 Uiso 1 1 calc R . .
C39C C 0.58244(8) 0.44536(10) 0.48812(9) 0.0814(10) Uani 1 1 d U . .
H39C H 0.5717 0.4522 0.5079 0.098 Uiso 1 1 calc R . .
C40C C 0.61860(8) 0.49144(10) 0.47434(10) 0.0878(10) Uani 1 1 d U . .
C41C C 0.53282(7) 0.40737(11) 0.45012(8) 0.0744(9) Uani 1 1 d U . .
H41G H 0.5271 0.3772 0.4464 0.089 Uiso 1 1 calc R . .
H41H H 0.5224 0.4189 0.4684 0.089 Uiso 1 1 calc R . .
C42C C 0.56211(8) 0.51239(10) 0.45241(9) 0.0834(10) Uani 1 1 d U . .
H42G H 0.5486 0.5158 0.4696 0.100 Uiso 1 1 calc R . .
H42H H 0.5715 0.5402 0.4499 0.100 Uiso 1 1 calc R . .
C43C C 0.51653(6) 0.40881(9) 0.38195(8) 0.0555(8) Uani 1 1 d U . .
C44C C 0.51574(7) 0.47272(10) 0.41074(8) 0.0711(8) Uani 1 1 d U . .
H44C H 0.5015 0.4825 0.4259 0.085 Uiso 1 1 calc R . .
C45C C 0.50020(7) 0.47858(8) 0.36850(9) 0.0651(9) Uani 1 1 d U . .
H45C H 0.4773 0.4845 0.3631 0.078 Uiso 1 1 calc R . .
C46C C 0.54227(7) 0.52478(9) 0.38605(9) 0.0698(9) Uani 1 1 d U . .
C47C C 0.49174(6) 0.42304(9) 0.31612(8) 0.0545(8) Uani 1 1 d U . .
H47G H 0.4929 0.3919 0.3151 0.065 Uiso 1 1 calc R . .
H47H H 0.4693 0.4310 0.3101 0.065 Uiso 1 1 calc R . .
C48C C 0.50680(7) 0.53594(9) 0.32399(8) 0.0688(9) Uani 1 1 d U . .
H48G H 0.5166 0.5643 0.3275 0.083 Uiso 1 1 calc R . .
H48H H 0.4838 0.5398 0.3183 0.083 Uiso 1 1 calc R . .
O1D O 0.82572(5) 0.14965(9) 0.59914(7) 0.1091(9) Uani 1 1 d U . .
O2D O 0.72883(5) 0.29360(7) 0.55081(6) 0.0805(7) Uani 1 1 d U . .
O3D O 0.77414(4) 0.06586(7) 0.52342(5) 0.0727(7) Uani 1 1 d U . .
O4D O 0.69226(4) 0.21715(5) 0.46502(5) 0.0572(6) Uani 1 1 d U . .
O5D O 0.77120(4) 0.03566(6) 0.42692(5) 0.0649(6) Uani 1 1 d U . .
O6D O 0.68837(4) 0.18640(5) 0.36677(5) 0.0518(6) Uani 1 1 d U . .
O7D O 0.82213(4) 0.05888(7) 0.37086(6) 0.0718(7) Uani 1 1 d U . .
O8D O 0.74138(4) 0.21235(5) 0.31319(5) 0.0541(6) Uani 1 1 d U . .
O9D O 0.89417(6) 0.14221(9) 0.39504(9) 0.1279(11) Uani 1 1 d U . .
O10D O 0.81721(5) 0.28828(7) 0.31147(6) 0.0819(7) Uani 1 1 d U . .
O11D O 0.94613(7) 0.21673(10) 0.46602(9) 0.1316(11) Uani 1 1 d U . .
O12D O 0.85910(9) 0.35501(15) 0.38704(15) 0.213(2) Uani 1 1 d U . .
O13D O 0.94168(7) 0.25430(11) 0.56283(11) 0.1617(13) Uani 1 1 d U . .
O14D O 0.84828(5) 0.38822(8) 0.48371(8) 0.1003(9) Uani 1 1 d U . .
O16D O 0.79666(5) 0.35277(7) 0.55108(6) 0.0871(8) Uani 1 1 d U . .
N1D N 0.80739(6) 0.21339(10) 0.61884(7) 0.0866(9) Uani 1 1 d U . .
N2D N 0.77335(6) 0.16678(8) 0.58627(7) 0.0735(8) Uani 1 1 d U . .
N3D N 0.76945(6) 0.26958(9) 0.59925(7) 0.0800(9) Uani 1 1 d U . .
N4D N 0.73479(6) 0.22323(8) 0.56785(7) 0.0770(8) Uani 1 1 d U . .
N5D N 0.74335(6) 0.11831(8) 0.54075(7) 0.0731(8) Uani 1 1 d U . .
N6D N 0.72441(5) 0.08279(7) 0.48860(7) 0.0589(7) Uani 1 1 d U . .
N7D N 0.70788(6) 0.17674(8) 0.51911(7) 0.0673(8) Uani 1 1 d U . .
N8D N 0.69205(5) 0.14396(7) 0.46465(6) 0.0515(6) Uani 1 1 d U . .
N9D N 0.72271(5) 0.06290(7) 0.42509(6) 0.0546(6) Uani 1 1 d U . .
N10D N 0.73799(5) 0.06207(6) 0.37265(7) 0.0548(6) Uani 1 1 d U . .
N11D N 0.68991(5) 0.12405(6) 0.40106(6) 0.0489(6) Uani 1 1 d U . .
N12D N 0.70416(5) 0.12200(6) 0.34823(6) 0.0492(6) Uani 1 1 d U . .
N13D N 0.77329(5) 0.07730(7) 0.33603(6) 0.0517(6) Uani 1 1 d U . .
N14D N 0.81465(5) 0.11174(7) 0.32842(7) 0.0635(7) Uani 1 1 d U . .
N15D N 0.74101(5) 0.13962(6) 0.31325(7) 0.0539(7) Uani 1 1 d U . .
N16D N 0.78202(5) 0.17242(7) 0.30252(6) 0.0543(7) Uani 1 1 d U . .
N17D N 0.85987(6) 0.15829(9) 0.33813(8) 0.0820(9) Uani 1 1 d U . .
N18D N 0.89706(6) 0.20423(9) 0.36495(10) 0.0966(10) Uani 1 1 d U . .
N19D N 0.82766(5) 0.21799(8) 0.30954(8) 0.0748(8) Uani 1 1 d U . .
N20D N 0.86773(6) 0.26202(9) 0.32862(8) 0.0820(9) Uani 1 1 d U . .
N21D N 0.92986(7) 0.25191(11) 0.41091(10) 0.1109(10) Uani 1 1 d U . .
N22D N 0.94207(7) 0.28809(11) 0.46308(10) 0.1165(10) Uani 1 1 d U . .
N23D N 0.89594(6) 0.30851(10) 0.37874(9) 0.0956(9) Uani 1 1 d U . .
N24D N 0.90476(7) 0.34203(10) 0.43349(10) 0.1070(10) Uani 1 1 d U . .
N25D N 0.93565(7) 0.31308(11) 0.52120(10) 0.1165(10) Uani 1 1 d U . .
N26D N 0.91883(7) 0.31580(12) 0.57340(10) 0.1195(10) Uani 1 1 d U . .
N27D N 0.89994(7) 0.36738(10) 0.49316(10) 0.1050(9) Uani 1 1 d U . .
N28D N 0.87981(6) 0.36558(10) 0.54250(9) 0.0944(9) Uani 1 1 d U . .
N29D N 0.88839(7) 0.29742(13) 0.61609(11) 0.1295(12) Uani 1 1 d U . .
N30D N 0.85096(7) 0.26009(10) 0.63006(9) 0.1028(10) Uani 1 1 d U . .
N31D N 0.84888(7) 0.34451(10) 0.58041(9) 0.0983(10) Uani 1 1 d U . .
N32D N 0.81276(6) 0.31635(9) 0.60654(8) 0.0815(9) Uani 1 1 d U . .
C1D C 0.80428(8) 0.17311(12) 0.60111(10) 0.0898(11) Uani 1 1 d U . .
C2D C 0.77700(8) 0.22965(12) 0.61944(10) 0.0865(10) Uani 1 1 d U . .
H2D H 0.7753 0.2325 0.6456 0.104 Uiso 1 1 calc R . .
C3D C 0.75405(7) 0.19799(10) 0.59823(8) 0.0736(9) Uani 1 1 d U . .
H3D H 0.7413 0.1852 0.6140 0.088 Uiso 1 1 calc R . .
C4D C 0.74312(7) 0.26400(10) 0.57071(8) 0.0707(9) Uani 1 1 d U . .
C5D C 0.76247(9) 0.12377(10) 0.57843(9) 0.0851(11) Uani 1 1 d U . .
H5D1 H 0.7808 0.1047 0.5826 0.102 Uiso 1 1 calc R . .
H5D2 H 0.7502 0.1155 0.5960 0.102 Uiso 1 1 calc R . .
C6D C 0.70509(7) 0.20906(10) 0.54498(9) 0.0729(10) Uani 1 1 d U . .
H6D1 H 0.6924 0.1981 0.5613 0.087 Uiso 1 1 calc R . .
H6D2 H 0.6938 0.2334 0.5310 0.087 Uiso 1 1 calc R . .
C7D C 0.74959(6) 0.08716(9) 0.51851(8) 0.0628(9) Uani 1 1 d U . .
C8D C 0.71092(7) 0.13248(9) 0.52852(9) 0.0690(9) Uani 1 1 d U . .
H8D H 0.6986 0.1244 0.5465 0.083 Uiso 1 1 calc R . .
C9D C 0.69899(6) 0.10986(9) 0.49043(8) 0.0608(8) Uani 1 1 d U . .
H9D H 0.6797 0.0930 0.4897 0.073 Uiso 1 1 calc R . .
C10D C 0.69717(6) 0.18272(9) 0.48064(8) 0.0552(8) Uani 1 1 d U . .
C11D C 0.72130(7) 0.04995(9) 0.46248(9) 0.0650(9) Uani 1 1 d U . .
H11I H 0.7010 0.0356 0.4603 0.078 Uiso 1 1 calc R . .
H11J H 0.7381 0.0290 0.4722 0.078 Uiso 1 1 calc R . .
C12D C 0.67253(6) 0.13882(8) 0.42675(8) 0.0525(8) Uani 1 1 d U . .
H12I H 0.6556 0.1184 0.4269 0.063 Uiso 1 1 calc R . .
H12J H 0.6626 0.1662 0.4178 0.063 Uiso 1 1 calc R . .
C13D C 0.74710(6) 0.05297(8) 0.41066(8) 0.0574(8) Uani 1 1 d U . .
C14D C 0.69568(6) 0.08015(7) 0.39742(7) 0.0459(7) Uani 1 1 d U . .
H14D H 0.6764 0.0629 0.3956 0.055 Uiso 1 1 calc R . .
C15D C 0.70629(6) 0.07817(8) 0.36052(8) 0.0519(8) Uani 1 1 d U . .
H15D H 0.6925 0.0593 0.3416 0.062 Uiso 1 1 calc R . .
C16D C 0.69370(6) 0.14792(8) 0.37192(8) 0.0477(7) Uani 1 1 d U . .
C17D C 0.75555(6) 0.04600(8) 0.34830(8) 0.0551(8) Uani 1 1 d U . .
H17I H 0.7699 0.0236 0.3615 0.066 Uiso 1 1 calc R . .
H17J H 0.7409 0.0330 0.3263 0.066 Uiso 1 1 calc R . .
C18D C 0.70919(5) 0.13428(8) 0.31328(7) 0.0450(7) Uani 1 1 d U . .
H18I H 0.6997 0.1127 0.2945 0.054 Uiso 1 1 calc R . .
H18J H 0.6980 0.1612 0.3054 0.054 Uiso 1 1 calc R . .
C19D C 0.80500(6) 0.08029(9) 0.34741(8) 0.0579(8) Uani 1 1 d U . .
C20D C 0.75915(6) 0.10482(8) 0.30397(8) 0.0561(8) Uani 1 1 d U . .
H20D H 0.7475 0.0887 0.2815 0.067 Uiso 1 1 calc R . .
C21D C 0.78906(6) 0.12791(9) 0.29825(8) 0.0567(8) Uani 1 1 d U . .
H21D H 0.7924 0.1219 0.2732 0.068 Uiso 1 1 calc R . .
C22D C 0.75329(6) 0.17777(8) 0.30956(7) 0.0455(7) Uani 1 1 d U . .
C23D C 0.84725(6) 0.11692(9) 0.32941(10) 0.0723(10) Uani 1 1 d U . .
H23I H 0.8597 0.0970 0.3480 0.087 Uiso 1 1 calc R . .
H23J H 0.8500 0.1088 0.3048 0.087 Uiso 1 1 calc R . .
C24D C 0.79637(6) 0.20598(9) 0.28670(9) 0.0676(9) Uani 1 1 d U . .
H24I H 0.7826 0.2311 0.2832 0.081 Uiso 1 1 calc R . .
H24J H 0.7981 0.1971 0.2618 0.081 Uiso 1 1 calc R . .
C25D C 0.88544(8) 0.16639(11) 0.36931(12) 0.0933(12) Uani 1 1 d U . .
C26D C 0.85512(7) 0.19110(10) 0.31161(10) 0.0759(9) Uani 1 1 d U . .
H26D H 0.8557 0.1805 0.2865 0.091 Uiso 1 1 calc R . .
C27D C 0.88251(8) 0.22181(11) 0.32800(11) 0.0897(11) Uani 1 1 d U . .
H27D H 0.8976 0.2227 0.3123 0.108 Uiso 1 1 calc R . .
C28D C 0.83577(7) 0.25753(10) 0.31698(10) 0.0755(10) Uani 1 1 d U . .
C29D C 0.92960(8) 0.21730(13) 0.38709(12) 0.1026(12) Uani 1 1 d U . .
H29I H 0.9398 0.1930 0.4022 0.123 Uiso 1 1 calc R . .
H29J H 0.9421 0.2246 0.3695 0.123 Uiso 1 1 calc R . .
C30D C 0.88388(8) 0.30216(11) 0.33870(11) 0.0927(11) Uani 1 1 d U . .
H30I H 0.9015 0.3037 0.3271 0.111 Uiso 1 1 calc R . .
H30J H 0.8692 0.3254 0.3283 0.111 Uiso 1 1 calc R . .
C31D C 0.94110(9) 0.25056(14) 0.44781(13) 0.1098(12) Uani 1 1 d U . .
C32D C 0.92697(9) 0.29688(13) 0.39757(13) 0.1114(11) Uani 1 1 d U . .
H32D H 0.9421 0.3035 0.3826 0.134 Uiso 1 1 calc R . .
C33D C 0.93430(9) 0.32192(14) 0.43445(12) 0.1152(12) Uani 1 1 d U . .
H33D H 0.9517 0.3426 0.4367 0.138 Uiso 1 1 calc R . .
C34D C 0.88397(8) 0.33700(12) 0.39916(12) 0.0965(11) Uani 1 1 d U . .
C35D C 0.95781(9) 0.29844(17) 0.50150(13) 0.1399(15) Uani 1 1 d U . .
H35I H 0.9688 0.2731 0.5142 0.168 Uiso 1 1 calc R . .
H35J H 0.9736 0.3207 0.5020 0.168 Uiso 1 1 calc R . .
C36D C 0.90168(10) 0.37836(13) 0.45486(12) 0.1217(13) Uani 1 1 d U . .
H36I H 0.8825 0.3939 0.4419 0.146 Uiso 1 1 calc R . .
H36J H 0.9198 0.3972 0.4565 0.146 Uiso 1 1 calc R . .
C37D C 0.93223(9) 0.28989(14) 0.55384(12) 0.1177(12) Uani 1 1 d U . .
C38D C 0.92691(8) 0.35293(13) 0.52463(13) 0.1151(11) Uani 1 1 d U . .
H38D H 0.9451 0.3725 0.5278 0.138 Uiso 1 1 calc R . .
C39D C 0.91310(8) 0.35612(13) 0.55694(12) 0.1052(11) Uani 1 1 d U . .
H39D H 0.9239 0.3785 0.5747 0.126 Uiso 1 1 calc R . .
C40D C 0.87357(8) 0.37458(11) 0.50482(11) 0.0875(10) Uani 1 1 d U . .
C41D C 0.92016(10) 0.30684(18) 0.61252(13) 0.1433(16) Uani 1 1 d U . .
H41I H 0.9288 0.3316 0.6281 0.172 Uiso 1 1 calc R . .
H41J H 0.9341 0.2824 0.6213 0.172 Uiso 1 1 calc R . .
C42D C 0.85956(8) 0.37949(11) 0.56410(11) 0.0967(11) Uani 1 1 d U . .
H42I H 0.8710 0.3991 0.5838 0.116 Uiso 1 1 calc R . .
H42J H 0.8415 0.3948 0.5480 0.116 Uiso 1 1 calc R . .
C43D C 0.88059(11) 0.25965(17) 0.62196(15) 0.1455(16) Uani 1 1 d U . .
H43A H 0.8965 0.2473 0.6432 0.175 Uiso 1 1 calc R . .
H43B H 0.8795 0.2421 0.5996 0.175 Uiso 1 1 calc R . .
C44D C 0.86555(9) 0.32750(15) 0.61841(12) 0.1155(12) Uani 1 1 d U . .
H44D H 0.8751 0.3510 0.6357 0.139 Uiso 1 1 calc R . .
C45D C 0.84115(9) 0.30483(13) 0.63237(11) 0.1023(11) Uani 1 1 d U . .
H45D H 0.8416 0.3132 0.6584 0.123 Uiso 1 1 calc R . .
C46D C 0.81636(8) 0.33986(11) 0.57824(11) 0.0871(11) Uani 1 1 d U . .
C47D C 0.83578(9) 0.22515(14) 0.64303(10) 0.1064(12) Uani 1 1 d U . .
H47I H 0.8501 0.2005 0.6471 0.128 Uiso 1 1 calc R . .
H47J H 0.8322 0.2328 0.6674 0.128 Uiso 1 1 calc R . .
C48D C 0.78192(8) 0.30993(12) 0.61162(10) 0.0914(11) Uani 1 1 d U . .
H48I H 0.7829 0.3131 0.6384 0.110 Uiso 1 1 calc R . .
H48J H 0.7677 0.3320 0.5977 0.110 Uiso 1 1 calc R . .
O1E O 0.56101(4) 0.09302(7) 0.15974(5) 0.0685(7) Uani 1 1 d U . .
O2E O 0.70118(4) 0.12341(6) 0.23027(5) 0.0642(6) Uani 1 1 d U . .
O3E O 0.56784(4) -0.02107(6) 0.20079(6) 0.0655(6) Uani 1 1 d U . .
O4E O 0.70025(4) 0.02563(5) 0.27712(5) 0.0544(6) Uani 1 1 d U . .
O5E O 0.55114(4) -0.07126(6) 0.28247(5) 0.0610(6) Uani 1 1 d U . .
O6E O 0.68354(4) -0.01745(5) 0.37354(5) 0.0582(6) Uani 1 1 d U . .
O7E O 0.52222(4) -0.02023(6) 0.35846(6) 0.0629(6) Uani 1 1 d U . .
O8E O 0.65042(4) 0.01917(6) 0.45824(5) 0.0578(6) Uani 1 1 d U . .
O9E O 0.49635(4) 0.08899(7) 0.38070(6) 0.0707(7) Uani 1 1 d U . .
O10E O 0.62917(4) 0.11727(6) 0.48317(5) 0.0635(6) Uani 1 1 d U . .
O11E O 0.49114(4) 0.20569(6) 0.33993(6) 0.0666(6) Uani 1 1 d U . .
O12E O 0.62603(4) 0.22762(5) 0.42568(5) 0.0528(6) Uani 1 1 d U . .
O13E O 0.51021(4) 0.24825(6) 0.26085(5) 0.0646(6) Uani 1 1 d U . .
O14E O 0.64612(4) 0.27570(5) 0.34682(5) 0.0560(6) Uani 1 1 d U . .
O15E O 0.53626(4) 0.20346(6) 0.17555(5) 0.0591(6) Uani 1 1 d U . .
O16E O 0.67133(4) 0.22690(5) 0.26667(5) 0.0547(6) Uani 1 1 d U . .
N1E N 0.60170(5) 0.13687(8) 0.15621(6) 0.0574(7) Uani 1 1 d U . .
N2E N 0.61115(5) 0.06771(7) 0.16500(6) 0.0578(7) Uani 1 1 d U . .
N3E N 0.65695(5) 0.14816(7) 0.18794(6) 0.0568(7) Uani 1 1 d U . .
N4E N 0.66667(5) 0.08041(7) 0.18920(6) 0.0592(7) Uani 1 1 d U . .
N5E N 0.61522(4) -0.00156(7) 0.19078(6) 0.0492(6) Uani 1 1 d U . .
N6E N 0.61420(4) -0.05559(7) 0.22990(6) 0.0561(7) Uani 1 1 d U . .
N7E N 0.67060(4) 0.01062(7) 0.21834(6) 0.0543(6) Uani 1 1 d U . .
N8E N 0.66473(4) -0.02990(7) 0.26441(6) 0.0489(6) Uani 1 1 d U . .
N9E N 0.60418(4) -0.07843(7) 0.28687(6) 0.0501(6) Uani 1 1 d U . .
N10E N 0.58839(4) -0.07694(7) 0.33882(6) 0.0519(6) Uani 1 1 d U . .
N11E N 0.65580(4) -0.05546(7) 0.32270(6) 0.0536(6) Uani 1 1 d U . .
N12E N 0.64185(5) -0.05907(7) 0.37578(6) 0.0523(6) Uani 1 1 d U . .
N13E N 0.56712(5) -0.05552(7) 0.38964(6) 0.0586(7) Uani 1 1 d U . .
N14E N 0.54920(5) -0.00461(7) 0.41897(6) 0.0506(6) Uani 1 1 d U . .
N15E N 0.61926(5) -0.03242(7) 0.42377(6) 0.0506(6) Uani 1 1 d U . .
N16E N 0.60087(5) 0.00731(7) 0.46287(6) 0.0560(7) Uani 1 1 d U . .
N17E N 0.53315(5) 0.06477(7) 0.43297(7) 0.0630(7) Uani 1 1 d U . .
N18E N 0.52533(5) 0.13387(8) 0.42597(7) 0.0683(8) Uani 1 1 d U . .
N19E N 0.58520(5) 0.07663(7) 0.47652(6) 0.0570(6) Uani 1 1 d U . .
N20E N 0.57891(5) 0.14452(7) 0.46338(6) 0.0579(7) Uani 1 1 d U . .
N21E N 0.52327(5) 0.20432(7) 0.40019(7) 0.0660(8) Uani 1 1 d U . .
N22E N 0.52672(4) 0.25815(7) 0.36397(6) 0.0489(6) Uani 1 1 d U . .
N23E N 0.57773(5) 0.21389(7) 0.43620(6) 0.0553(7) Uani 1 1 d U . .
N24E N 0.58217(5) 0.26713(7) 0.39808(6) 0.0490(6) Uani 1 1 d U . .
N25E N 0.54104(4) 0.28587(6) 0.30949(6) 0.0440(6) Uani 1 1 d U . .
N26E N 0.55617(4) 0.28231(6) 0.25801(6) 0.0435(6) Uani 1 1 d U . .
N27E N 0.59546(5) 0.29572(6) 0.34460(6) 0.0499(6) Uani 1 1 d U . .
N28E N 0.61022(4) 0.29595(6) 0.29230(6) 0.0467(6) Uani 1 1 d U . .
N29E N 0.57128(4) 0.25355(7) 0.20544(6) 0.0453(6) Uani 1 1 d U . .
N30E N 0.58666(5) 0.20669(7) 0.17103(6) 0.0545(7) Uani 1 1 d U . .
N31E N 0.62572(4) 0.26389(6) 0.24148(6) 0.0419(6) Uani 1 1 d U . .
N32E N 0.64109(4) 0.21576(7) 0.20630(6) 0.0509(6) Uani 1 1 d U . .
C1E C 0.58843(6) 0.09898(10) 0.15950(7) 0.0592(8) Uani 1 1 d U . .
C2E C 0.63381(6) 0.13186(9) 0.15447(8) 0.0572(8) Uani 1 1 d U . .
H2E H 0.6372 0.1437 0.1309 0.069 Uiso 1 1 calc R . .
C3E C 0.63930(6) 0.08454(9) 0.15741(8) 0.0593(8) Uani 1 1 d U . .
H3E H 0.6430 0.0725 0.1341 0.071 Uiso 1 1 calc R . .
C4E C 0.67710(6) 0.11813(9) 0.20466(8) 0.0602(8) Uani 1 1 d U . .
C5E C 0.60300(7) 0.02447(9) 0.15960(8) 0.0631(9) Uani 1 1 d U . .
H5E1 H 0.5799 0.0221 0.1526 0.076 Uiso 1 1 calc R . .
H5E2 H 0.6104 0.0138 0.1384 0.076 Uiso 1 1 calc R . .
C6E C 0.68435(6) 0.04161(9) 0.19827(8) 0.0596(8) Uani 1 1 d U . .
H6E1 H 0.7057 0.0486 0.2136 0.072 Uiso 1 1 calc R . .
H6E2 H 0.6865 0.0286 0.1749 0.072 Uiso 1 1 calc R . .
C7E C 0.59612(6) -0.02533(9) 0.20543(7) 0.0568(8) Uani 1 1 d U . .
C8E C 0.64677(6) -0.01913(9) 0.20063(8) 0.0572(8) Uani 1 1 d U . .
H8E H 0.6518 -0.0330 0.1788 0.069 Uiso 1 1 calc R . .
C9E C 0.64666(5) -0.05033(9) 0.23103(8) 0.0532(8) Uani 1 1 d U . .
H9E H 0.6564 -0.0777 0.2267 0.064 Uiso 1 1 calc R . .
C10E C 0.68031(5) 0.00553(8) 0.25517(7) 0.0455(7) Uani 1 1 d U . .
C11E C 0.60110(6) -0.08748(9) 0.24905(8) 0.0575(8) Uani 1 1 d U . .
H11K H 0.5786 -0.0908 0.2363 0.069 Uiso 1 1 calc R . .
H11L H 0.6115 -0.1148 0.2472 0.069 Uiso 1 1 calc R . .
C12E C 0.67751(5) -0.05100(8) 0.29960(7) 0.0502(7) Uani 1 1 d U . .
H12K H 0.6961 -0.0351 0.3138 0.060 Uiso 1 1 calc R . .
H12L H 0.6847 -0.0795 0.2946 0.060 Uiso 1 1 calc R . .
C13E C 0.57799(6) -0.07540(8) 0.30105(8) 0.0527(8) Uani 1 1 d U . .
C14E C 0.63230(6) -0.08809(8) 0.31556(8) 0.0481(7) Uani 1 1 d U . .
H14E H 0.6413 -0.1159 0.3109 0.058 Uiso 1 1 calc R . .
C15E C 0.62169(5) -0.08892(8) 0.35218(8) 0.0485(7) Uani 1 1 d U . .
H15E H 0.6241 -0.1177 0.3636 0.058 Uiso 1 1 calc R . .
C16E C 0.66229(5) -0.04123(8) 0.35897(7) 0.0446(7) Uani 1 1 d U . .
C17E C 0.56714(6) -0.08767(9) 0.36082(8) 0.0628(8) Uani 1 1 d U . .
H17K H 0.5732 -0.1153 0.3730 0.075 Uiso 1 1 calc R . .
H17L H 0.5457 -0.0904 0.3442 0.075 Uiso 1 1 calc R . .
C18E C 0.64448(6) -0.05679(8) 0.41396(8) 0.0529(8) Uani 1 1 d U . .
H18K H 0.6649 -0.0437 0.4265 0.063 Uiso 1 1 calc R . .
H18L H 0.6445 -0.0858 0.4238 0.063 Uiso 1 1 calc R . .
C19E C 0.54434(6) -0.02466(8) 0.38636(8) 0.0524(8) Uani 1 1 d U . .
C20E C 0.58927(6) -0.05256(9) 0.42400(7) 0.0549(8) Uani 1 1 d U . .
H20E H 0.5930 -0.0809 0.4363 0.066 Uiso 1 1 calc R . .
C21E C 0.57510(6) -0.02198(9) 0.44711(8) 0.0568(8) Uani 1 1 d U . .
H21E H 0.5679 -0.0370 0.4670 0.068 Uiso 1 1 calc R . .
C22E C 0.62635(6) 0.00019(8) 0.44912(7) 0.0451(7) Uani 1 1 d U . .
C23E C 0.52543(6) 0.02109(9) 0.42782(9) 0.0651(9) Uani 1 1 d U . .
H23K H 0.5059 0.0183 0.4075 0.078 Uiso 1 1 calc R . .
H23L H 0.5212 0.0101 0.4509 0.078 Uiso 1 1 calc R . .
C24E C 0.60028(6) 0.03767(9) 0.49044(7) 0.0555(8) Uani 1 1 d U . .
H24K H 0.6221 0.0438 0.5046 0.067 Uiso 1 1 calc R . .
H24L H 0.5894 0.0253 0.5081 0.067 Uiso 1 1 calc R . .
C25E C 0.51637(6) 0.09538(10) 0.41034(8) 0.0634(9) Uani 1 1 d U . .
C26E C 0.55112(6) 0.08229(9) 0.46836(8) 0.0583(8) Uani 1 1 d U . .
H26E H 0.5428 0.0728 0.4895 0.070 Uiso 1 1 calc R . .
C27E C 0.54773(6) 0.12945(9) 0.46235(8) 0.0588(8) Uani 1 1 d U . .
H27E H 0.5397 0.1431 0.4823 0.071 Uiso 1 1 calc R . .
C28E C 0.60005(6) 0.11305(9) 0.47501(7) 0.0559(8) Uani 1 1 d U . .
C29E C 0.50634(7) 0.17156(9) 0.41544(10) 0.0783(10) Uani 1 1 d U . .
H29K H 0.5006 0.1829 0.4375 0.094 Uiso 1 1 calc R . .
H29L H 0.4868 0.1641 0.3965 0.094 Uiso 1 1 calc R . .
C30E C 0.58830(7) 0.18813(9) 0.46946(8) 0.0618(9) Uani 1 1 d U . .
H30K H 0.6114 0.1896 0.4782 0.074 Uiso 1 1 calc R . .
H30L H 0.5797 0.1999 0.4894 0.074 Uiso 1 1 calc R . .
C31E C 0.51165(6) 0.22117(9) 0.36494(8) 0.0539(8) Uani 1 1 d U . .
C32E C 0.54667(6) 0.23229(9) 0.42378(8) 0.0579(8) Uani 1 1 d U . .
H32E H 0.5394 0.2426 0.4455 0.070 Uiso 1 1 calc R . .
C33E C 0.54928(6) 0.26860(8) 0.39831(7) 0.0498(8) Uani 1 1 d U . .
H33E H 0.5441 0.2961 0.4085 0.060 Uiso 1 1 calc R . .
C34E C 0.59824(6) 0.23494(8) 0.42095(8) 0.0521(8) Uani 1 1 d U . .
C35E C 0.51872(6) 0.28541(9) 0.33252(8) 0.0541(8) Uani 1 1 d U . .
H35K H 0.5167 0.3145 0.3414 0.065 Uiso 1 1 calc R . .
H35L H 0.4979 0.2769 0.3166 0.065 Uiso 1 1 calc R . .
C36E C 0.59747(6) 0.29970(8) 0.38346(7) 0.0520(8) Uani 1 1 d U . .
H36K H 0.6198 0.3001 0.3975 0.062 Uiso 1 1 calc R . .
H36L H 0.5883 0.3271 0.3877 0.062 Uiso 1 1 calc R . .
C37E C 0.53400(5) 0.27080(8) 0.27561(7) 0.0450(7) Uani 1 1 d U . .
C38E C 0.56853(6) 0.31319(8) 0.31780(7) 0.0466(7) Uani 1 1 d U . .
H38E H 0.5636 0.3424 0.3246 0.056 Uiso 1 1 calc R . .
C39E C 0.57785(5) 0.31219(8) 0.28063(7) 0.0428(7) Uani 1 1 d U . .
H39E H 0.5766 0.3407 0.2687 0.051 Uiso 1 1 calc R . .
C40E C 0.61990(5) 0.28815(7) 0.33062(7) 0.0414(7) Uani 1 1 d U . .
C41E C 0.55009(5) 0.28034(8) 0.21878(7) 0.0436(7) Uani 1 1 d U . .
H41K H 0.5512 0.3093 0.2091 0.052 Uiso 1 1 calc R . .
H41L H 0.5285 0.2700 0.2084 0.052 Uiso 1 1 calc R . .
C42E C 0.63006(5) 0.29766(7) 0.26816(8) 0.0448(7) Uani 1 1 d U . .
H42K H 0.6521 0.2973 0.2834 0.054 Uiso 1 1 calc R . .
H42L H 0.6265 0.3248 0.2545 0.054 Uiso 1 1 calc R . .
C43E C 0.56243(6) 0.22030(8) 0.18391(7) 0.0457(7) Uani 1 1 d U . .
C44E C 0.60284(5) 0.26767(8) 0.20601(7) 0.0482(8) Uani 1 1 d U . .
H44E H 0.6026 0.2968 0.1956 0.058 Uiso 1 1 calc R . .
C45E C 0.61302(6) 0.23500(9) 0.18131(8) 0.0540(8) Uani 1 1 d U . .
H45E H 0.6177 0.2483 0.1590 0.065 Uiso 1 1 calc R . .
C46E C 0.64808(5) 0.23510(8) 0.24072(7) 0.0454(7) Uani 1 1 d U . .
C47E C 0.58370(7) 0.17352(9) 0.14309(8) 0.0643(9) Uani 1 1 d U . .
H47K H 0.5614 0.1653 0.1342 0.077 Uiso 1 1 calc R . .
H47L H 0.5902 0.1850 0.1216 0.077 Uiso 1 1 calc R . .
C48E C 0.66378(6) 0.19317(9) 0.19373(8) 0.0577(8) Uani 1 1 d U . .
H48K H 0.6843 0.1965 0.2122 0.069 Uiso 1 1 calc R . .
H48L H 0.6655 0.2057 0.1700 0.069 Uiso 1 1 calc R . .
O1K O 0.87325(5) 0.88488(7) 0.18980(8) 0.0846(8) Uani 0.90 1 d PDU A 6
O2K O 0.81290(6) 1.03459(8) 0.14787(8) 0.1192(9) Uani 0.90 1 d PDU A 6
N2K N 0.85932(6) 0.92091(8) 0.18060(9) 0.0793(7) Uani 0.90 1 d PDU A 6
C1K C 0.82640(7) 0.92228(10) 0.17661(11) 0.0861(9) Uani 0.90 1 d PDU A 6
C3K C 0.87736(7) 0.95071(10) 0.16387(10) 0.0851(9) Uani 0.90 1 d PDU A 6
C4K C 0.86265(8) 0.99394(11) 0.16327(13) 0.0962(10) Uani 0.90 1 d PDU A 6
H4K1 H 0.8720 1.0133 0.1483 0.115 Uiso 0.90 1 calc PR A 6
H4K2 H 0.8676 1.0051 0.1890 0.115 Uiso 0.90 1 calc PR A 6
C5K C 0.82651(8) 0.99366(11) 0.14693(12) 0.0970(10) Uani 0.90 1 d PDU A 6
C6K C 0.81427(8) 0.96620(10) 0.17149(11) 0.0968(10) Uani 0.90 1 d PDU A 6
H6K1 H 0.7912 0.9648 0.1616 0.116 Uiso 0.90 1 calc PR A 6
H6K2 H 0.8187 0.9797 0.1963 0.116 Uiso 0.90 1 calc PR A 6
C7K C 0.82111(9) 0.90215(13) 0.21136(12) 0.1223(12) Uani 0.90 1 d PDU A 6
H7K1 H 0.8391 0.8842 0.2231 0.183 Uiso 0.90 1 calc PR A 6
H7K2 H 0.8021 0.8849 0.2046 0.183 Uiso 0.90 1 calc PR A 6
H7K3 H 0.8188 0.9243 0.2289 0.183 Uiso 0.90 1 calc PR A 6
C8K C 0.80993(12) 0.89540(15) 0.14477(15) 0.1506(15) Uani 0.90 1 d PDU A 6
H8K1 H 0.8197 0.8988 0.1242 0.226 Uiso 0.90 1 calc PR A 6
H8K2 H 0.7879 0.9039 0.1365 0.226 Uiso 0.90 1 calc PR A 6
H8K3 H 0.8113 0.8658 0.1526 0.226 Uiso 0.90 1 calc PR A 6
C9K C 0.91144(9) 0.95177(14) 0.18692(14) 0.1165(13) Uani 0.90 1 d PDU A 6
H9K1 H 0.9131 0.9680 0.2098 0.175 Uiso 0.90 1 calc PR A 6
H9K2 H 0.9243 0.9651 0.1724 0.175 Uiso 0.90 1 calc PR A 6
H9K3 H 0.9188 0.9229 0.1934 0.175 Uiso 0.90 1 calc PR A 6
C10K C 0.87979(10) 0.93439(16) 0.12636(11) 0.1198(14) Uani 0.90 1 d PDU A 6
H10A H 0.9013 0.9249 0.1285 0.180 Uiso 0.90 1 calc PR A 6
H10B H 0.8744 0.9571 0.1078 0.180 Uiso 0.90 1 calc PR A 6
H10C H 0.8653 0.9107 0.1186 0.180 Uiso 0.90 1 calc PR A 6
C11K C 0.81788(11) 1.06699(13) 0.12180(12) 0.1262(15) Uani 0.90 1 d PDU A 6
H11M H 0.8350 1.0856 0.1346 0.189 Uiso 0.90 1 calc PR A 6
H11N H 0.7987 1.0836 0.1128 0.189 Uiso 0.90 1 calc PR A 6
H11O H 0.8232 1.0534 0.1006 0.189 Uiso 0.90 1 calc PR A 6
O1T O 0.8689(4) 0.8777(2) 0.1877(5) 0.0846(8) Uani 0.10 1 d PDU B 7
O2T O 0.8374(4) 1.0425(2) 0.1494(2) 0.1192(9) Uani 0.10 1 d PDU B 7
N2T N 0.8598(3) 0.9205(2) 0.17782(17) 0.0793(7) Uani 0.10 1 d PDU B 7
C1T C 0.86724(16) 0.9361(2) 0.14493(19) 0.0861(9) Uani 0.10 1 d PDU B 7
C3T C 0.86256(17) 0.9487(2) 0.2090(2) 0.0851(9) Uani 0.10 1 d PDU B 7
C4T C 0.8466(3) 0.9906(3) 0.1964(2) 0.0962(10) Uani 0.10 1 d PDU B 7
H4T1 H 0.8295 0.9940 0.2087 0.115 Uiso 0.10 1 calc PR B 7
H4T2 H 0.8620 1.0133 0.2060 0.115 Uiso 0.10 1 calc PR B 7
C5T C 0.8330(3) 0.9982(2) 0.1552(2) 0.0970(10) Uani 0.10 1 d PDU B 7
C6T C 0.8476(2) 0.9741(3) 0.1290(3) 0.0968(10) Uani 0.10 1 d PDU B 7
H6T1 H 0.8609 0.9939 0.1194 0.116 Uiso 0.10 1 calc PR B 7
H6T2 H 0.8306 0.9647 0.1075 0.116 Uiso 0.10 1 calc PR B 7
C7T C 0.90182(18) 0.9465(7) 0.1511(7) 0.1223(12) Uani 0.10 1 d PDU B 7
H7T1 H 0.9120 0.9473 0.1778 0.183 Uiso 0.10 1 calc PR B 7
H7T2 H 0.9039 0.9741 0.1400 0.183 Uiso 0.10 1 calc PR B 7
H7T3 H 0.9117 0.9248 0.1393 0.183 Uiso 0.10 1 calc PR B 7
C8T C 0.8584(6) 0.9019(3) 0.1150(3) 0.1506(15) Uani 0.10 1 d PDU B 7
H8T1 H 0.8750 0.8806 0.1192 0.226 Uiso 0.10 1 calc PR B 7
H8T2 H 0.8558 0.9147 0.0904 0.226 Uiso 0.10 1 calc PR B 7
H8T3 H 0.8388 0.8885 0.1162 0.226 Uiso 0.10 1 calc PR B 7
C9T C 0.8433(2) 0.9247(5) 0.2313(3) 0.1165(13) Uani 0.10 1 d PDU B 7
H9T1 H 0.8242 0.9406 0.2308 0.175 Uiso 0.10 1 calc PR B 7
H9T2 H 0.8558 0.9214 0.2571 0.175 Uiso 0.10 1 calc PR B 7
H9T3 H 0.8377 0.8968 0.2202 0.175 Uiso 0.10 1 calc PR B 7
C10T C 0.8966(2) 0.9530(8) 0.2310(6) 0.1198(14) Uani 0.10 1 d PDU B 7
H10D H 0.9054 0.9250 0.2385 0.180 Uiso 0.10 1 calc PR B 7
H10E H 0.8979 0.9703 0.2532 0.180 Uiso 0.10 1 calc PR B 7
H10F H 0.9085 0.9666 0.2154 0.180 Uiso 0.10 1 calc PR B 7
C11T C 0.8237(8) 1.0566(6) 0.1123(3) 0.1262(15) Uani 0.10 1 d PDU B 7
H11P H 0.8240 1.0335 0.0948 0.189 Uiso 0.10 1 calc PR B 7
H11Q H 0.8357 1.0806 0.1067 0.189 Uiso 0.10 1 calc PR B 7
H11R H 0.8020 1.0653 0.1099 0.189 Uiso 0.10 1 calc PR B 7
O1L O 0.69590(5) 0.76664(7) 0.09810(10) 0.0997(10) Uani 0.80 1 d PDU C 10
O2L O 0.62050(5) 0.63214(8) 0.03460(11) 0.1126(10) Uani 0.80 1 d PDU C 10
N2L N 0.67711(5) 0.73255(8) 0.08416(10) 0.0681(8) Uani 0.80 1 d PDU C 10
C1L C 0.64175(6) 0.74197(10) 0.07114(12) 0.0819(10) Uani 0.80 1 d PDU C 10
C3L C 0.69253(7) 0.69230(10) 0.08501(12) 0.0841(10) Uani 0.80 1 d PDU C 10
C4L C 0.67035(8) 0.65712(11) 0.06931(16) 0.1140(12) Uani 0.80 1 d PDU C 10
H4L1 H 0.6806 0.6388 0.0545 0.137 Uiso 0.80 1 calc PR C 10
H4L2 H 0.6675 0.6400 0.0905 0.137 Uiso 0.80 1 calc PR C 10
C5L C 0.64013(9) 0.66762(12) 0.04663(17) 0.1239(12) Uani 0.80 1 d PDU C 10
C6L C 0.62467(8) 0.70268(10) 0.05905(16) 0.1042(11) Uani 0.80 1 d PDU C 10
H6L1 H 0.6168 0.6925 0.0800 0.125 Uiso 0.80 1 calc PR C 10
H6L2 H 0.6061 0.7099 0.0385 0.125 Uiso 0.80 1 calc PR C 10
C7L C 0.63888(12) 0.77563(15) 0.04242(15) 0.1396(15) Uani 0.80 1 d PDU C 10
H7L1 H 0.6504 0.8008 0.0539 0.209 Uiso 0.80 1 calc PR C 10
H7L2 H 0.6167 0.7828 0.0321 0.209 Uiso 0.80 1 calc PR C 10
H7L3 H 0.6476 0.7654 0.0224 0.209 Uiso 0.80 1 calc PR C 10
C8L C 0.63400(10) 0.76581(16) 0.10257(14) 0.1391(13) Uani 0.80 1 d PDU C 10
H8L1 H 0.6389 0.7482 0.1250 0.209 Uiso 0.80 1 calc PR C 10
H8L2 H 0.6117 0.7729 0.0957 0.209 Uiso 0.80 1 calc PR C 10
H8L3 H 0.6464 0.7918 0.1075 0.209 Uiso 0.80 1 calc PR C 10
C9L C 0.71894(9) 0.69474(16) 0.06669(15) 0.1268(14) Uani 0.80 1 d PDU C 10
H9L1 H 0.7105 0.7007 0.0401 0.190 Uiso 0.80 1 calc PR C 10
H9L2 H 0.7302 0.6677 0.0698 0.190 Uiso 0.80 1 calc PR C 10
H9L3 H 0.7334 0.7173 0.0783 0.190 Uiso 0.80 1 calc PR C 10
C10L C 0.70962(14) 0.68130(16) 0.12534(14) 0.1334(16) Uani 0.80 1 d PDU C 10
H1AD H 0.7244 0.7039 0.1360 0.200 Uiso 0.80 1 calc PR C 10
H1AE H 0.7211 0.6547 0.1258 0.200 Uiso 0.80 1 calc PR C 10
H1AF H 0.6943 0.6782 0.1400 0.200 Uiso 0.80 1 calc PR C 10
C11L C 0.63281(17) 0.59543(17) 0.0207(2) 0.182(2) Uani 0.80 1 d PDU C 10
H1AP H 0.6509 0.6035 0.0118 0.273 Uiso 0.80 1 calc PR C 10
H1AQ H 0.6166 0.5832 0.0001 0.273 Uiso 0.80 1 calc PR C 10
H1AR H 0.6393 0.5746 0.0408 0.273 Uiso 0.80 1 calc PR C 10
O1V O 0.68575(16) 0.7556(3) 0.0949(3) 0.0997(10) Uani 0.20 1 d PDU D 11
O2V O 0.60046(15) 0.6394(3) 0.0184(2) 0.1126(10) Uani 0.20 1 d PDU D 11
N2V N 0.65454(14) 0.7385(2) 0.07397(17) 0.0681(8) Uani 0.20 1 d PDU D 11
C1V C 0.64282(15) 0.70887(19) 0.09790(19) 0.0819(10) Uani 0.20 1 d PDU D 11
C3V C 0.66369(14) 0.7178(2) 0.04311(19) 0.0841(10) Uani 0.20 1 d PDU D 11
C4V C 0.63801(19) 0.6904(2) 0.0227(3) 0.1140(12) Uani 0.20 1 d PDU D 11
H4V1 H 0.6434 0.6804 0.0000 0.137 Uiso 0.20 1 calc PR D 11
H4V2 H 0.6190 0.7081 0.0145 0.137 Uiso 0.20 1 calc PR D 11
C5V C 0.6297(2) 0.6522(3) 0.04254(19) 0.1239(12) Uani 0.20 1 d PDU D 11
C6V C 0.6334(3) 0.6660(2) 0.0813(2) 0.1042(11) Uani 0.20 1 d PDU D 11
H6V1 H 0.6487 0.6461 0.0967 0.125 Uiso 0.20 1 calc PR D 11
H6V2 H 0.6131 0.6599 0.0866 0.125 Uiso 0.20 1 calc PR D 11
C7V C 0.6695(3) 0.6961(5) 0.1318(3) 0.1396(15) Uani 0.20 1 d PDU D 11
H7V1 H 0.6785 0.6692 0.1266 0.209 Uiso 0.20 1 calc PR D 11
H7V2 H 0.6613 0.6929 0.1536 0.209 Uiso 0.20 1 calc PR D 11
H7V3 H 0.6857 0.7179 0.1367 0.209 Uiso 0.20 1 calc PR D 11
C8V C 0.6211(2) 0.7403(3) 0.1096(4) 0.1391(13) Uani 0.20 1 d PDU D 11
H8V1 H 0.6236 0.7682 0.0994 0.209 Uiso 0.20 1 calc PR D 11
H8V2 H 0.6263 0.7419 0.1369 0.209 Uiso 0.20 1 calc PR D 11
H8V3 H 0.5993 0.7310 0.1001 0.209 Uiso 0.20 1 calc PR D 11
C9V C 0.69707(18) 0.7010(4) 0.0584(5) 0.1268(14) Uani 0.20 1 d PDU D 11
H9V1 H 0.7117 0.7186 0.0492 0.190 Uiso 0.20 1 calc PR D 11
H9V2 H 0.6981 0.6718 0.0500 0.190 Uiso 0.20 1 calc PR D 11
H9V3 H 0.7027 0.7017 0.0857 0.190 Uiso 0.20 1 calc PR D 11
C10V C 0.6652(4) 0.7536(3) 0.0155(3) 0.1334(16) Uani 0.20 1 d PDU D 11
H10G H 0.6475 0.7728 0.0134 0.200 Uiso 0.20 1 calc PR D 11
H10H H 0.6642 0.7414 -0.0090 0.200 Uiso 0.20 1 calc PR D 11
H10I H 0.6849 0.7691 0.0245 0.200 Uiso 0.20 1 calc PR D 11
C11V C 0.6067(4) 0.6290(7) -0.0167(3) 0.182(2) Uani 0.20 1 d PDU D 11
H11S H 0.6247 0.6453 -0.0195 0.273 Uiso 0.20 1 calc PR D 11
H11T H 0.5883 0.6357 -0.0371 0.273 Uiso 0.20 1 calc PR D 11
H11U H 0.6113 0.5987 -0.0172 0.273 Uiso 0.20 1 calc PR D 11
O1M O 0.85843(5) 0.59884(11) 0.17941(8) 0.0972(10) Uani 0.80 1 d PDU E 3
O2M O 0.98623(5) 0.61281(7) 0.23707(6) 0.0561(6) Uani 0.80 1 d PDU E 3
C1M C 0.90016(7) 0.60076(13) 0.23087(10) 0.0831(10) Uani 0.80 1 d PDU E 3
N2M N 0.88939(6) 0.60116(12) 0.19025(8) 0.0866(8) Uani 0.80 1 d PDU E 3
C3M C 0.90686(8) 0.61010(14) 0.16335(10) 0.0909(10) Uani 0.80 1 d PDU E 3
C4M C 0.94174(7) 0.60248(14) 0.18108(10) 0.0789(10) Uani 0.80 1 d PDU E 3
H4M1 H 0.9459 0.5718 0.1810 0.095 Uiso 0.80 1 calc PR E 3
H4M2 H 0.9539 0.6164 0.1656 0.095 Uiso 0.80 1 calc PR E 3
C5M C 0.95322(7) 0.61854(12) 0.22042(9) 0.0659(10) Uani 0.80 1 d PDU E 3
C6M C 0.93541(7) 0.59596(15) 0.24383(11) 0.0877(11) Uani 0.80 1 d PDU E 3
H6M1 H 0.9427 0.6066 0.2697 0.105 Uiso 0.80 1 calc PR E 3
H6M2 H 0.9406 0.5655 0.2442 0.105 Uiso 0.80 1 calc PR E 3
C7M C 0.88414(9) 0.56674(15) 0.24772(12) 0.1036(12) Uani 0.80 1 d PDU E 3
H7M1 H 0.8614 0.5701 0.2387 0.155 Uiso 0.80 1 calc PR E 3
H7M2 H 0.8905 0.5692 0.2749 0.155 Uiso 0.80 1 calc PR E 3
H7M3 H 0.8902 0.5389 0.2404 0.155 Uiso 0.80 1 calc PR E 3
C8M C 0.89166(10) 0.64412(14) 0.24375(13) 0.1052(12) Uani 0.80 1 d PDU E 3
H8M1 H 0.9063 0.6654 0.2391 0.158 Uiso 0.80 1 calc PR E 3
H8M2 H 0.8930 0.6431 0.2705 0.158 Uiso 0.80 1 calc PR E 3
H8M3 H 0.8703 0.6515 0.2299 0.158 Uiso 0.80 1 calc PR E 3
C9M C 0.89513(11) 0.58155(18) 0.12824(13) 0.1266(13) Uani 0.80 1 d PDU E 3
H9M1 H 0.8949 0.5520 0.1360 0.190 Uiso 0.80 1 calc PR E 3
H9M2 H 0.9092 0.5845 0.1120 0.190 Uiso 0.80 1 calc PR E 3
H9M3 H 0.8739 0.5902 0.1146 0.190 Uiso 0.80 1 calc PR E 3
C10M C 0.90203(10) 0.65556(15) 0.15249(15) 0.1154(13) Uani 0.80 1 d PDU E 3
H1AA H 0.8796 0.6617 0.1447 0.173 Uiso 0.80 1 calc PR E 3
H1AB H 0.9113 0.6614 0.1318 0.173 Uiso 0.80 1 calc PR E 3
H1AC H 0.9121 0.6734 0.1738 0.173 Uiso 0.80 1 calc PR E 3
C11M C 1.00573(8) 0.63679(13) 0.21954(11) 0.0791(12) Uani 0.80 1 d PDU E 3
H1AS H 1.0075 0.6222 0.1970 0.119 Uiso 0.80 1 calc PR E 3
H1AT H 1.0266 0.6399 0.2367 0.119 Uiso 0.80 1 calc PR E 3
H1AU H 0.9965 0.6648 0.2129 0.119 Uiso 0.80 1 calc PR E 3
O1S O 0.86123(17) 0.6013(4) 0.1650(3) 0.0972(10) Uani 0.20 1 d PDU F 4
O2S O 0.98837(12) 0.6088(3) 0.2273(2) 0.0561(6) Uani 0.20 1 d PDU F 4
N2S N 0.88965(16) 0.60765(18) 0.1934(3) 0.0866(8) Uani 0.20 1 d PDU F 4
C1S C 0.90520(15) 0.5675(2) 0.20367(19) 0.0831(10) Uani 0.20 1 d PDU F 4
C3S C 0.90477(14) 0.6478(2) 0.1912(2) 0.0909(10) Uani 0.20 1 d PDU F 4
C4S C 0.94033(15) 0.6498(2) 0.2049(4) 0.0789(10) Uani 0.20 1 d PDU F 4
H4S1 H 0.9484 0.6663 0.1868 0.095 Uiso 0.20 1 calc PR F 4
H4S2 H 0.9462 0.6650 0.2290 0.095 Uiso 0.20 1 calc PR F 4
C5S C 0.95568(14) 0.6077(2) 0.2098(3) 0.0659(10) Uani 0.20 1 d PDU F 4
C6S C 0.93839(15) 0.5754(3) 0.2262(3) 0.0877(11) Uani 0.20 1 d PDU F 4
H6S1 H 0.9381 0.5847 0.2515 0.105 Uiso 0.20 1 calc PR F 4
H6S2 H 0.9501 0.5484 0.2288 0.105 Uiso 0.20 1 calc PR F 4
C7S C 0.9015(3) 0.5453(4) 0.1660(2) 0.1036(12) Uani 0.20 1 d PDU F 4
H7S1 H 0.8810 0.5316 0.1584 0.155 Uiso 0.20 1 calc PR F 4
H7S2 H 0.9180 0.5239 0.1685 0.155 Uiso 0.20 1 calc PR F 4
H7S3 H 0.9033 0.5661 0.1472 0.155 Uiso 0.20 1 calc PR F 4
C8S C 0.8867(2) 0.5420(4) 0.2257(3) 0.1052(12) Uani 0.20 1 d PDU F 4
H8S1 H 0.8821 0.5598 0.2451 0.158 Uiso 0.20 1 calc PR F 4
H8S2 H 0.8992 0.5176 0.2373 0.158 Uiso 0.20 1 calc PR F 4
H8S3 H 0.8671 0.5321 0.2088 0.158 Uiso 0.20 1 calc PR F 4
C9S C 0.8918(3) 0.6753(4) 0.2176(3) 0.1266(13) Uani 0.20 1 d PDU F 4
H9S1 H 0.8726 0.6893 0.2035 0.190 Uiso 0.20 1 calc PR F 4
H9S2 H 0.9074 0.6966 0.2291 0.190 Uiso 0.20 1 calc PR F 4
H9S3 H 0.8872 0.6575 0.2371 0.190 Uiso 0.20 1 calc PR F 4
C10S C 0.8915(4) 0.6683(4) 0.1532(2) 0.1154(13) Uani 0.20 1 d PDU F 4
H1AG H 0.8710 0.6559 0.1412 0.173 Uiso 0.20 1 calc PR F 4
H1AH H 0.9058 0.6635 0.1375 0.173 Uiso 0.20 1 calc PR F 4
H1AI H 0.8891 0.6987 0.1564 0.173 Uiso 0.20 1 calc PR F 4
C11S C 1.0042(2) 0.6327(4) 0.2045(3) 0.0791(12) Uani 0.20 1 d PDU F 4
H11V H 1.0047 0.6162 0.1824 0.119 Uiso 0.20 1 calc PR F 4
H11W H 1.0257 0.6388 0.2190 0.119 Uiso 0.20 1 calc PR F 4
H11$ H 0.9931 0.6593 0.1969 0.119 Uiso 0.20 1 calc PR F 4
O1N O 0.62520(5) 0.37887(7) 0.34170(8) 0.0895(9) Uani 0.90 1 d PDU G 8
O2N O 0.67626(6) 0.53539(8) 0.33411(9) 0.1102(10) Uani 0.90 1 d PDU G 8
C1N C 0.61461(8) 0.45090(10) 0.32767(11) 0.0891(9) Uani 0.90 1 d PDU G 8
N2N N 0.63613(6) 0.41693(8) 0.34397(10) 0.0845(7) Uani 0.90 1 d PDU G 8
C3N C 0.66956(8) 0.41937(11) 0.34765(12) 0.1057(10) Uani 0.90 1 d PDU G 8
C4N C 0.68099(9) 0.46559(11) 0.35522(14) 0.1157(12) Uani 0.90 1 d PDU G 8
H4N1 H 0.6810 0.4735 0.3810 0.139 Uiso 0.90 1 calc PR G 8
H4N2 H 0.7028 0.4678 0.3531 0.139 Uiso 0.90 1 calc PR G 8
C5N C 0.66020(8) 0.49644(11) 0.32783(14) 0.1035(12) Uani 0.90 1 d PDU G 8
C6N C 0.62942(7) 0.49411(10) 0.33390(13) 0.0966(11) Uani 0.90 1 d PDU G 8
H6N1 H 0.6156 0.5144 0.3170 0.116 Uiso 0.90 1 calc PR G 8
H6N2 H 0.6308 0.5030 0.3598 0.116 Uiso 0.90 1 calc PR G 8
C7N C 0.60315(12) 0.44178(14) 0.28528(12) 0.1345(15) Uani 0.90 1 d PDU G 8
H7N1 H 0.6212 0.4363 0.2754 0.202 Uiso 0.90 1 calc PR G 8
H7N2 H 0.5916 0.4663 0.2725 0.202 Uiso 0.90 1 calc PR G 8
H7N3 H 0.5894 0.4170 0.2811 0.202 Uiso 0.90 1 calc PR G 8
C8N C 0.58730(9) 0.44819(16) 0.34443(15) 0.1403(15) Uani 0.90 1 d PDU G 8
H8N1 H 0.5816 0.4185 0.3462 0.210 Uiso 0.90 1 calc PR G 8
H8N2 H 0.5694 0.4635 0.3286 0.210 Uiso 0.90 1 calc PR G 8
H8N3 H 0.5931 0.4608 0.3694 0.210 Uiso 0.90 1 calc PR G 8
C9N C 0.67493(10) 0.40458(15) 0.31106(13) 0.1305(13) Uani 0.90 1 d PDU G 8
H9N1 H 0.6630 0.3786 0.3030 0.196 Uiso 0.90 1 calc PR G 8
H9N2 H 0.6973 0.3990 0.3144 0.196 Uiso 0.90 1 calc PR G 8
H9N3 H 0.6680 0.4265 0.2921 0.196 Uiso 0.90 1 calc PR G 8
C10N C 0.68710(11) 0.39214(15) 0.38001(15) 0.1437(14) Uani 0.90 1 d PDU G 8
H10J H 0.6756 0.3915 0.3992 0.216 Uiso 0.90 1 calc PR G 8
H10K H 0.7080 0.4040 0.3906 0.216 Uiso 0.90 1 calc PR G 8
H10L H 0.6890 0.3634 0.3712 0.216 Uiso 0.90 1 calc PR G 8
C11N C 0.66058(13) 0.56888(14) 0.30740(15) 0.150(2) Uani 0.90 1 d PDU G 8
H1A$ H 0.6571 0.5585 0.2818 0.224 Uiso 0.90 1 calc PR G 8
H11 H 0.6739 0.5941 0.3108 0.224 Uiso 0.90 1 calc PR G 8
H1FD H 0.6404 0.5761 0.3120 0.224 Uiso 0.90 1 calc PR G 8
O1U O 0.6173(3) 0.3820(3) 0.3304(6) 0.0895(9) Uani 0.10 1 d PDU H 9
O2U O 0.6618(3) 0.5458(2) 0.3511(3) 0.1102(10) Uani 0.10 1 d PDU H 9
N2U N 0.6406(2) 0.4152(2) 0.33813(17) 0.0845(7) Uani 0.10 1 d PDU H 9
C1U C 0.64149(17) 0.4363(2) 0.3728(2) 0.0891(9) Uani 0.10 1 d PDU H 9
C3U C 0.63706(17) 0.4412(2) 0.3049(2) 0.1057(10) Uani 0.10 1 d PDU H 9
C4U C 0.6469(4) 0.4868(2) 0.3097(2) 0.1157(12) Uani 0.10 1 d PDU H 9
H4U1 H 0.6331 0.5034 0.2893 0.139 Uiso 0.10 1 calc PR H 9
H4U2 H 0.6685 0.4891 0.3069 0.139 Uiso 0.10 1 calc PR H 9
C5U C 0.6462(3) 0.5065(2) 0.3463(2) 0.1035(12) Uani 0.10 1 d PDU H 9
C6U C 0.6605(3) 0.4768(2) 0.3781(3) 0.0966(11) Uani 0.10 1 d PDU H 9
H6U1 H 0.6603 0.4901 0.4021 0.116 Uiso 0.10 1 calc PR H 9
H6U2 H 0.6825 0.4706 0.3784 0.116 Uiso 0.10 1 calc PR H 9
C7U C 0.6555(5) 0.4029(4) 0.4021(3) 0.1345(15) Uani 0.10 1 d PDU H 9
H7U1 H 0.6436 0.3766 0.3962 0.202 Uiso 0.10 1 calc PR H 9
H7U2 H 0.6546 0.4130 0.4267 0.202 Uiso 0.10 1 calc PR H 9
H7U3 H 0.6774 0.3978 0.4022 0.202 Uiso 0.10 1 calc PR H 9
C8U C 0.60727(18) 0.4449(7) 0.3707(6) 0.1403(15) Uani 0.10 1 d PDU H 9
H8U1 H 0.6023 0.4744 0.3638 0.210 Uiso 0.10 1 calc PR H 9
H8U2 H 0.6035 0.4393 0.3951 0.210 Uiso 0.10 1 calc PR H 9
H8U3 H 0.5939 0.4263 0.3520 0.210 Uiso 0.10 1 calc PR H 9
C9U C 0.6031(2) 0.4351(8) 0.2822(6) 0.1305(13) Uani 0.10 1 d PDU H 9
H9U1 H 0.5941 0.4109 0.2920 0.196 Uiso 0.10 1 calc PR H 9
H9U2 H 0.6026 0.4299 0.2560 0.196 Uiso 0.10 1 calc PR H 9
H9U3 H 0.5910 0.4605 0.2839 0.196 Uiso 0.10 1 calc PR H 9
C10U C 0.6581(2) 0.4182(5) 0.2842(3) 0.1437(14) Uani 0.10 1 d PDU H 9
H10M H 0.6798 0.4276 0.2940 0.216 Uiso 0.10 1 calc PR H 9
H10N H 0.6510 0.4247 0.2575 0.216 Uiso 0.10 1 calc PR H 9
H10O H 0.6568 0.3877 0.2879 0.216 Uiso 0.10 1 calc PR H 9
C11U C 0.6495(9) 0.5736(4) 0.3200(4) 0.150(2) Uani 0.10 1 d PDU H 9
H1B$ H 0.6341 0.5584 0.3005 0.224 Uiso 0.10 1 calc PR H 9
H1A1 H 0.6667 0.5833 0.3099 0.224 Uiso 0.10 1 calc PR H 9
H1BD H 0.6395 0.5980 0.3283 0.224 Uiso 0.10 1 calc PR H 9
O1O O 0.79588(6) 0.26294(7) 0.44389(9) 0.0982(9) Uani 0.90 1 d PDU I 14
O2O O 0.85901(8) 0.11607(10) 0.48925(12) 0.1676(13) Uani 0.90 1 d PDU I 14
C1O C 0.79408(8) 0.18972(10) 0.44329(10) 0.0925(10) Uani 0.90 1 d PDU I 14
N2O N 0.81153(6) 0.22867(8) 0.45393(9) 0.0873(8) Uani 0.90 1 d PDU I 14
C3O C 0.84278(8) 0.23178(13) 0.47464(13) 0.1255(11) Uani 0.90 1 d PDU I 14
C4O C 0.86117(9) 0.19204(12) 0.47867(17) 0.1444(13) Uani 0.90 1 d PDU I 14
H4O1 H 0.8802 0.1949 0.4997 0.173 Uiso 0.90 1 calc PR I 14
H4O2 H 0.8679 0.1871 0.4557 0.173 Uiso 0.90 1 calc PR I 14
C5O C 0.84172(10) 0.15388(13) 0.48572(16) 0.1540(12) Uani 0.90 1 d PDU I 14
C6O C 0.81627(10) 0.15155(12) 0.45044(15) 0.1385(14) Uani 0.90 1 d PDU I 14
H6O1 H 0.8038 0.1257 0.4510 0.166 Uiso 0.90 1 calc PR I 14
H6O2 H 0.8259 0.1488 0.4293 0.166 Uiso 0.90 1 calc PR I 14
C7O C 0.77148(9) 0.18606(17) 0.46650(14) 0.1390(15) Uani 0.90 1 d PDU I 14
H7O1 H 0.7830 0.1853 0.4929 0.209 Uiso 0.90 1 calc PR I 14
H7O2 H 0.7593 0.1601 0.4600 0.209 Uiso 0.90 1 calc PR I 14
H7O3 H 0.7573 0.2104 0.4619 0.209 Uiso 0.90 1 calc PR I 14
C8O C 0.77681(11) 0.18801(15) 0.40238(12) 0.1309(15) Uani 0.90 1 d PDU I 14
H8O1 H 0.7624 0.2120 0.3962 0.196 Uiso 0.90 1 calc PR I 14
H8O2 H 0.7649 0.1616 0.3971 0.196 Uiso 0.90 1 calc PR I 14
H8O3 H 0.7919 0.1893 0.3873 0.196 Uiso 0.90 1 calc PR I 14
C9O C 0.83757(13) 0.24248(18) 0.51528(13) 0.1594(15) Uani 0.90 1 d PDU I 14
H9O1 H 0.8218 0.2648 0.5127 0.239 Uiso 0.90 1 calc PR I 14
H9O2 H 0.8574 0.2520 0.5320 0.239 Uiso 0.90 1 calc PR I 14
H9O3 H 0.8304 0.2171 0.5256 0.239 Uiso 0.90 1 calc PR I 14
C10O C 0.85882(10) 0.27120(14) 0.46725(16) 0.1346(13) Uani 0.90 1 d PDU I 14
H10P H 0.8647 0.2682 0.4437 0.202 Uiso 0.90 1 calc PR I 14
H10Q H 0.8777 0.2759 0.4876 0.202 Uiso 0.90 1 calc PR I 14
H10R H 0.8446 0.2953 0.4655 0.202 Uiso 0.90 1 calc PR I 14
C11O C 0.84073(16) 0.08010(19) 0.4983(2) 0.2104(17) Uani 0.90 1 d PDU I 14
H1C$ H 0.8287 0.0896 0.5154 0.316 Uiso 0.90 1 calc PR I 14
H1B1 H 0.8551 0.0575 0.5101 0.316 Uiso 0.90 1 calc PR I 14
H1BD H 0.8264 0.0695 0.4753 0.316 Uiso 0.90 1 calc PR I 14
O1X O 0.8038(4) 0.2724(2) 0.4503(6) 0.0982(9) Uani 0.10 1 d PDU J 15
O2X O 0.8559(2) 0.1358(5) 0.5116(2) 0.1676(13) Uani 0.10 1 d PDU J 15
N2X N 0.81201(15) 0.2281(2) 0.4515(2) 0.0873(8) Uani 0.10 1 d PDU J 15
C1X C 0.80134(16) 0.2066(2) 0.4802(2) 0.0925(10) Uani 0.10 1 d PDU J 15
C3X C 0.84374(16) 0.2224(2) 0.4489(2) 0.1255(11) Uani 0.10 1 d PDU J 15
C4X C 0.8565(2) 0.1784(2) 0.4586(3) 0.1444(13) Uani 0.10 1 d PDU J 15
H4X1 H 0.8598 0.1657 0.4356 0.173 Uiso 0.10 1 calc PR J 15
H4X2 H 0.8773 0.1813 0.4765 0.173 Uiso 0.10 1 calc PR J 15
C5X C 0.83823(17) 0.1473(3) 0.4747(2) 0.1540(12) Uani 0.10 1 d PDU J 15
C6X C 0.80667(18) 0.1597(2) 0.4797(5) 0.1385(14) Uani 0.10 1 d PDU J 15
H6X1 H 0.7901 0.1471 0.4593 0.166 Uiso 0.10 1 calc PR J 15
H6X2 H 0.8045 0.1476 0.5035 0.166 Uiso 0.10 1 calc PR J 15
C7X C 0.76629(18) 0.2157(7) 0.4731(7) 0.1390(15) Uani 0.10 1 d PDU J 15
H7X1 H 0.7624 0.2457 0.4675 0.209 Uiso 0.10 1 calc PR J 15
H7X2 H 0.7595 0.2084 0.4954 0.209 Uiso 0.10 1 calc PR J 15
H7X3 H 0.7546 0.1987 0.4520 0.209 Uiso 0.10 1 calc PR J 15
C8X C 0.8171(5) 0.2253(5) 0.5181(3) 0.1309(15) Uani 0.10 1 d PDU J 15
H8X1 H 0.8384 0.2138 0.5269 0.196 Uiso 0.10 1 calc PR J 15
H8X2 H 0.8050 0.2180 0.5358 0.196 Uiso 0.10 1 calc PR J 15
H8X3 H 0.8182 0.2560 0.5160 0.196 Uiso 0.10 1 calc PR J 15
C9X C 0.8650(3) 0.2547(4) 0.4737(4) 0.1594(15) Uani 0.10 1 d PDU J 15
H9X1 H 0.8525 0.2732 0.4852 0.239 Uiso 0.10 1 calc PR J 15
H9X2 H 0.8755 0.2718 0.4586 0.239 Uiso 0.10 1 calc PR J 15
H9X3 H 0.8808 0.2400 0.4931 0.239 Uiso 0.10 1 calc PR J 15
C10X C 0.8453(4) 0.2291(8) 0.4088(2) 0.1346(13) Uani 0.10 1 d PDU J 15
H10S H 0.8328 0.2073 0.3928 0.202 Uiso 0.10 1 calc PR J 15
H10T H 0.8671 0.2271 0.4076 0.202 Uiso 0.10 1 calc PR J 15
H10U H 0.8369 0.2570 0.4002 0.202 Uiso 0.10 1 calc PR J 15
C11X C 0.8386(3) 0.1527(8) 0.5359(3) 0.2104(17) Uani 0.10 1 d PDU J 15
H1D$ H 0.8427 0.1830 0.5393 0.316 Uiso 0.10 1 calc PR J 15
H1K1 H 0.8451 0.1385 0.5602 0.316 Uiso 0.10 1 calc PR J 15
H1CD H 0.8162 0.1481 0.5250 0.316 Uiso 0.10 1 calc PR J 15
O1P O 0.63332(5) 0.09481(9) 0.34481(7) 0.0714(7) Uani 0.80 1 d PDU K 1
O2P O 0.51391(4) 0.11008(7) 0.25371(6) 0.0476(5) Uani 0.80 1 d PDU K 1
C1P C 0.60256(7) 0.10448(11) 0.28196(8) 0.0607(8) Uani 0.80 1 d PDU K 1
N2P N 0.60555(5) 0.09680(9) 0.32160(7) 0.0566(7) Uani 0.80 1 d PDU K 1
C3P C 0.58116(7) 0.10102(11) 0.34055(8) 0.0600(8) Uani 0.80 1 d PDU K 1
C4P C 0.54875(7) 0.09519(12) 0.31460(9) 0.0627(9) Uani 0.80 1 d PDU K 1
H4P1 H 0.5331 0.1079 0.3261 0.075 Uiso 0.80 1 calc PR K 1
H4P2 H 0.5442 0.0646 0.3113 0.075 Uiso 0.80 1 calc PR K 1
C5P C 0.54547(6) 0.11568(10) 0.27585(8) 0.0475(8) Uani 0.80 1 d PDU K 1
C6P C 0.56860(7) 0.09863(12) 0.25875(9) 0.0586(9) Uani 0.80 1 d PDU K 1
H6P1 H 0.5661 0.1124 0.2342 0.070 Uiso 0.80 1 calc PR K 1
H6P2 H 0.5645 0.0681 0.2543 0.070 Uiso 0.80 1 calc PR K 1
C7P C 0.62407(9) 0.07212(15) 0.27003(12) 0.1047(12) Uani 0.80 1 d PDU K 1
H7P1 H 0.6460 0.0804 0.2802 0.157 Uiso 0.80 1 calc PR K 1
H7P2 H 0.6192 0.0712 0.2428 0.157 Uiso 0.80 1 calc PR K 1
H7P3 H 0.6207 0.0441 0.2795 0.157 Uiso 0.80 1 calc PR K 1
C8P C 0.61400(9) 0.14893(12) 0.27732(12) 0.0908(11) Uani 0.80 1 d PDU K 1
H8P1 H 0.5998 0.1695 0.2839 0.136 Uiso 0.80 1 calc PR K 1
H8P2 H 0.6144 0.1532 0.2514 0.136 Uiso 0.80 1 calc PR K 1
H8P3 H 0.6351 0.1527 0.2937 0.136 Uiso 0.80 1 calc PR K 1
C9P C 0.58644(9) 0.06872(14) 0.37279(10) 0.0895(11) Uani 0.80 1 d PDU K 1
H9P1 H 0.5867 0.0401 0.3629 0.134 Uiso 0.80 1 calc PR K 1
H9P2 H 0.5694 0.0710 0.3850 0.134 Uiso 0.80 1 calc PR K 1
H9P3 H 0.6065 0.0745 0.3909 0.134 Uiso 0.80 1 calc PR K 1
C10P C 0.58304(10) 0.14595(12) 0.35726(13) 0.0941(13) Uani 0.80 1 d PDU K 1
H1BP H 0.6048 0.1524 0.3704 0.141 Uiso 0.80 1 calc PR K 1
H1BQ H 0.5700 0.1474 0.3748 0.141 Uiso 0.80 1 calc PR K 1
H1BR H 0.5755 0.1665 0.3372 0.141 Uiso 0.80 1 calc PR K 1
C11P C 0.50676(8) 0.13587(10) 0.22048(9) 0.0528(9) Uani 0.80 1 d PDU K 1
H1E$ H 0.5099 0.1657 0.2275 0.079 Uiso 0.80 1 calc PR K 1
H1L1 H 0.4849 0.1313 0.2065 0.079 Uiso 0.80 1 calc PR K 1
H1DD H 0.5206 0.1281 0.2049 0.079 Uiso 0.80 1 calc PR K 1
O1R O 0.63494(14) 0.1005(3) 0.3376(3) 0.0714(7) Uani 0.20 1 d PDU L 2
O2R O 0.51250(14) 0.1072(2) 0.2532(2) 0.0476(5) Uani 0.20 1 d PDU L 2
N2R N 0.60160(15) 0.10463(17) 0.3283(2) 0.0566(7) Uani 0.20 1 d PDU L 2
C1R C 0.58823(14) 0.0650(2) 0.31176(18) 0.0607(8) Uani 0.20 1 d PDU L 2
C3R C 0.59158(15) 0.1441(2) 0.30869(18) 0.0600(8) Uani 0.20 1 d PDU L 2
C4R C 0.55642(16) 0.1454(2) 0.2907(3) 0.0627(9) Uani 0.20 1 d PDU L 2
H4R1 H 0.5451 0.1468 0.3103 0.075 Uiso 0.20 1 calc PR L 2
H4R2 H 0.5512 0.1710 0.2751 0.075 Uiso 0.20 1 calc PR L 2
C5R C 0.54603(16) 0.1065(2) 0.2668(2) 0.0475(8) Uani 0.20 1 d PDU L 2
C6R C 0.55345(16) 0.0693(3) 0.2943(3) 0.0586(9) Uani 0.20 1 d PDU L 2
H6R1 H 0.5427 0.0736 0.3142 0.070 Uiso 0.20 1 calc PR L 2
H6R2 H 0.5454 0.0428 0.2811 0.070 Uiso 0.20 1 calc PR L 2
C7R C 0.6058(2) 0.0469(5) 0.2850(2) 0.1047(12) Uani 0.20 1 d PDU L 2
H7R1 H 0.5968 0.0582 0.2600 0.157 Uiso 0.20 1 calc PR L 2
H7R2 H 0.6039 0.0160 0.2845 0.157 Uiso 0.20 1 calc PR L 2
H7R3 H 0.6279 0.0547 0.2935 0.157 Uiso 0.20 1 calc PR L 2
C8R C 0.5954(3) 0.0350(3) 0.3454(2) 0.0908(11) Uani 0.20 1 d PDU L 2
H8R1 H 0.6180 0.0347 0.3570 0.136 Uiso 0.20 1 calc PR L 2
H8R2 H 0.5884 0.0064 0.3370 0.136 Uiso 0.20 1 calc PR L 2
H8R3 H 0.5845 0.0447 0.3635 0.136 Uiso 0.20 1 calc PR L 2
C9R C 0.6080(2) 0.1559(5) 0.2789(2) 0.0895(11) Uani 0.20 1 d PDU L 2
H9R1 H 0.6303 0.1603 0.2905 0.134 Uiso 0.20 1 calc PR L 2
H9R2 H 0.5987 0.1818 0.2663 0.134 Uiso 0.20 1 calc PR L 2
H9R3 H 0.6054 0.1329 0.2606 0.134 Uiso 0.20 1 calc PR L 2
C10R C 0.5993(4) 0.1784(3) 0.3384(3) 0.0941(13) Uani 0.20 1 d PDU L 2
H1BS H 0.5904 0.1708 0.3589 0.141 Uiso 0.20 1 calc PR L 2
H1BT H 0.5904 0.2053 0.3275 0.141 Uiso 0.20 1 calc PR L 2
H1BU H 0.6221 0.1811 0.3477 0.141 Uiso 0.20 1 calc PR L 2
C11R C 0.5011(3) 0.1402(3) 0.2270(3) 0.0528(9) Uani 0.20 1 d PDU L 2
H1F$ H 0.5052 0.1676 0.2396 0.079 Uiso 0.20 1 calc PR L 2
H1M1 H 0.4785 0.1367 0.2164 0.079 Uiso 0.20 1 calc PR L 2
H1ED H 0.5117 0.1389 0.2070 0.079 Uiso 0.20 1 calc PR L 2
O1W O 0.80141(3) 0.74960(5) 0.18864(5) 0.0464(5) Uani 1 1 d D . .
H1W H 0.8001 0.7362 0.1647 0.070 Uiso 1 1 d D . .
H1Y H 0.8146 0.7367 0.2102 0.070 Uiso 1 1 d D . .
O2W O 0.81806(4) 0.75461(5) 0.10479(5) 0.0477(5) Uani 1 1 d D . .
H2W H 0.8217 0.7276 0.0932 0.072 Uiso 1 1 d D . .
H2Y H 0.8184 0.7776 0.0869 0.072 Uiso 1 1 d D . .
O3W O 0.69785(4) 0.24563(5) 0.32958(5) 0.0493(5) Uani 1 1 d D . .
H3W H 0.6963 0.2704 0.3133 0.074 Uiso 1 1 d D . .
H3Y H 0.6855 0.2227 0.3137 0.074 Uiso 1 1 d D . .
O4W O 0.67227(4) 0.25279(5) 0.41021(5) 0.0512(6) Uani 1 1 d D . .
H4W H 0.6872 0.2305 0.4085 0.077 Uiso 1 1 d D . .
H4Y H 0.6824 0.2727 0.4301 0.077 Uiso 1 1 d D . .
O5W O 0.6473 0.5640 0.0128 0.023 Uiso 0.20 1 d PDU M 33
H5W H 0.6594 0.5471 -0.0003 0.034 Uiso 0.20 1 d PD N 33
H5Y H 0.6309 0.5791 -0.0056 0.034 Uiso 0.20 1 d PD O 33

loop_
_atom_site_aniso_label
_atom_site_aniso_U_11
_atom_site_aniso_U_22
_atom_site_aniso_U_33
_atom_site_aniso_U_23
_atom_site_aniso_U_13
_atom_site_aniso_U_12
O1 0.0562(10) 0.0588(11) 0.1760(18) 0.0026(12) 0.0519(11) -0.0027(9)
O2 0.0783(12) 0.0488(11) 0.1113(15) -0.0073(11) 0.0113(11) 0.0036(10)
O3 0.0422(9) 0.0716(11) 0.0564(10) -0.0002(9) 0.0134(7) 0.0080(8)
O4 0.0689(12) 0.0529(11) 0.1045(14) -0.0185(10) 0.0046(11) 0.0031(10)
O5 0.0417(9) 0.0448(10) 0.0685(10) -0.0165(8) -0.0004(8) 0.0141(8)
O6 0.0605(10) 0.0319(9) 0.1126(13) -0.0087(9) 0.0340(9) 0.0090(8)
O7 0.0302(8) 0.0408(9) 0.0547(9) -0.0156(8) -0.0014(7) 0.0074(7)
O8 0.0874(12) 0.0359(9) 0.0880(12) -0.0124(9) 0.0308(9) -0.0098(9)
O9 0.0406(9) 0.0450(10) 0.0724(11) -0.0113(9) -0.0028(8) 0.0068(8)
O10 0.0624(11) 0.0468(10) 0.0852(12) 0.0075(9) 0.0074(9) 0.0096(9)
O11 0.0743(11) 0.0667(11) 0.0828(12) 0.0011(10) 0.0251(9) 0.0248(9)
O12 0.1134(14) 0.0594(12) 0.1073(14) 0.0120(11) 0.0406(11) 0.0239(11)
O13 0.154(2) 0.0468(11) 0.0916(15) -0.0174(11) -0.0388(15) 0.0090(13)
O14 0.1642(19) 0.0662(14) 0.0980(15) -0.0002(12) 0.0373(14) 0.0107(13)
O15 0.0603(11) 0.0504(11) 0.1235(16) -0.0115(11) 0.0107(11) -0.0019(9)
O16 0.1017(16) 0.0571(12) 0.1281(18) -0.0192(12) -0.0194(14) 0.0153(11)
N1 0.0489(11) 0.0551(12) 0.0916(14) -0.0065(12) 0.0126(10) -0.0039(10)
N2 0.0433(11) 0.0721(13) 0.0761(14) -0.0027(12) 0.0037(10) -0.0020(10)
N3 0.0595(12) 0.0562(13) 0.1098(17) -0.0030(13) 0.0156(11) -0.0067(11)
N4 0.0503(11) 0.0563(13) 0.0734(14) -0.0128(11) 0.0028(10) -0.0055(10)
N5 0.0486(11) 0.0744(14) 0.0668(14) -0.0044(12) 0.0064(10) 0.0059(11)
N6 0.0467(10) 0.0587(12) 0.0597(11) -0.0139(10) 0.0233(8) 0.0016(9)
N7 0.0528(11) 0.0565(13) 0.0755(14) -0.0119(11) 0.0093(10) -0.0014(10)
N8 0.0510(11) 0.0621(13) 0.0695(13) -0.0194(11) 0.0137(10) 0.0027(10)
N9 0.0488(10) 0.0421(11) 0.0497(10) -0.0105(9) 0.0169(8) 0.0051(9)
N10 0.0282(9) 0.0408(11) 0.0589(11) -0.0126(9) 0.0049(8) 0.0073(8)
N11 0.0490(11) 0.0427(11) 0.0692(12) -0.0242(9) 0.0162(9) 0.0036(9)
N12 0.0468(10) 0.0309(10) 0.0679(11) -0.0052(9) 0.0242(9) 0.0003(9)
N13 0.0314(9) 0.0348(10) 0.0559(10) -0.0135(9) 0.0036(8) 0.0104(8)
N14 0.0383(10) 0.0484(11) 0.0433(10) -0.0140(9) -0.0036(8) 0.0097(9)
N15 0.0367(10) 0.0369(10) 0.0632(11) -0.0097(9) 0.0071(9) 0.0015(9)
N16 0.0506(11) 0.0413(11) 0.0625(11) -0.0078(9) 0.0161(9) 0.0060(9)
N17 0.0411(10) 0.0435(11) 0.0533(11) -0.0121(9) -0.0012(9) 0.0023(9)
N18 0.0582(11) 0.0567(13) 0.0739(13) -0.0027(11) 0.0184(10) 0.0075(10)
N19 0.0552(10) 0.0397(11) 0.0525(11) -0.0004(10) 0.0087(9) 0.0051(9)
N20 0.0678(11) 0.0567(12) 0.0680(13) 0.0244(11) 0.0196(10) 0.0165(10)
N21 0.0643(11) 0.0548(12) 0.0642(13) -0.0041(11) 0.0123(10) 0.0080(10)
N22 0.0674(12) 0.0767(14) 0.0593(12) 0.0028(12) 0.0222(10) 0.0042(11)
N23 0.0740(11) 0.0606(13) 0.0890(14) 0.0238(12) 0.0343(11) 0.0156(11)
N24 0.0776(13) 0.0750(15) 0.0844(15) 0.0007(13) 0.0219(12) 0.0055(11)
N25 0.0630(14) 0.0530(12) 0.0944(14) -0.0002(12) 0.0013(12) 0.0018(12)
N26 0.0812(16) 0.0747(14) 0.0908(14) -0.0108(12) 0.0152(13) -0.0050(13)
N27 0.152(2) 0.0521(14) 0.0833(14) 0.0033(13) 0.0121(15) -0.0014(14)
N28 0.0974(16) 0.0546(14) 0.0873(14) 0.0071(12) 0.0240(12) -0.0116(12)
N29 0.0442(11) 0.0453(12) 0.1098(13) -0.0129(11) 0.0245(10) -0.0103(10)
N30 0.0390(11) 0.0573(12) 0.0959(13) -0.0099(11) 0.0063(10) -0.0051(10)
N31 0.0634(13) 0.0552(13) 0.1090(14) -0.0040(12) 0.0273(10) -0.0035(11)
N32 0.0948(16) 0.0604(14) 0.0821(13) -0.0129(12) 0.0090(12) -0.0010(12)
C1 0.0410(13) 0.0644(15) 0.0996(19) 0.0111(15) 0.0142(12) 0.0026(12)
C2 0.0478(13) 0.0575(14) 0.0930(19) -0.0140(13) 0.0037(13) -0.0010(12)
C3 0.0498(14) 0.0703(15) 0.0715(16) -0.0112(13) 0.0018(12) -0.0054(12)
C4 0.0584(13) 0.0462(15) 0.106(2) -0.0172(14) 0.0186(13) 0.0000(12)
C5 0.0509(13) 0.095(2) 0.0652(17) 0.0151(16) 0.0041(12) -0.0054(14)
C6 0.0533(13) 0.0625(17) 0.108(2) -0.0187(16) 0.0207(13) -0.0040(12)
C7 0.0545(12) 0.0619(15) 0.0416(13) -0.0031(12) 0.0195(10) 0.0030(11)
C8 0.0607(14) 0.0670(15) 0.0505(14) -0.0176(12) 0.0116(12) -0.0061(12)
C9 0.0552(13) 0.0691(15) 0.0571(15) -0.0183(12) 0.0140(12) -0.0034(12)
C10 0.0579(14) 0.0649(16) 0.0708(17) -0.0226(13) 0.0125(13) 0.0015(13)
C11 0.0525(13) 0.0587(15) 0.0510(13) -0.0092(13) 0.0175(11) 0.0042(12)
C12 0.0481(14) 0.0777(18) 0.0889(18) -0.0328(15) 0.0080(13) 0.0083(14)
C13 0.0412(12) 0.0294(13) 0.0557(12) -0.0110(11) 0.0138(10) -0.0051(10)
C14 0.0470(12) 0.0550(14) 0.0594(13) -0.0035(11) 0.0270(10) 0.0082(11)
C15 0.0351(12) 0.0350(12) 0.0787(15) -0.0085(11) 0.0184(10) -0.0006(10)
C16 0.0459(12) 0.0264(12) 0.0837(14) -0.0152(11) 0.0264(11) 0.0122(10)
C17 0.0388(12) 0.0316(13) 0.0618(13) -0.0073(11) 0.0030(10) 0.0160(11)
C18 0.0466(13) 0.0355(14) 0.0789(14) -0.0108(12) 0.0213(10) 0.0007(11)
C19 0.0339(11) 0.0217(12) 0.0579(12) -0.0191(11) -0.0015(10) -0.0020(10)
C20 0.0360(12) 0.0350(12) 0.0549(13) -0.0042(10) -0.0058(10) 0.0078(10)
C21 0.0322(12) 0.0462(13) 0.0588(13) -0.0045(11) -0.0061(11) 0.0115(11)
C22 0.0365(12) 0.0405(13) 0.0704(13) -0.0090(12) 0.0131(10) 0.0046(11)
C23 0.0368(12) 0.0531(15) 0.0564(13) -0.0195(12) -0.0042(10) 0.0074(11)
C24 0.0547(13) 0.0510(15) 0.0488(13) 0.0040(12) -0.0021(11) 0.0169(12)
C25 0.0525(12) 0.0434(14) 0.0499(14) -0.0095(11) 0.0087(10) 0.0049(11)
C26 0.0573(13) 0.0548(14) 0.0483(14) -0.0119(11) -0.0073(11) 0.0095(11)
C27 0.0675(14) 0.0706(15) 0.0438(14) 0.0085(12) 0.0077(11) 0.0140(12)
C28 0.0712(14) 0.0319(13) 0.0614(15) 0.0162(12) 0.0074(12) 0.0148(12)
C29 0.0685(13) 0.0650(17) 0.0638(15) -0.0154(14) 0.0221(11) 0.0084(13)
C30 0.0850(15) 0.0694(18) 0.0813(18) 0.0285(16) 0.0207(14) 0.0106(14)
C31 0.0659(14) 0.0682(15) 0.0559(15) -0.0029(14) 0.0180(12) 0.0175(12)
C32 0.0753(15) 0.0770(16) 0.0613(16) 0.0114(13) 0.0214(13) 0.0016(13)
C33 0.0671(14) 0.0835(17) 0.0778(18) 0.0058(14) 0.0251(13) 0.0041(13)
C34 0.0872(15) 0.0647(17) 0.0843(18) 0.0180(14) 0.0317(14) 0.0121(14)
C35 0.0683(15) 0.0808(19) 0.0710(15) -0.0079(15) 0.0216(13) 0.0088(15)
C36 0.0991(18) 0.079(2) 0.0947(19) 0.0026(17) 0.0310(16) -0.0075(16)
C37 0.0770(19) 0.0753(17) 0.0796(16) -0.0123(15) 0.0070(16) -0.0004(16)
C38 0.0804(18) 0.0729(16) 0.0967(18) -0.0043(14) 0.0258(15) -0.0082(14)
C39 0.0862(18) 0.0768(17) 0.0869(16) -0.0048(13) 0.0344(14) -0.0108(14)
C40 0.133(2) 0.0561(18) 0.0994(19) 0.0008(16) 0.0164(18) 0.0057(16)
C41 0.0512(16) 0.084(2) 0.0834(15) -0.0098(14) 0.0017(13) 0.0150(15)
C42 0.149(3) 0.0555(19) 0.0864(17) -0.0038(14) 0.0138(17) -0.024(2)
C43 0.0322(13) 0.0489(14) 0.1051(16) -0.0136(13) 0.0107(12) -0.0057(12)
C44 0.0452(14) 0.0465(14) 0.0901(15) -0.0026(12) 0.0112(12) -0.0073(11)
C45 0.0466(14) 0.0565(14) 0.0939(16) -0.0066(12) 0.0183(12) -0.0176(11)
C46 0.0698(17) 0.0447(16) 0.1135(17) -0.0096(15) 0.0067(14) -0.0068(13)
C47 0.0588(14) 0.0593(18) 0.1224(17) 0.0119(15) 0.0410(12) 0.0063(13)
C48 0.0660(15) 0.0597(18) 0.1278(19) -0.0204(15) 0.0330(14) -0.0112(14)
O1A 0.0402(8) 0.0693(12) 0.1047(12) -0.0394(10) 0.0261(8) -0.0186(8)
O2A 0.0355(8) 0.0397(9) 0.0753(11) -0.0214(8) 0.0051(8) -0.0066(7)
O3A 0.0434(8) 0.0466(10) 0.0834(10) -0.0109(9) 0.0292(7) -0.0159(8)
O4A 0.0344(8) 0.0404(9) 0.0851(10) -0.0134(8) 0.0245(7) 0.0058(7)
O5A 0.0615(10) 0.0492(11) 0.1167(13) -0.0172(10) 0.0373(9) -0.0140(9)
O6A 0.0479(9) 0.0385(9) 0.0787(11) -0.0100(9) 0.0120(8) 0.0126(8)
O7A 0.0560(10) 0.0539(11) 0.0874(12) -0.0047(9) 0.0233(9) -0.0122(9)
O8A 0.0533(9) 0.0381(9) 0.0464(9) -0.0073(8) 0.0123(7) -0.0018(7)
O9A 0.0577(11) 0.0982(14) 0.0755(12) -0.0117(11) 0.0035(9) -0.0358(10)
O10A 0.0419(9) 0.0669(11) 0.0598(10) 0.0076(9) 0.0030(8) -0.0071(8)
O11A 0.0663(11) 0.0969(14) 0.1026(15) -0.0133(12) 0.0165(11) -0.0377(10)
O12A 0.0562(10) 0.0656(11) 0.0510(10) 0.0060(9) -0.0017(8) -0.0164(9)
O13A 0.0651(11) 0.0658(11) 0.0750(12) -0.0158(10) 0.0005(9) -0.0274(9)
O14A 0.0476(9) 0.0573(10) 0.0431(9) -0.0142(8) 0.0058(7) -0.0134(8)
O15A 0.0482(9) 0.0779(13) 0.1023(14) -0.0210(11) 0.0139(9) -0.0298(9)
O16A 0.0411(9) 0.0528(10) 0.0753(11) -0.0257(9) 0.0096(8) -0.0019(8)
N1A 0.0418(10) 0.0426(12) 0.0773(11) -0.0215(10) 0.0277(8) -0.0108(9)
N2A 0.0399(9) 0.0608(13) 0.0789(11) -0.0293(10) 0.0303(8) -0.0095(9)
N3A 0.0453(10) 0.0320(10) 0.0779(11) -0.0257(9) 0.0297(8) -0.0065(9)
N4A 0.0293(9) 0.0378(10) 0.0730(10) -0.0208(9) 0.0216(8) -0.0027(8)
N5A 0.0402(9) 0.0477(12) 0.0674(11) -0.0121(10) 0.0215(8) 0.0041(9)
N6A 0.0439(9) 0.0320(11) 0.0704(12) 0.0034(9) 0.0265(8) 0.0042(8)
N7A 0.0357(9) 0.0328(10) 0.0811(12) -0.0133(10) 0.0228(8) 0.0077(8)
N8A 0.0453(10) 0.0393(10) 0.0590(11) -0.0129(9) 0.0202(8) 0.0069(8)
N9A 0.0498(10) 0.0333(11) 0.0999(14) -0.0038(10) 0.0402(9) -0.0037(8)
N10A 0.0498(10) 0.0457(12) 0.0788(12) 0.0037(10) 0.0351(9) 0.0058(9)
N11A 0.0416(9) 0.0458(11) 0.0496(11) -0.0013(9) 0.0175(8) 0.0058(8)
N12A 0.0517(9) 0.0378(10) 0.0593(11) 0.0060(9) 0.0328(8) 0.0123(8)
N13A 0.0435(10) 0.0371(10) 0.0716(12) 0.0042(9) 0.0214(9) 0.0022(9)
N14A 0.0500(11) 0.0489(12) 0.0672(11) 0.0037(10) 0.0204(9) -0.0086(10)
N15A 0.0491(10) 0.0477(12) 0.0524(10) 0.0045(9) 0.0261(8) 0.0092(9)
N16A 0.0380(10) 0.0514(12) 0.0651(12) 0.0095(10) 0.0107(9) 0.0027(9)
N17A 0.0456(11) 0.0682(14) 0.0629(11) -0.0008(11) 0.0037(9) -0.0145(10)
N18A 0.0549(12) 0.0832(15) 0.0615(12) -0.0080(11) 0.0032(10) -0.0236(11)
N19A 0.0403(10) 0.0514(13) 0.0580(10) 0.0012(10) 0.0022(9) -0.0051(10)
N20A 0.0407(10) 0.0568(13) 0.0579(11) 0.0100(11) -0.0004(8) -0.0083(10)
N21A 0.0435(11) 0.0874(14) 0.0580(12) -0.0015(12) -0.0016(9) -0.0201(10)
N22A 0.0454(11) 0.0662(13) 0.0636(13) -0.0069(11) -0.0066(10) -0.0193(10)
N23A 0.0476(10) 0.0705(14) 0.0427(10) 0.0079(10) -0.0020(9) -0.0175(10)
N24A 0.0438(10) 0.0752(14) 0.0419(11) 0.0122(10) -0.0052(9) -0.0130(10)
N25A 0.0559(11) 0.0687(13) 0.0559(12) -0.0198(11) 0.0081(10) -0.0239(10)
N26A 0.0613(12) 0.0683(13) 0.0962(17) -0.0158(13) 0.0105(12) -0.0135(11)
N27A 0.0612(12) 0.0588(12) 0.0519(12) -0.0074(11) -0.0017(10) -0.0161(10)
N28A 0.0543(11) 0.0599(12) 0.0644(13) -0.0215(11) 0.0077(10) -0.0083(10)
N29A 0.0629(13) 0.0573(13) 0.1013(17) -0.0148(12) 0.0013(12) -0.0265(11)
N30A 0.0476(11) 0.0534(12) 0.0794(13) -0.0230(10) 0.0159(10) -0.0229(9)
N31A 0.0468(12) 0.0487(11) 0.0692(12) -0.0271(10) 0.0014(10) -0.0099(10)
N32A 0.0475(11) 0.0423(11) 0.0802(12) -0.0288(10) 0.0161(10) -0.0104(9)
C1A 0.0411(11) 0.0455(14) 0.0833(13) -0.0361(12) 0.0310(10) -0.0115(11)
C2A 0.0313(11) 0.0341(12) 0.0907(14) -0.0181(11) 0.0276(10) -0.0040(10)
C3A 0.0378(12) 0.0295(12) 0.0857(14) -0.0203(11) 0.0187(11) -0.0059(10)
C4A 0.0229(11) 0.0386(12) 0.0771(13) -0.0292(11) 0.0193(10) -0.0098(10)
C5A 0.0435(12) 0.0518(16) 0.0836(14) -0.0164(12) 0.0279(11) 0.0015(11)
C6A 0.0334(11) 0.0352(13) 0.0674(13) -0.0128(11) 0.0094(10) 0.0119(10)
C7A 0.0346(10) 0.0417(14) 0.0721(14) -0.0003(11) 0.0294(9) -0.0029(10)
C8A 0.0526(12) 0.0388(13) 0.0600(14) -0.0008(11) 0.0189(10) 0.0062(11)
C9A 0.0509(12) 0.0418(13) 0.0579(14) -0.0005(11) 0.0183(10) 0.0115(11)
C10A 0.0219(10) 0.0388(12) 0.0704(15) -0.0110(12) 0.0053(10) 0.0089(10)
C11A 0.0536(11) 0.0362(13) 0.1189(18) -0.0102(13) 0.0569(11) 0.0000(11)
C12A 0.0499(12) 0.0561(15) 0.0562(14) -0.0143(12) 0.0142(11) 0.0168(12)
C13A 0.0430(12) 0.0424(14) 0.1009(16) -0.0010(12) 0.0376(11) -0.0059(11)
C14A 0.0496(11) 0.0437(13) 0.0712(14) 0.0107(12) 0.0340(10) 0.0033(10)
C15A 0.0537(11) 0.0419(13) 0.0771(14) 0.0156(11) 0.0431(10) 0.0084(10)
C16A 0.0453(12) 0.0415(13) 0.0485(13) -0.0039(12) 0.0110(11) 0.0072(10)
C17A 0.0509(12) 0.0518(14) 0.0846(15) 0.0134(13) 0.0405(11) 0.0032(12)
C18A 0.0478(12) 0.0448(13) 0.0586(14) 0.0009(12) 0.0202(10) 0.0168(11)
C19A 0.0422(12) 0.0412(13) 0.0680(13) -0.0004(11) 0.0281(10) -0.0044(11)
C20A 0.0414(12) 0.0509(14) 0.0627(13) 0.0024(11) 0.0244(10) 0.0030(11)
C21A 0.0379(12) 0.0437(13) 0.0681(14) 0.0058(11) 0.0185(10) 0.0012(10)
C22A 0.0450(12) 0.0393(13) 0.0514(13) -0.0066(11) 0.0192(10) 0.0037(10)
C23A 0.0317(13) 0.0672(18) 0.0867(15) 0.0101(14) 0.0062(11) -0.0047(12)
C24A 0.0565(14) 0.0327(13) 0.0599(13) -0.0028(11) 0.0153(11) -0.0056(11)
C25A 0.0367(13) 0.0779(16) 0.0715(14) -0.0021(14) 0.0022(12) -0.0232(12)
C26A 0.0400(12) 0.0468(14) 0.0670(14) 0.0074(12) 0.0029(11) 0.0002(11)
C27A 0.0463(13) 0.0666(16) 0.0770(15) 0.0031(14) 0.0068(12) -0.0131(13)
C28A 0.0531(13) 0.0488(16) 0.0531(13) 0.0061(13) 0.0044(10) -0.0083(13)
C29A 0.0465(14) 0.101(2) 0.0715(15) -0.0059(16) -0.0014(12) -0.0215(14)
C30A 0.0582(14) 0.0480(15) 0.0503(13) 0.0152(11) -0.0016(11) -0.0071(12)
C31A 0.0509(14) 0.0769(16) 0.0734(18) 0.0048(15) -0.0032(12) -0.0223(12)
C32A 0.0492(13) 0.0692(15) 0.0465(14) 0.0123(12) -0.0053(11) -0.0040(12)
C33A 0.0469(13) 0.0812(16) 0.0376(13) 0.0184(12) -0.0117(10) -0.0131(13)
C34A 0.0525(13) 0.0498(15) 0.0484(13) 0.0222(12) -0.0038(11) -0.0081(12)
C35A 0.0549(14) 0.0901(18) 0.0550(16) -0.0087(14) -0.0097(13) -0.0282(14)
C36A 0.0576(13) 0.0650(15) 0.0450(14) 0.0122(13) 0.0017(11) -0.0191(12)
C37A 0.0504(13) 0.0745(16) 0.0485(15) -0.0144(13) -0.0004(12) -0.0229(12)
C38A 0.0582(13) 0.0779(15) 0.0489(15) -0.0075(13) 0.0053(11) -0.0290(12)
C39A 0.0580(13) 0.0674(14) 0.0687(16) -0.0313(13) 0.0199(12) -0.0277(12)
C40A 0.0501(13) 0.0597(14) 0.0482(14) -0.0070(13) 0.0097(11) -0.0187(11)
C41A 0.0616(16) 0.0645(16) 0.106(2) -0.0257(16) -0.0049(16) -0.0173(14)
C42A 0.0499(13) 0.0535(15) 0.0827(17) -0.0175(13) 0.0115(13) -0.0230(12)
C43A 0.0479(13) 0.0614(16) 0.0823(17) -0.0302(13) 0.0167(12) -0.0225(12)
C44A 0.0533(13) 0.0519(14) 0.0757(15) -0.0225(12) 0.0179(12) -0.0164(12)
C45A 0.0447(12) 0.0432(13) 0.0829(15) -0.0295(11) 0.0248(11) -0.0172(11)
C46A 0.0368(12) 0.0480(13) 0.0665(14) -0.0229(11) 0.0177(10) -0.0091(11)
C47A 0.0542(13) 0.0395(14) 0.0879(14) -0.0287(12) 0.0313(11) -0.0206(12)
C48A 0.0338(12) 0.0346(13) 0.0833(14) -0.0190(11) 0.0248(10) -0.0074(10)
O1B 0.0283(8) 0.0484(10) 0.0799(11) -0.0124(9) 0.0076(8) -0.0009(7)
O2B 0.0381(9) 0.0688(12) 0.0872(12) -0.0084(10) 0.0076(8) 0.0028(9)
O3B 0.0435(9) 0.0664(11) 0.0748(11) -0.0220(9) 0.0162(8) -0.0041(8)
O4B 0.0535(11) 0.0766(13) 0.0904(13) -0.0127(11) 0.0088(9) 0.0024(10)
O5B 0.0466(9) 0.0600(11) 0.0906(12) -0.0118(10) 0.0234(8) -0.0004(8)
O6B 0.0411(9) 0.0651(12) 0.1099(14) 0.0009(11) 0.0129(9) 0.0005(9)
O7B 0.0505(9) 0.0478(11) 0.1157(13) -0.0009(10) 0.0335(9) 0.0019(8)
O8B 0.0476(10) 0.0883(15) 0.1208(16) 0.0079(13) 0.0119(10) -0.0041(11)
O9B 0.0463(9) 0.0813(13) 0.1055(13) -0.0154(11) 0.0304(9) -0.0066(9)
O10B 0.0482(11) 0.130(2) 0.186(3) -0.0052(19) 0.0028(14) -0.0077(13)
O11B 0.0677(12) 0.1425(19) 0.0731(12) -0.0336(13) 0.0173(9) -0.0244(12)
O12B 0.0739(13) 0.200(3) 0.129(2) 0.017(2) -0.0183(15) -0.0319(15)
O13B 0.0323(8) 0.0512(10) 0.0854(11) -0.0150(9) 0.0082(8) 0.0019(8)
O14B 0.0641(12) 0.148(2) 0.1056(16) 0.0493(15) -0.0051(12) 0.0175(13)
O15B 0.0310(8) 0.0351(9) 0.0906(12) -0.0235(9) 0.0045(8) -0.0005(7)
O16B 0.0476(10) 0.0828(13) 0.0826(13) 0.0032(11) 0.0043(9) 0.0232(9)
N1B 0.0388(10) 0.0409(11) 0.0615(11) -0.0159(9) 0.0048(9) -0.0011(9)
N2B 0.0340(9) 0.0552(12) 0.0625(12) -0.0204(10) 0.0079(9) 0.0017(9)
N3B 0.0362(10) 0.0551(12) 0.0631(11) -0.0105(10) 0.0117(9) 0.0061(9)
N4B 0.0352(10) 0.0682(13) 0.0808(13) -0.0266(11) 0.0067(10) 0.0066(10)
N5B 0.0469(10) 0.0621(11) 0.0600(11) -0.0332(10) 0.0176(9) -0.0017(9)
N6B 0.0439(10) 0.0624(12) 0.0762(13) -0.0247(11) 0.0227(9) -0.0020(9)
N7B 0.0403(11) 0.0578(12) 0.0788(13) -0.0212(11) 0.0110(10) -0.0068(10)
N8B 0.0442(10) 0.0590(12) 0.0809(13) -0.0078(11) 0.0283(9) -0.0075(10)
N9B 0.0437(10) 0.0624(13) 0.0895(14) -0.0208(11) 0.0230(9) -0.0007(10)
N10B 0.0449(10) 0.0535(13) 0.0986(14) -0.0160(11) 0.0300(9) 0.0016(9)
N11B 0.0456(11) 0.0584(13) 0.0841(13) -0.0127(11) 0.0191(10) -0.0069(10)
N12B 0.0406(10) 0.0672(15) 0.1134(15) 0.0004(12) 0.0284(10) -0.0079(10)
N13B 0.0429(10) 0.0540(13) 0.0901(12) -0.0106(11) 0.0266(9) -0.0020(10)
N14B 0.0454(10) 0.0632(14) 0.0913(12) -0.0055(12) 0.0254(9) 0.0076(10)
N15B 0.0439(10) 0.0648(15) 0.1124(14) 0.0083(13) 0.0271(9) 0.0036(11)
N16B 0.0526(11) 0.0782(17) 0.1068(13) -0.0027(14) 0.0214(11) -0.0028(12)
N17B 0.0561(12) 0.0845(16) 0.0900(13) -0.0119(12) 0.0223(11) -0.0032(11)
N18B 0.0585(12) 0.1179(18) 0.0856(14) -0.0185(13) 0.0269(11) -0.0218(12)
N19B 0.0552(12) 0.1169(19) 0.0984(16) -0.0050(14) 0.0143(12) -0.0128(13)
N20B 0.0611(13) 0.133(2) 0.1058(18) -0.0260(15) 0.0034(13) -0.0172(15)
N21B 0.0901(14) 0.1224(16) 0.0701(14) -0.0214(14) 0.0266(12) -0.0419(13)
N22B 0.0692(13) 0.1185(15) 0.0566(13) -0.0088(13) 0.0139(11) -0.0278(13)
N23B 0.0856(15) 0.1440(17) 0.0837(18) -0.0297(17) 0.0042(14) -0.0236(15)
N24B 0.0768(14) 0.1492(17) 0.0924(19) 0.0161(18) -0.0127(15) -0.0398(13)
N25B 0.0453(11) 0.0933(15) 0.0612(12) -0.0187(11) 0.0188(9) -0.0075(11)
N26B 0.0341(10) 0.0682(14) 0.0819(13) -0.0197(11) 0.0122(9) -0.0036(10)
N27B 0.0599(13) 0.1437(19) 0.0711(15) 0.0203(14) -0.0141(12) -0.0157(14)
N28B 0.0358(10) 0.0989(16) 0.0703(13) 0.0026(12) 0.0081(9) -0.0017(11)
N29B 0.0258(9) 0.0558(13) 0.0726(11) -0.0248(10) 0.0099(8) 0.0024(9)
N30B 0.0287(9) 0.0484(12) 0.0653(10) -0.0270(10) 0.0064(8) -0.0017(9)
N31B 0.0406(11) 0.0614(14) 0.0683(12) -0.0091(11) -0.0011(9) 0.0076(10)
N32B 0.0342(10) 0.0460(12) 0.0645(11) -0.0189(10) 0.0035(8) -0.0035(9)
C1B 0.0393(11) 0.0380(13) 0.0599(14) -0.0106(11) 0.0054(11) 0.0036(11)
C2B 0.0273(11) 0.0505(14) 0.0598(14) -0.0023(12) 0.0046(10) 0.0006(10)
C3B 0.0416(12) 0.0465(14) 0.0613(14) -0.0056(12) 0.0124(10) 0.0027(10)
C4B 0.0293(12) 0.0529(15) 0.0778(15) -0.0189(12) 0.0117(11) -0.0022(11)
C5B 0.0518(14) 0.0648(15) 0.0569(14) -0.0227(12) 0.0118(12) 0.0052(12)
C6B 0.0449(14) 0.0517(14) 0.0867(17) -0.0243(13) 0.0158(12) -0.0028(11)
C7B 0.0481(12) 0.0692(15) 0.0646(15) -0.0252(14) 0.0221(11) -0.0003(12)
C8B 0.0471(12) 0.0603(14) 0.0708(15) -0.0211(13) 0.0189(11) 0.0006(11)
C9B 0.0447(12) 0.0632(15) 0.0749(15) -0.0276(13) 0.0221(11) -0.0106(11)
C10B 0.0424(13) 0.0570(14) 0.0826(16) -0.0240(13) 0.0179(11) -0.0027(12)
C11B 0.0447(14) 0.0651(15) 0.0767(16) -0.0167(13) 0.0141(12) -0.0105(12)
C12B 0.0494(14) 0.0550(15) 0.1020(19) -0.0152(14) 0.0290(13) -0.0063(12)
C13B 0.0431(12) 0.0600(16) 0.0777(16) -0.0118(13) 0.0154(11) -0.0093(12)
C14B 0.0500(12) 0.0530(16) 0.0950(16) -0.0152(13) 0.0247(11) -0.0046(11)
C15B 0.0547(13) 0.0551(16) 0.1067(18) -0.0167(14) 0.0344(12) -0.0035(12)
C16B 0.0425(13) 0.0493(15) 0.0955(17) -0.0104(13) 0.0209(12) 0.0041(11)
C17B 0.0504(13) 0.0492(16) 0.0952(15) -0.0174(13) 0.0295(11) -0.0061(12)
C18B 0.0337(12) 0.0766(19) 0.1171(17) 0.0040(15) 0.0262(12) 0.0007(13)
C19B 0.0461(12) 0.0410(14) 0.0954(14) -0.0115(13) 0.0323(11) -0.0039(11)
C20B 0.0385(11) 0.0465(16) 0.1178(16) -0.0056(14) 0.0304(11) -0.0021(11)
C21B 0.0417(12) 0.0470(16) 0.1172(17) 0.0025(15) 0.0216(12) 0.0018(12)
C22B 0.0435(13) 0.0623(18) 0.1138(16) 0.0080(17) 0.0211(12) 0.0094(14)
C23B 0.0427(13) 0.0768(19) 0.0952(15) -0.0102(14) 0.0293(11) -0.0231(13)
C24B 0.0551(17) 0.106(2) 0.1073(18) 0.0112(17) 0.0113(14) 0.0132(16)
C25B 0.0429(14) 0.098(2) 0.0911(16) -0.0224(15) 0.0267(12) -0.0231(13)
C26B 0.0538(14) 0.101(2) 0.1003(19) -0.0109(16) 0.0134(14) -0.0188(14)
C27B 0.0689(16) 0.135(3) 0.099(2) -0.0235(18) 0.0111(15) -0.0128(15)
C28B 0.0538(15) 0.129(3) 0.116(2) -0.0064(18) -0.0035(16) -0.0044(17)
C29B 0.0958(19) 0.111(2) 0.0946(19) -0.0321(17) 0.0446(15) -0.0354(15)
C30B 0.101(3) 0.146(2) 0.127(3) -0.033(2) -0.015(2) -0.013(2)
C31B 0.0811(17) 0.1259(19) 0.0552(16) -0.0161(16) 0.0221(13) -0.0374(16)
C32B 0.0984(17) 0.117(2) 0.0699(19) -0.0161(18) 0.0122(15) -0.0281(15)
C33B 0.0853(16) 0.1135(19) 0.0737(19) 0.0049(18) 0.0009(15) -0.0349(15)
C34B 0.0839(17) 0.169(2) 0.079(2) -0.009(2) -0.0075(18) -0.0343(17)
C35B 0.0535(15) 0.1205(19) 0.0620(16) -0.0130(16) 0.0088(13) -0.0256(14)
C36B 0.085(2) 0.158(2) 0.095(2) 0.0305(18) -0.0184(18) -0.0657(17)
C37B 0.0380(12) 0.0713(16) 0.0565(13) -0.0314(12) 0.0173(10) -0.0014(11)
C38B 0.0590(13) 0.122(2) 0.0525(14) -0.0310(14) 0.0173(11) -0.0255(14)
C39B 0.0493(13) 0.0865(18) 0.0663(15) -0.0250(14) 0.0155(11) -0.0116(12)
C40B 0.0546(14) 0.097(2) 0.0742(18) -0.0002(15) 0.0010(13) -0.0012(14)
C41B 0.0338(12) 0.0549(15) 0.0762(14) -0.0368(12) 0.0039(11) -0.0112(12)
C42B 0.0361(13) 0.0858(19) 0.0635(14) -0.0126(14) -0.0038(11) -0.0038(13)
C43B 0.0229(11) 0.0439(14) 0.0784(13) -0.0275(12) 0.0033(10) 0.0093(10)
C44B 0.0269(11) 0.0487(14) 0.0684(13) -0.0257(12) 0.0042(10) 0.0002(10)
C45B 0.0320(11) 0.0571(16) 0.0676(14) -0.0159(13) -0.0009(10) -0.0030(11)
C46B 0.0399(13) 0.0547(16) 0.0723(14) -0.0182(13) 0.0031(11) 0.0045(12)
C47B 0.0434(13) 0.0423(14) 0.0713(14) -0.0263(12) -0.0029(11) 0.0089(11)
C48B 0.0216(11) 0.0485(15) 0.0811(14) -0.0207(12) 0.0074(10) -0.0063(11)
O1C 0.0398(8) 0.0328(9) 0.0881(11) 0.0070(8) 0.0158(8) 0.0037(7)
O2C 0.0435(9) 0.0460(10) 0.1450(16) -0.0202(11) 0.0272(10) -0.0038(8)
O3C 0.0608(9) 0.0473(10) 0.1178(12) 0.0228(9) 0.0523(8) 0.0129(8)
O4C 0.0452(8) 0.0414(10) 0.0849(11) -0.0008(8) 0.0253(8) -0.0099(7)
O5C 0.0428(9) 0.0412(9) 0.0828(11) -0.0002(9) 0.0173(8) -0.0037(8)
O6C 0.0547(9) 0.0417(10) 0.0721(11) 0.0033(8) 0.0172(8) -0.0015(8)
O7C 0.0448(9) 0.0288(9) 0.0970(13) 0.0029(9) 0.0077(9) -0.0072(7)
O8C 0.0786(12) 0.0426(10) 0.0981(14) 0.0060(10) 0.0010(11) -0.0242(9)
O9C 0.0455(9) 0.0354(9) 0.0915(13) 0.0033(9) -0.0059(9) -0.0048(8)
O10C 0.0890(13) 0.0398(10) 0.0995(14) 0.0105(10) 0.0060(11) -0.0147(10)
O11C 0.0495(10) 0.0452(10) 0.0876(12) -0.0130(9) -0.0039(9) 0.0026(8)
O12C 0.0793(14) 0.0479(11) 0.162(2) -0.0183(13) -0.0126(14) -0.0104(10)
O13C 0.0792(11) 0.0617(11) 0.0952(12) -0.0365(10) 0.0364(9) -0.0205(9)
O14C 0.0846(13) 0.0606(12) 0.1668(18) -0.0528(12) 0.0452(12) -0.0176(10)
O15C 0.0735(10) 0.0315(9) 0.0722(10) -0.0104(8) 0.0222(8) -0.0129(8)
O16C 0.0711(11) 0.0488(11) 0.1223(15) -0.0133(11) 0.0321(10) -0.0109(9)
N1C 0.0401(10) 0.0301(10) 0.0811(12) -0.0045(10) 0.0097(9) -0.0049(9)
N2C 0.0417(10) 0.0246(10) 0.0918(12) -0.0022(9) 0.0299(8) 0.0004(8)
N3C 0.0552(11) 0.0358(11) 0.0975(12) -0.0073(10) 0.0279(10) -0.0073(9)
N4C 0.0398(10) 0.0277(10) 0.0954(13) 0.0076(10) 0.0198(9) -0.0029(9)
N5C 0.0335(9) 0.0369(11) 0.0907(13) 0.0087(10) 0.0270(8) 0.0046(8)
N6C 0.0329(9) 0.0429(11) 0.0765(12) 0.0009(10) 0.0210(8) -0.0003(8)
N7C 0.0415(9) 0.0293(10) 0.1088(14) 0.0110(10) 0.0320(9) -0.0016(8)
N8C 0.0326(9) 0.0398(11) 0.0683(12) 0.0095(9) 0.0183(8) -0.0037(8)
N9C 0.0363(9) 0.0467(11) 0.0728(12) 0.0042(10) 0.0204(9) 0.0003(9)
N10C 0.0356(9) 0.0318(10) 0.0712(12) 0.0056(9) 0.0165(8) -0.0048(8)
N11C 0.0334(9) 0.0493(11) 0.0579(11) 0.0025(9) 0.0209(8) 0.0015(8)
N12C 0.0271(9) 0.0410(11) 0.0856(13) 0.0082(10) 0.0158(9) 0.0004(8)
N13C 0.0402(11) 0.0406(12) 0.0871(13) 0.0070(11) -0.0013(10) -0.0076(9)
N14C 0.0302(10) 0.0365(11) 0.0866(13) 0.0183(10) -0.0035(10) -0.0051(9)
N15C 0.0382(10) 0.0393(11) 0.0935(13) 0.0114(10) 0.0151(10) -0.0060(9)
N16C 0.0505(12) 0.0400(11) 0.0925(13) 0.0107(11) 0.0033(11) -0.0049(10)
N17C 0.0406(11) 0.0371(11) 0.0869(12) 0.0037(11) 0.0045(10) -0.0086(9)
N18C 0.0469(11) 0.0340(11) 0.0845(13) 0.0031(10) 0.0037(9) -0.0084(9)
N19C 0.0469(12) 0.0363(11) 0.0966(13) 0.0128(11) -0.0042(10) -0.0146(10)
N20C 0.0567(12) 0.0344(11) 0.0931(14) 0.0031(10) 0.0002(10) -0.0177(10)
N21C 0.0516(11) 0.0501(12) 0.0804(14) -0.0004(11) 0.0066(10) -0.0042(10)
N22C 0.0604(12) 0.0508(13) 0.1211(18) -0.0320(12) 0.0116(12) -0.0118(11)
N23C 0.0604(12) 0.0537(12) 0.1146(18) -0.0207(13) 0.0063(11) -0.0174(11)
N24C 0.0734(13) 0.0532(13) 0.158(2) -0.0483(14) 0.0086(14) -0.0162(11)
N25C 0.0753(13) 0.0590(13) 0.1107(17) -0.0390(13) 0.0196(13) -0.0069(11)
N26C 0.0853(13) 0.0573(12) 0.0861(14) -0.0363(11) 0.0383(11) -0.0108(11)
N27C 0.0845(13) 0.0588(13) 0.150(2) -0.0525(14) 0.0213(15) -0.0080(12)
N28C 0.0780(13) 0.0746(14) 0.0803(14) -0.0434(11) 0.0208(11) -0.0148(11)
N29C 0.0773(13) 0.0544(12) 0.0811(12) -0.0198(10) 0.0389(10) -0.0104(11)
N30C 0.0638(12) 0.0368(11) 0.0863(12) -0.0079(10) 0.0277(10) -0.0022(10)
N31C 0.0757(14) 0.0575(13) 0.0853(14) -0.0208(11) 0.0239(11) -0.0169(11)
N32C 0.0738(13) 0.0352(12) 0.0964(13) -0.0019(11) 0.0273(11) 0.0000(10)
C1C 0.0256(11) 0.0307(12) 0.0820(14) 0.0096(11) 0.0151(10) -0.0010(10)
C2C 0.0405(12) 0.0298(12) 0.1007(16) -0.0026(11) 0.0248(11) -0.0026(10)
C3C 0.0244(11) 0.0278(12) 0.0921(15) 0.0082(11) 0.0125(11) 0.0006(9)
C4C 0.0410(12) 0.0282(13) 0.1165(16) -0.0073(13) 0.0310(11) 0.0043(10)
C5C 0.0437(12) 0.0321(13) 0.0938(15) 0.0031(12) 0.0287(11) 0.0027(11)
C6C 0.0444(12) 0.0390(14) 0.1110(16) 0.0091(13) 0.0327(11) 0.0083(11)
C7C 0.0436(11) 0.0371(13) 0.0706(14) 0.0108(12) 0.0234(10) 0.0047(11)
C8C 0.0305(11) 0.0439(13) 0.0839(16) 0.0111(12) 0.0125(11) 0.0020(10)
C9C 0.0431(12) 0.0418(13) 0.0582(14) 0.0105(11) 0.0092(10) -0.0014(10)
C10C 0.0418(11) 0.0423(14) 0.0831(16) 0.0103(12) 0.0255(11) 0.0016(11)
C11C 0.0400(11) 0.0584(15) 0.0465(13) -0.0003(12) 0.0144(9) -0.0043(11)
C12C 0.0391(11) 0.0421(14) 0.0848(16) 0.0218(13) 0.0270(10) 0.0063(10)
C13C 0.0388(12) 0.0428(13) 0.0697(15) 0.0011(12) 0.0146(11) -0.0051(11)
C14C 0.0359(11) 0.0344(12) 0.0666(14) 0.0004(11) 0.0201(10) -0.0022(10)
C15C 0.0360(11) 0.0369(12) 0.0708(14) 0.0064(11) 0.0244(10) 0.0023(10)
C16C 0.0465(12) 0.0375(13) 0.0561(13) 0.0078(11) 0.0225(10) -0.0084(10)
C17C 0.0460(13) 0.0331(13) 0.0820(15) -0.0063(13) 0.0168(12) -0.0044(11)
C18C 0.0413(12) 0.0452(15) 0.0864(16) 0.0100(13) 0.0148(12) -0.0137(11)
C19C 0.0290(12) 0.0291(13) 0.0819(15) 0.0033(12) 0.0061(11) -0.0016(10)
C20C 0.0341(12) 0.0425(13) 0.0887(15) 0.0167(12) 0.0122(11) -0.0070(11)
C21C 0.0467(14) 0.0411(13) 0.0878(17) 0.0103(12) -0.0014(13) -0.0127(11)
C22C 0.0483(14) 0.0361(13) 0.0919(16) 0.0114(12) 0.0103(13) -0.0113(12)
C23C 0.0378(13) 0.0376(14) 0.0910(15) 0.0117(12) 0.0042(12) -0.0066(12)
C24C 0.0498(15) 0.0398(15) 0.0897(16) 0.0056(13) -0.0021(12) -0.0172(12)
C25C 0.0454(13) 0.0266(13) 0.0861(15) 0.0123(12) 0.0009(11) -0.0067(11)
C26C 0.0324(13) 0.0352(13) 0.0997(17) 0.0115(12) -0.0073(12) -0.0067(11)
C27C 0.0358(13) 0.0439(13) 0.0916(16) 0.0070(12) -0.0062(12) -0.0097(11)
C28C 0.0626(16) 0.0411(13) 0.0805(15) 0.0012(13) -0.0056(13) -0.0175(13)
C29C 0.0427(13) 0.0426(14) 0.0739(15) 0.0118(13) -0.0060(11) -0.0095(11)
C30C 0.0600(14) 0.0417(15) 0.0914(17) 0.0030(14) -0.0029(13) -0.0108(13)
C31C 0.0399(12) 0.0429(15) 0.0939(19) -0.0114(13) -0.0106(13) -0.0073(12)
C32C 0.0664(14) 0.0517(14) 0.0821(19) -0.0072(13) -0.0028(14) -0.0216(12)
C33C 0.0756(16) 0.0657(16) 0.121(2) -0.0356(14) 0.0169(15) -0.0218(13)
C34C 0.0596(15) 0.0411(14) 0.113(2) -0.0249(15) -0.0193(14) -0.0068(12)
C35C 0.0720(15) 0.0530(17) 0.160(3) -0.0308(19) 0.0375(15) -0.0098(13)
C36C 0.0754(16) 0.0794(19) 0.193(3) -0.075(2) 0.0245(17) -0.0122(15)
C37C 0.0726(15) 0.0633(15) 0.0795(17) -0.0329(14) 0.0284(13) -0.0138(13)
C38C 0.0862(17) 0.0616(15) 0.113(2) -0.0364(14) 0.0262(15) -0.0082(13)
C39C 0.0895(16) 0.0681(15) 0.0903(18) -0.0395(13) 0.0302(14) -0.0057(13)
C40C 0.0891(15) 0.0637(17) 0.125(2) -0.0444(14) 0.0531(14) -0.0022(14)
C41C 0.0718(14) 0.084(2) 0.0797(15) -0.0103(15) 0.0424(12) -0.0121(14)
C42C 0.0924(18) 0.0660(18) 0.0956(17) -0.0383(15) 0.0317(15) -0.0085(15)
C43C 0.0506(14) 0.0450(13) 0.0747(14) -0.0076(12) 0.0234(12) -0.0080(12)
C44C 0.0783(14) 0.0615(15) 0.0925(14) -0.0261(12) 0.0563(11) -0.0125(12)
C45C 0.0566(14) 0.0337(13) 0.1083(17) -0.0136(12) 0.0278(13) -0.0062(11)
C46C 0.0594(15) 0.0429(15) 0.1121(17) -0.0214(14) 0.0315(13) -0.0070(12)
C47C 0.0370(12) 0.0451(15) 0.0822(14) -0.0007(12) 0.0171(11) -0.0084(12)
C48C 0.0674(15) 0.0434(15) 0.1067(15) -0.0062(13) 0.0423(12) 0.0083(13)
O1D 0.0696(12) 0.1234(17) 0.1090(17) -0.0094(15) -0.0207(13) 0.0390(12)
O2D 0.0775(12) 0.0761(13) 0.0828(13) 0.0084(11) 0.0120(10) 0.0233(11)
O3D 0.0498(10) 0.0900(13) 0.0722(12) 0.0173(11) 0.0053(9) 0.0252(9)
O4D 0.0486(10) 0.0413(9) 0.0717(11) 0.0083(9) -0.0016(9) 0.0027(8)
O5D 0.0488(9) 0.0602(11) 0.0758(12) 0.0051(10) -0.0010(9) 0.0190(9)
O6D 0.0306(8) 0.0314(8) 0.0815(11) 0.0090(8) -0.0059(8) 0.0021(7)
O7D 0.0508(10) 0.0825(13) 0.0775(12) 0.0196(10) 0.0091(9) 0.0266(9)
O8D 0.0398(8) 0.0335(9) 0.0851(11) -0.0019(9) 0.0098(8) 0.0036(7)
O9D 0.0753(15) 0.1061(17) 0.176(2) 0.0444(16) -0.0125(16) 0.0074(14)
O10D 0.0669(11) 0.0674(12) 0.1113(15) 0.0167(12) 0.0235(10) 0.0042(10)
O11D 0.1044(17) 0.1254(18) 0.163(2) -0.0102(17) 0.0323(16) 0.0179(16)
O12D 0.131(2) 0.214(3) 0.274(4) -0.038(3) 0.021(2) 0.053(2)
O13D 0.1099(18) 0.161(2) 0.206(3) -0.0038(19) 0.0276(19) 0.0662(16)
O14D 0.0767(13) 0.0808(15) 0.1350(18) -0.0153(14) 0.0135(13) 0.0046(12)
O16D 0.0796(13) 0.0763(14) 0.0887(14) 0.0004(12) -0.0071(11) 0.0121(11)
N1D 0.0770(14) 0.1110(17) 0.0584(14) 0.0017(14) -0.0061(12) 0.0236(12)
N2D 0.0594(12) 0.0748(14) 0.0782(15) 0.0196(12) 0.0036(11) 0.0252(11)
N3D 0.0781(15) 0.0799(14) 0.0707(15) 0.0022(13) -0.0001(12) 0.0171(12)
N4D 0.0733(14) 0.0725(14) 0.0782(15) 0.0067(13) 0.0080(12) 0.0250(12)
N5D 0.0647(13) 0.0819(15) 0.0651(13) 0.0074(12) 0.0040(11) 0.0277(11)
N6D 0.0394(11) 0.0504(12) 0.0796(13) 0.0116(10) 0.0028(10) 0.0114(10)
N7D 0.0648(13) 0.0575(12) 0.0726(13) 0.0170(10) 0.0057(11) 0.0210(11)
N8D 0.0444(11) 0.0366(11) 0.0675(11) 0.0114(10) 0.0042(10) -0.0026(9)
N9D 0.0436(11) 0.0398(12) 0.0711(11) 0.0141(10) -0.0009(9) 0.0086(9)
N10D 0.0462(10) 0.0300(11) 0.0847(12) 0.0064(10) 0.0113(9) 0.0065(9)
N11D 0.0401(10) 0.0306(10) 0.0693(11) 0.0091(9) 0.0027(9) 0.0105(9)
N12D 0.0445(11) 0.0307(10) 0.0617(11) 0.0016(9) -0.0044(9) 0.0006(9)
N13D 0.0432(10) 0.0371(11) 0.0705(12) 0.0113(10) 0.0077(9) 0.0115(9)
N14D 0.0504(10) 0.0533(12) 0.0945(14) 0.0175(11) 0.0325(10) 0.0236(9)
N15D 0.0272(9) 0.0327(10) 0.0922(15) 0.0026(11) -0.0010(9) 0.0046(8)
N16D 0.0411(10) 0.0504(11) 0.0736(13) 0.0072(11) 0.0189(9) 0.0123(9)
N17D 0.0568(13) 0.0709(14) 0.1199(18) 0.0102(14) 0.0258(12) 0.0042(11)
N18D 0.0522(13) 0.0657(15) 0.167(2) 0.0021(15) 0.0202(14) 0.0052(12)
N19D 0.0561(11) 0.0588(13) 0.1110(17) 0.0091(13) 0.0244(12) 0.0024(10)
N20D 0.0572(12) 0.0772(14) 0.1133(18) 0.0211(14) 0.0256(12) -0.0070(11)
N21D 0.0684(16) 0.1114(17) 0.1464(19) -0.0263(14) 0.0170(16) 0.0031(15)
N22D 0.0789(17) 0.1156(18) 0.1476(17) -0.0331(15) 0.0168(16) 0.0217(16)
N23D 0.0630(13) 0.0905(18) 0.1365(17) -0.0076(14) 0.0319(13) -0.0079(12)
N24D 0.0727(14) 0.0977(19) 0.1570(18) -0.0301(15) 0.0418(13) -0.0094(13)
N25D 0.0610(15) 0.1300(19) 0.1497(17) -0.0456(15) 0.0126(13) 0.0194(14)
N26D 0.0705(16) 0.148(2) 0.1250(16) -0.0235(16) -0.0015(13) 0.0455(14)
N27D 0.0748(14) 0.0867(19) 0.1522(16) -0.0256(17) 0.0277(13) -0.0096(14)
N28D 0.0579(13) 0.0993(19) 0.1146(15) -0.0404(15) 0.0026(11) -0.0031(13)
N29D 0.0730(14) 0.157(2) 0.144(2) 0.002(2) 0.0033(14) 0.0311(15)
N30D 0.0689(14) 0.1196(17) 0.100(2) -0.0147(16) -0.0128(14) 0.0328(12)
N31D 0.0653(13) 0.0886(18) 0.1245(18) -0.0056(15) -0.0037(13) -0.0015(13)
N32D 0.0660(12) 0.0779(16) 0.0855(15) -0.0064(13) -0.0065(12) 0.0186(12)
C1D 0.0748(16) 0.0902(19) 0.090(2) 0.0091(17) -0.0030(17) 0.0302(14)
C2D 0.0815(16) 0.1043(18) 0.0659(18) 0.0160(15) 0.0058(14) 0.0235(16)
C3D 0.0776(15) 0.0793(16) 0.0614(16) 0.0113(14) 0.0139(13) 0.0269(14)
C4D 0.0758(17) 0.0722(16) 0.0616(16) 0.0042(14) 0.0136(13) 0.0282(14)
C5D 0.100(2) 0.0723(17) 0.0729(17) 0.0237(15) 0.0053(16) 0.0254(16)
C6D 0.0626(16) 0.0766(17) 0.0764(17) 0.0064(14) 0.0130(13) 0.0255(14)
C7D 0.0511(13) 0.0640(17) 0.0714(15) 0.0242(13) 0.0126(12) 0.0093(12)
C8D 0.0717(15) 0.0599(15) 0.0780(15) 0.0276(12) 0.0243(13) 0.0215(13)
C9D 0.0439(13) 0.0463(13) 0.0925(16) 0.0210(12) 0.0187(12) 0.0119(11)
C10D 0.0390(14) 0.0458(13) 0.0735(14) 0.0141(12) 0.0020(12) 0.0077(12)
C11D 0.0518(15) 0.0437(15) 0.0927(15) 0.0165(13) 0.0070(13) 0.0096(13)
C12D 0.0438(13) 0.0289(13) 0.0767(14) 0.0098(12) 0.0018(11) 0.0064(11)
C13D 0.0445(13) 0.0371(14) 0.0800(14) 0.0263(13) -0.0025(11) 0.0078(12)
C14D 0.0307(11) 0.0245(12) 0.0756(14) 0.0061(11) 0.0021(10) -0.0046(10)
C15D 0.0386(12) 0.0314(12) 0.0774(14) 0.0038(12) 0.0006(11) 0.0072(11)
C16D 0.0286(12) 0.0341(12) 0.0712(14) 0.0112(11) -0.0030(10) 0.0083(11)
C17D 0.0418(13) 0.0248(13) 0.0871(16) 0.0014(12) -0.0032(12) 0.0119(10)
C18D 0.0291(11) 0.0302(13) 0.0662(14) -0.0002(11) -0.0044(10) 0.0011(10)
C19D 0.0458(12) 0.0491(15) 0.0786(16) 0.0081(12) 0.0158(11) 0.0200(11)
C20D 0.0542(13) 0.0357(13) 0.0700(16) -0.0012(12) 0.0014(12) 0.0169(11)
C21D 0.0519(12) 0.0467(13) 0.0709(15) 0.0032(12) 0.0149(11) 0.0112(11)
C22D 0.0372(11) 0.0306(12) 0.0679(15) -0.0076(12) 0.0126(10) -0.0045(10)
C23D 0.0480(13) 0.0580(16) 0.115(2) 0.0031(16) 0.0285(13) 0.0137(12)
C24D 0.0555(13) 0.0539(15) 0.0976(19) 0.0196(14) 0.0277(12) 0.0044(12)
C25D 0.0534(17) 0.0690(18) 0.145(2) 0.0170(16) 0.0033(17) 0.0117(14)
C26D 0.0596(14) 0.0764(16) 0.1031(18) 0.0141(15) 0.0415(12) 0.0122(13)
C27D 0.0684(15) 0.0824(17) 0.122(2) -0.0018(17) 0.0321(15) -0.0030(14)
C28D 0.0654(14) 0.0542(15) 0.108(2) 0.0148(16) 0.0253(15) -0.0011(12)
C29D 0.0576(17) 0.107(2) 0.140(2) -0.0244(19) 0.0195(17) -0.0014(17)
C30D 0.0780(18) 0.0783(18) 0.126(2) -0.0009(19) 0.0338(16) -0.0118(16)
C31D 0.069(2) 0.113(2) 0.134(2) -0.0251(16) 0.002(2) 0.012(2)
C32D 0.0691(18) 0.114(2) 0.150(2) -0.0231(17) 0.0277(17) 0.0026(18)
C33D 0.0800(18) 0.117(2) 0.149(2) -0.0249(17) 0.0313(18) -0.0054(18)
C34D 0.0769(17) 0.069(2) 0.147(2) -0.0147(17) 0.0367(16) -0.0071(15)
C35D 0.069(2) 0.191(3) 0.147(2) -0.056(2) 0.0058(16) 0.031(2)
C36D 0.106(2) 0.107(2) 0.1608(19) -0.0500(18) 0.0497(17) -0.0397(19)
C37D 0.069(2) 0.131(2) 0.132(2) -0.0455(18) -0.0098(16) 0.0322(18)
C38D 0.0576(16) 0.116(2) 0.169(2) -0.0507(18) 0.0250(15) -0.0091(17)
C39D 0.0624(16) 0.106(2) 0.1351(19) -0.0492(17) 0.0040(15) 0.0087(17)
C40D 0.0676(15) 0.0577(19) 0.1311(18) -0.0183(18) 0.0156(13) -0.0134(15)
C41D 0.0893(19) 0.193(4) 0.136(2) -0.003(2) 0.0098(19) 0.035(2)
C42D 0.0782(16) 0.073(2) 0.140(2) -0.0356(16) 0.0313(15) -0.0032(15)
C43D 0.098(2) 0.168(2) 0.152(4) -0.021(3) 0.000(2) 0.0292(19)
C44D 0.0715(16) 0.141(2) 0.116(2) -0.009(2) -0.0072(17) 0.0150(17)
C45D 0.0827(16) 0.126(2) 0.0827(19) -0.0113(17) -0.0063(15) 0.0278(17)
C46D 0.0682(16) 0.073(2) 0.103(2) -0.0127(16) -0.0089(14) -0.0085(15)
C47D 0.0949(19) 0.135(2) 0.071(2) -0.0116(19) -0.0103(17) 0.0247(18)
C48D 0.0837(16) 0.0971(19) 0.087(2) -0.0159(18) 0.0120(15) 0.0165(17)
O1E 0.0344(8) 0.0967(14) 0.0710(11) -0.0081(11) 0.0078(8) 0.0043(9)
O2E 0.0366(8) 0.0684(12) 0.0915(12) -0.0078(10) 0.0238(8) -0.0003(8)
O3E 0.0330(8) 0.0672(12) 0.0938(12) -0.0120(10) 0.0124(8) 0.0027(8)
O4E 0.0452(9) 0.0377(9) 0.0813(11) -0.0110(9) 0.0187(8) -0.0025(7)
O5E 0.0354(8) 0.0543(11) 0.0930(12) -0.0001(10) 0.0166(8) 0.0053(8)
O6E 0.0496(9) 0.0296(9) 0.0967(12) -0.0106(9) 0.0214(8) -0.0003(7)
O7E 0.0379(9) 0.0628(12) 0.0886(12) -0.0033(10) 0.0180(8) 0.0005(8)
O8E 0.0505(9) 0.0534(11) 0.0669(10) 0.0063(9) 0.0109(8) 0.0073(8)
O9E 0.0510(10) 0.0713(13) 0.0873(12) 0.0034(10) 0.0138(9) 0.0046(9)
O10E 0.0432(8) 0.0758(12) 0.0721(11) 0.0117(10) 0.0164(8) 0.0187(9)
O11E 0.0299(8) 0.0600(11) 0.1063(13) -0.0092(11) 0.0117(8) -0.0040(8)
O12E 0.0376(8) 0.0409(10) 0.0722(11) -0.0036(9) 0.0007(8) 0.0037(8)
O13E 0.0362(8) 0.0774(12) 0.0771(11) -0.0256(10) 0.0097(8) -0.0220(8)
O14E 0.0272(8) 0.0391(9) 0.0904(12) 0.0096(9) -0.0043(8) 0.0055(7)
O15E 0.0427(8) 0.0599(11) 0.0761(11) -0.0181(9) 0.0180(8) -0.0168(8)
O16E 0.0315(8) 0.0472(10) 0.0806(11) -0.0137(9) 0.0065(8) -0.0015(7)
N1E 0.0503(11) 0.0733(13) 0.0471(11) -0.0085(11) 0.0100(9) 0.0038(10)
N2E 0.0503(10) 0.0636(12) 0.0629(12) -0.0079(11) 0.0209(9) 0.0010(10)
N3E 0.0410(10) 0.0562(12) 0.0791(13) -0.0073(11) 0.0264(9) 0.0057(9)
N4E 0.0468(10) 0.0513(11) 0.0834(13) -0.0111(11) 0.0241(9) 0.0114(9)
N5E 0.0399(9) 0.0567(12) 0.0535(11) -0.0167(9) 0.0169(8) -0.0017(9)
N6E 0.0364(9) 0.0581(13) 0.0813(12) -0.0099(10) 0.0287(8) -0.0029(9)
N7E 0.0385(9) 0.0608(13) 0.0727(11) -0.0116(10) 0.0305(8) -0.0091(9)
N8E 0.0318(9) 0.0435(11) 0.0754(11) -0.0071(10) 0.0213(8) 0.0018(8)
N9E 0.0344(9) 0.0416(12) 0.0791(11) 0.0002(10) 0.0233(8) -0.0022(9)
N10E 0.0354(9) 0.0486(12) 0.0796(11) 0.0159(10) 0.0291(8) 0.0148(9)
N11E 0.0339(9) 0.0486(12) 0.0827(11) -0.0001(10) 0.0230(8) 0.0014(9)
N12E 0.0400(10) 0.0406(12) 0.0791(11) -0.0018(10) 0.0206(8) 0.0031(9)
N13E 0.0417(10) 0.0632(13) 0.0757(12) 0.0057(10) 0.0239(9) 0.0077(10)
N14E 0.0402(10) 0.0428(11) 0.0739(12) 0.0045(10) 0.0244(8) 0.0034(9)
N15E 0.0463(10) 0.0400(11) 0.0680(12) 0.0065(10) 0.0196(8) 0.0108(9)
N16E 0.0460(10) 0.0591(12) 0.0602(12) 0.0137(10) 0.0095(9) 0.0229(10)
N17E 0.0656(12) 0.0526(12) 0.0785(13) 0.0070(11) 0.0327(10) 0.0116(10)
N18E 0.0447(12) 0.0531(12) 0.1012(16) 0.0109(12) 0.0089(11) 0.0024(10)
N19E 0.0614(10) 0.0498(11) 0.0697(12) 0.0154(10) 0.0350(9) 0.0185(9)
N20E 0.0468(10) 0.0520(11) 0.0748(13) 0.0097(11) 0.0160(10) 0.0210(9)
N21E 0.0436(11) 0.0468(12) 0.0993(15) 0.0036(11) 0.0043(11) 0.0064(10)
N22E 0.0320(9) 0.0481(12) 0.0695(11) -0.0066(10) 0.0186(8) 0.0022(9)
N23E 0.0493(10) 0.0474(12) 0.0678(12) 0.0099(10) 0.0128(9) 0.0074(10)
N24E 0.0417(10) 0.0401(11) 0.0627(12) -0.0073(9) 0.0091(9) 0.0032(9)
N25E 0.0287(9) 0.0407(11) 0.0606(10) -0.0160(9) 0.0085(8) 0.0016(8)
N26E 0.0239(9) 0.0443(11) 0.0591(10) -0.0145(9) 0.0052(8) -0.0053(8)
N27E 0.0396(10) 0.0370(11) 0.0660(11) -0.0093(10) 0.0014(9) -0.0002(9)
N28E 0.0218(9) 0.0397(11) 0.0714(11) -0.0029(10) -0.0005(8) 0.0007(9)
N29E 0.0246(8) 0.0518(12) 0.0616(11) -0.0099(9) 0.0152(8) -0.0095(8)
N30E 0.0397(10) 0.0683(13) 0.0539(11) -0.0098(10) 0.0093(9) -0.0013(10)
N31E 0.0277(9) 0.0283(10) 0.0671(11) 0.0005(9) 0.0081(8) -0.0041(8)
N32E 0.0306(9) 0.0568(12) 0.0668(11) -0.0021(10) 0.0154(8) -0.0016(9)
C1E 0.0469(12) 0.0783(15) 0.0548(14) -0.0009(14) 0.0176(11) 0.0063(12)
C2E 0.0590(12) 0.0618(15) 0.0573(14) -0.0071(12) 0.0271(10) 0.0040(11)
C3E 0.0498(12) 0.0647(15) 0.0686(15) -0.0068(13) 0.0248(11) -0.0005(11)
C4E 0.0356(12) 0.0642(14) 0.0885(16) -0.0142(14) 0.0299(11) 0.0049(12)
C5E 0.0496(14) 0.0748(16) 0.0678(15) -0.0157(13) 0.0207(12) -0.0154(12)
C6E 0.0556(13) 0.0553(15) 0.0769(15) -0.0024(13) 0.0334(11) -0.0011(11)
C7E 0.0460(11) 0.0643(16) 0.0709(14) -0.0269(11) 0.0343(10) 0.0031(12)
C8E 0.0476(11) 0.0632(16) 0.0724(13) -0.0162(12) 0.0365(10) -0.0053(11)
C9E 0.0326(11) 0.0479(14) 0.0833(15) -0.0205(12) 0.0229(10) 0.0064(10)
C10E 0.0323(11) 0.0414(13) 0.0730(13) -0.0121(11) 0.0317(9) 0.0009(10)
C11E 0.0372(12) 0.0460(15) 0.0923(15) -0.0219(12) 0.0221(11) -0.0001(11)
C12E 0.0360(11) 0.0407(14) 0.0804(13) -0.0043(12) 0.0269(10) 0.0014(11)
C13E 0.0414(11) 0.0351(14) 0.0864(14) -0.0001(13) 0.0255(10) 0.0072(11)
C14E 0.0447(11) 0.0204(12) 0.0816(14) 0.0055(11) 0.0212(10) 0.0084(10)
C15E 0.0396(11) 0.0250(12) 0.0862(14) 0.0109(12) 0.0258(10) 0.0063(10)
C16E 0.0375(12) 0.0288(13) 0.0662(13) 0.0107(11) 0.0113(10) 0.0043(10)
C17E 0.0508(13) 0.0508(16) 0.0958(15) -0.0048(13) 0.0351(11) -0.0043(12)
C18E 0.0397(12) 0.0359(14) 0.0834(14) 0.0184(12) 0.0167(11) 0.0147(11)
C19E 0.0354(12) 0.0438(14) 0.0800(15) 0.0058(12) 0.0190(11) 0.0031(11)
C20E 0.0551(12) 0.0496(14) 0.0669(14) 0.0225(11) 0.0283(10) 0.0077(11)
C21E 0.0591(12) 0.0515(15) 0.0668(13) 0.0261(12) 0.0291(10) 0.0111(11)
C22E 0.0454(12) 0.0384(13) 0.0510(13) 0.0185(11) 0.0119(10) 0.0107(10)
C23E 0.0611(14) 0.0526(14) 0.0900(17) 0.0071(13) 0.0351(12) 0.0060(12)
C24E 0.0616(14) 0.0550(14) 0.0523(13) 0.0195(11) 0.0194(11) 0.0199(12)
C25E 0.0524(14) 0.0604(14) 0.0807(16) 0.0033(14) 0.0234(12) 0.0135(13)
C26E 0.0559(12) 0.0600(15) 0.0665(14) 0.0105(12) 0.0291(11) 0.0142(11)
C27E 0.0520(12) 0.0545(14) 0.0764(15) -0.0055(13) 0.0286(11) 0.0142(11)
C28E 0.0592(12) 0.0602(14) 0.0536(14) 0.0226(13) 0.0241(11) 0.0223(12)
C29E 0.0606(16) 0.0465(15) 0.131(2) 0.0172(15) 0.0320(15) 0.0106(12)
C30E 0.0550(15) 0.0599(15) 0.0644(16) 0.0030(13) 0.0049(13) 0.0042(13)
C31E 0.0360(12) 0.0474(14) 0.0825(15) -0.0058(12) 0.0230(11) 0.0075(11)
C32E 0.0439(12) 0.0576(16) 0.0731(15) -0.0065(13) 0.0170(11) 0.0108(11)
C33E 0.0406(12) 0.0411(13) 0.0626(14) -0.0091(12) 0.0044(11) 0.0125(10)
C34E 0.0377(12) 0.0399(14) 0.0728(16) 0.0018(12) 0.0042(11) 0.0083(11)
C35E 0.0377(12) 0.0537(15) 0.0654(14) -0.0086(12) 0.0041(10) 0.0156(12)
C36E 0.0420(13) 0.0411(14) 0.0612(13) -0.0093(12) -0.0067(11) -0.0002(11)
C37E 0.0373(11) 0.0333(13) 0.0659(13) -0.0077(12) 0.0161(10) -0.0016(10)
C38E 0.0356(11) 0.0354(13) 0.0596(13) -0.0068(12) -0.0039(10) 0.0046(10)
C39E 0.0249(10) 0.0306(13) 0.0675(13) -0.0048(11) 0.0024(10) 0.0003(10)
C40E 0.0252(11) 0.0206(12) 0.0708(13) 0.0015(11) -0.0004(10) -0.0046(10)
C41E 0.0302(11) 0.0308(13) 0.0635(13) -0.0070(11) 0.0012(10) 0.0019(10)
C42E 0.0234(11) 0.0231(12) 0.0846(14) 0.0017(11) 0.0083(10) 0.0005(10)
C43E 0.0379(11) 0.0454(14) 0.0496(13) -0.0006(11) 0.0045(10) -0.0050(11)
C44E 0.0287(11) 0.0416(13) 0.0725(15) 0.0130(12) 0.0102(10) -0.0045(10)
C45E 0.0405(11) 0.0632(16) 0.0596(13) 0.0105(12) 0.0155(10) 0.0005(11)
C46E 0.0343(11) 0.0311(13) 0.0725(14) 0.0007(11) 0.0172(10) -0.0050(10)
C47E 0.0596(15) 0.0739(16) 0.0549(15) -0.0101(13) 0.0073(12) 0.0172(13)
C48E 0.0407(12) 0.0633(15) 0.0765(15) -0.0111(13) 0.0287(11) -0.0069(11)
O1K 0.0564(11) 0.0525(11) 0.1320(17) 0.0171(11) 0.0024(12) 0.0015(9)
O2K 0.1341(15) 0.0760(12) 0.1795(17) 0.0529(12) 0.0975(13) 0.0539(12)
N2K 0.0519(10) 0.0461(11) 0.1393(14) 0.0133(11) 0.0240(10) 0.0053(10)
C1K 0.0522(13) 0.0609(15) 0.1485(17) 0.0265(14) 0.0321(14) 0.0017(13)
C3K 0.0707(15) 0.0607(15) 0.1279(17) 0.0104(14) 0.0336(14) 0.0007(13)
C4K 0.0931(16) 0.0537(15) 0.1512(19) 0.0187(15) 0.0488(17) -0.0010(13)
C5K 0.0889(16) 0.0670(14) 0.1481(19) 0.0203(14) 0.0542(15) 0.0267(13)
C6K 0.0743(15) 0.0738(14) 0.158(2) 0.0377(14) 0.0590(15) 0.0273(13)
C7K 0.0857(16) 0.087(2) 0.213(2) 0.0587(19) 0.0736(16) 0.0126(17)
C8K 0.098(3) 0.118(2) 0.211(2) -0.034(2) -0.003(3) 0.014(2)
C9K 0.0815(17) 0.084(2) 0.176(2) 0.029(2) 0.0208(17) -0.0237(17)
C10K 0.1044(19) 0.137(3) 0.128(2) 0.003(2) 0.0468(16) 0.013(2)
C11K 0.147(3) 0.103(2) 0.152(2) 0.0513(18) 0.080(2) 0.012(2)
O1T 0.0564(11) 0.0525(11) 0.1320(17) 0.0171(11) 0.0024(12) 0.0015(9)
O2T 0.1341(15) 0.0760(12) 0.1795(17) 0.0529(12) 0.0975(13) 0.0539(12)
N2T 0.0519(10) 0.0461(11) 0.1393(14) 0.0133(11) 0.0240(10) 0.0053(10)
C1T 0.0522(13) 0.0609(15) 0.1485(17) 0.0265(14) 0.0321(14) 0.0017(13)
C3T 0.0707(15) 0.0607(15) 0.1279(17) 0.0104(14) 0.0336(14) 0.0007(13)
C4T 0.0931(16) 0.0537(15) 0.1512(19) 0.0187(15) 0.0488(17) -0.0010(13)
C5T 0.0889(16) 0.0670(14) 0.1481(19) 0.0203(14) 0.0542(15) 0.0267(13)
C6T 0.0743(15) 0.0738(14) 0.158(2) 0.0377(14) 0.0590(15) 0.0273(13)
C7T 0.0857(16) 0.087(2) 0.213(2) 0.0587(19) 0.0736(16) 0.0126(17)
C8T 0.098(3) 0.118(2) 0.211(2) -0.034(2) -0.003(3) 0.014(2)
C9T 0.0815(17) 0.084(2) 0.176(2) 0.029(2) 0.0208(17) -0.0237(17)
C10T 0.1044(19) 0.137(3) 0.128(2) 0.003(2) 0.0468(16) 0.013(2)
C11T 0.147(3) 0.103(2) 0.152(2) 0.0513(18) 0.080(2) 0.012(2)
O1L 0.0282(11) 0.0441(12) 0.207(2) -0.0556(14) -0.0038(14) -0.0229(10)
O2L 0.0288(13) 0.0760(14) 0.218(2) -0.0573(15) 0.0064(14) -0.0186(11)
N2L 0.0099(10) 0.0344(12) 0.1453(16) -0.0312(11) -0.0051(11) -0.0048(9)
C1L 0.0053(12) 0.0515(15) 0.177(2) -0.0080(14) 0.0027(14) 0.0028(11)
C3L 0.0357(14) 0.0455(15) 0.1578(19) -0.0425(15) 0.0019(14) 0.0078(12)
C4L 0.0569(16) 0.0391(15) 0.221(3) -0.0602(16) -0.0080(18) 0.0038(12)
C5L 0.0418(18) 0.0793(18) 0.231(2) -0.0584(17) 0.002(2) -0.0204(15)
C6L 0.0173(15) 0.0493(14) 0.220(2) -0.0191(15) -0.0138(18) -0.0041(12)
C7L 0.091(3) 0.096(2) 0.188(2) 0.036(2) -0.040(2) -0.022(2)
C8L 0.0717(19) 0.113(3) 0.258(2) -0.061(2) 0.0885(17) -0.0128(18)
C9L 0.0570(16) 0.112(3) 0.212(3) -0.052(2) 0.0370(17) 0.0196(18)
C10L 0.131(4) 0.078(2) 0.159(2) -0.011(2) -0.019(2) -0.004(2)
C11L 0.189(5) 0.119(3) 0.212(3) -0.070(3) 0.009(3) 0.003(3)
O1V 0.0282(11) 0.0441(12) 0.207(2) -0.0556(14) -0.0038(14) -0.0229(10)
O2V 0.0288(13) 0.0760(14) 0.218(2) -0.0573(15) 0.0064(14) -0.0186(11)
N2V 0.0099(10) 0.0344(12) 0.1453(16) -0.0312(11) -0.0051(11) -0.0048(9)
C1V 0.0053(12) 0.0515(15) 0.177(2) -0.0080(14) 0.0027(14) 0.0028(11)
C3V 0.0357(14) 0.0455(15) 0.1578(19) -0.0425(15) 0.0019(14) 0.0078(12)
C4V 0.0569(16) 0.0391(15) 0.221(3) -0.0602(16) -0.0080(18) 0.0038(12)
C5V 0.0418(18) 0.0793(18) 0.231(2) -0.0584(17) 0.002(2) -0.0204(15)
C6V 0.0173(15) 0.0493(14) 0.220(2) -0.0191(15) -0.0138(18) -0.0041(12)
C7V 0.091(3) 0.096(2) 0.188(2) 0.036(2) -0.040(2) -0.022(2)
C8V 0.0717(19) 0.113(3) 0.258(2) -0.061(2) 0.0885(17) -0.0128(18)
C9V 0.0570(16) 0.112(3) 0.212(3) -0.052(2) 0.0370(17) 0.0196(18)
C10V 0.131(4) 0.078(2) 0.159(2) -0.011(2) -0.019(2) -0.004(2)
C11V 0.189(5) 0.119(3) 0.212(3) -0.070(3) 0.009(3) 0.003(3)
O1M 0.0381(10) 0.156(2) 0.0946(18) 0.0055(17) 0.0128(11) 0.0056(12)
O2M 0.0423(8) 0.0601(11) 0.0673(12) 0.0018(10) 0.0170(8) 0.0091(8)
C1M 0.0399(13) 0.1199(19) 0.0923(16) 0.0044(16) 0.0226(13) -0.0014(14)
N2M 0.0379(11) 0.1228(15) 0.0927(13) -0.0096(12) 0.0060(10) 0.0128(12)
C3M 0.0464(14) 0.1314(19) 0.0894(17) -0.0062(17) 0.0081(13) 0.0013(16)
C4M 0.0466(13) 0.106(2) 0.0876(17) -0.0093(18) 0.0240(13) 0.0091(14)
C5M 0.0350(11) 0.0805(19) 0.0760(18) 0.0029(16) 0.0037(12) -0.0059(12)
C6M 0.0482(12) 0.122(2) 0.0876(19) 0.0340(18) 0.0084(13) 0.0004(14)
C7M 0.0704(19) 0.137(2) 0.1146(19) -0.0116(18) 0.0443(16) -0.0199(19)
C8M 0.0794(19) 0.136(2) 0.115(2) -0.0241(18) 0.0504(16) -0.0087(18)
C9M 0.070(2) 0.190(3) 0.1145(19) -0.055(2) 0.0135(18) -0.001(2)
C10M 0.059(2) 0.158(2) 0.124(2) 0.0337(19) 0.0151(19) 0.018(2)
C11M 0.0636(15) 0.073(2) 0.103(3) -0.0066(19) 0.0269(15) -0.0162(15)
O1S 0.0381(10) 0.156(2) 0.0946(18) 0.0055(17) 0.0128(11) 0.0056(12)
O2S 0.0423(8) 0.0601(11) 0.0673(12) 0.0018(10) 0.0170(8) 0.0091(8)
N2S 0.0379(11) 0.1228(15) 0.0927(13) -0.0096(12) 0.0060(10) 0.0128(12)
C1S 0.0399(13) 0.1199(19) 0.0923(16) 0.0044(16) 0.0226(13) -0.0014(14)
C3S 0.0464(14) 0.1314(19) 0.0894(17) -0.0062(17) 0.0081(13) 0.0013(16)
C4S 0.0466(13) 0.106(2) 0.0876(17) -0.0093(18) 0.0240(13) 0.0091(14)
C5S 0.0350(11) 0.0805(19) 0.0760(18) 0.0029(16) 0.0037(12) -0.0059(12)
C6S 0.0482(12) 0.122(2) 0.0876(19) 0.0340(18) 0.0084(13) 0.0004(14)
C7S 0.0704(19) 0.137(2) 0.1146(19) -0.0116(18) 0.0443(16) -0.0199(19)
C8S 0.0794(19) 0.136(2) 0.115(2) -0.0241(18) 0.0504(16) -0.0087(18)
C9S 0.070(2) 0.190(3) 0.1145(19) -0.055(2) 0.0135(18) -0.001(2)
C10S 0.059(2) 0.158(2) 0.124(2) 0.0337(19) 0.0151(19) 0.018(2)
C11S 0.0636(15) 0.073(2) 0.103(3) -0.0066(19) 0.0269(15) -0.0162(15)
O1N 0.0605(12) 0.0384(10) 0.150(2) 0.0054(12) -0.0070(13) -0.0003(9)
O2N 0.1024(16) 0.0693(12) 0.168(2) -0.0400(13) 0.0522(15) -0.0295(12)
C1N 0.0663(15) 0.0408(14) 0.1555(18) -0.0195(15) 0.0210(16) 0.0009(12)
N2N 0.0585(12) 0.0380(11) 0.1441(15) -0.0231(12) 0.0042(11) -0.0144(10)
C3N 0.0669(15) 0.0623(15) 0.1702(19) -0.0029(15) 0.0003(17) -0.0071(14)
C4N 0.0648(19) 0.0781(14) 0.180(2) -0.0133(15) -0.011(2) -0.0270(14)
C5N 0.0647(17) 0.0592(14) 0.182(3) -0.0096(15) 0.0251(19) -0.0196(14)
C6N 0.0655(15) 0.0520(14) 0.167(2) -0.0234(15) 0.0217(18) -0.0031(13)
C7N 0.145(3) 0.080(2) 0.1470(19) -0.0010(19) -0.017(2) -0.028(2)
C8N 0.0775(15) 0.107(3) 0.245(3) -0.030(3) 0.0579(17) -0.0125(17)
C9N 0.0782(18) 0.114(3) 0.198(2) -0.031(2) 0.0342(18) -0.024(2)
C10N 0.096(2) 0.112(2) 0.205(2) 0.023(2) 0.007(2) 0.026(2)
C11N 0.187(4) 0.088(2) 0.174(4) -0.003(2) 0.049(3) -0.062(2)
O1U 0.0605(12) 0.0384(10) 0.150(2) 0.0054(12) -0.0070(13) -0.0003(9)
O2U 0.1024(16) 0.0693(12) 0.168(2) -0.0400(13) 0.0522(15) -0.0295(12)
N2U 0.0585(12) 0.0380(11) 0.1441(15) -0.0231(12) 0.0042(11) -0.0144(10)
C1U 0.0663(15) 0.0408(14) 0.1555(18) -0.0195(15) 0.0210(16) 0.0009(12)
C3U 0.0669(15) 0.0623(15) 0.1702(19) -0.0029(15) 0.0003(17) -0.0071(14)
C4U 0.0648(19) 0.0781(14) 0.180(2) -0.0133(15) -0.011(2) -0.0270(14)
C5U 0.0647(17) 0.0592(14) 0.182(3) -0.0096(15) 0.0251(19) -0.0196(14)
C6U 0.0655(15) 0.0520(14) 0.167(2) -0.0234(15) 0.0217(18) -0.0031(13)
C7U 0.145(3) 0.080(2) 0.1470(19) -0.0010(19) -0.017(2) -0.028(2)
C8U 0.0775(15) 0.107(3) 0.245(3) -0.030(3) 0.0579(17) -0.0125(17)
C9U 0.0782(18) 0.114(3) 0.198(2) -0.031(2) 0.0342(18) -0.024(2)
C10U 0.096(2) 0.112(2) 0.205(2) 0.023(2) 0.007(2) 0.026(2)
C11U 0.187(4) 0.088(2) 0.174(4) -0.003(2) 0.049(3) -0.062(2)
O1O 0.0790(14) 0.0340(10) 0.153(2) 0.0130(12) -0.0199(14) -0.0082(10)
O2O 0.124(2) 0.1080(18) 0.223(2) 0.0281(18) -0.0378(18) 0.0214(15)
C1O 0.0798(16) 0.0485(14) 0.1228(19) 0.0279(16) -0.0199(14) -0.0097(13)
N2O 0.0610(11) 0.0504(12) 0.1283(15) 0.0278(13) -0.0139(11) -0.0006(10)
C3O 0.0595(15) 0.1043(17) 0.188(2) -0.012(2) -0.0113(16) 0.0020(14)
C4O 0.0596(17) 0.1147(16) 0.212(3) 0.0106(18) -0.0455(19) 0.0120(14)
C5O 0.0793(19) 0.1064(17) 0.230(2) 0.003(2) -0.0397(19) 0.0104(15)
C6O 0.0978(17) 0.0574(16) 0.226(3) 0.020(2) -0.0171(17) -0.0051(14)
C7O 0.0790(16) 0.140(3) 0.189(3) 0.043(3) 0.0201(16) -0.0170(18)
C8O 0.117(3) 0.106(3) 0.1332(19) 0.011(2) -0.033(2) -0.032(2)
C9O 0.135(3) 0.150(3) 0.162(2) -0.009(2) -0.014(2) -0.024(2)
C10O 0.069(2) 0.121(2) 0.184(2) -0.003(2) -0.0174(18) -0.0273(19)
C11O 0.199(3) 0.181(3) 0.236(3) 0.031(3) 0.031(2) 0.001(2)
O1X 0.0790(14) 0.0340(10) 0.153(2) 0.0130(12) -0.0199(14) -0.0082(10)
O2X 0.124(2) 0.1080(18) 0.223(2) 0.0281(18) -0.0378(18) 0.0214(15)
N2X 0.0610(11) 0.0504(12) 0.1283(15) 0.0278(13) -0.0139(11) -0.0006(10)
C1X 0.0798(16) 0.0485(14) 0.1228(19) 0.0279(16) -0.0199(14) -0.0097(13)
C3X 0.0595(15) 0.1043(17) 0.188(2) -0.012(2) -0.0113(16) 0.0020(14)
C4X 0.0596(17) 0.1147(16) 0.212(3) 0.0106(18) -0.0455(19) 0.0120(14)
C5X 0.0793(19) 0.1064(17) 0.230(2) 0.003(2) -0.0397(19) 0.0104(15)
C6X 0.0978(17) 0.0574(16) 0.226(3) 0.020(2) -0.0171(17) -0.0051(14)
C7X 0.0790(16) 0.140(3) 0.189(3) 0.043(3) 0.0201(16) -0.0170(18)
C8X 0.117(3) 0.106(3) 0.1332(19) 0.011(2) -0.033(2) -0.032(2)
C9X 0.135(3) 0.150(3) 0.162(2) -0.009(2) -0.014(2) -0.024(2)
C10X 0.069(2) 0.121(2) 0.184(2) -0.003(2) -0.0174(18) -0.0273(19)
C11X 0.199(3) 0.181(3) 0.236(3) 0.031(3) 0.031(2) 0.001(2)
O1P 0.0300(9) 0.1065(16) 0.0674(12) 0.0123(12) -0.0053(9) -0.0092(10)
O2P 0.0345(8) 0.0461(10) 0.0591(9) 0.0090(8) 0.0068(7) -0.0010(7)
C1P 0.0397(13) 0.0884(17) 0.0522(14) -0.0050(14) 0.0090(11) -0.0029(13)
N2P 0.0318(10) 0.0714(12) 0.0644(11) 0.0128(10) 0.0089(9) -0.0036(10)
C3P 0.0424(13) 0.0846(17) 0.0539(14) 0.0003(13) 0.0144(11) -0.0028(15)
C4P 0.0401(13) 0.0786(18) 0.0677(15) 0.0264(15) 0.0114(11) -0.0052(14)
C5P 0.0277(11) 0.0430(14) 0.0691(15) 0.0193(12) 0.0080(10) 0.0013(11)
C6P 0.0477(12) 0.0643(18) 0.0617(16) 0.0064(15) 0.0107(11) 0.0007(13)
C7P 0.0675(17) 0.160(3) 0.0906(19) -0.015(2) 0.0276(15) 0.0355(19)
C8P 0.0514(18) 0.1168(19) 0.1015(19) 0.0508(17) 0.0155(16) -0.0204(16)
C9P 0.0557(17) 0.139(2) 0.0716(16) 0.0417(16) 0.0129(13) -0.015(2)
C10P 0.081(2) 0.0908(18) 0.096(2) -0.0228(17) -0.0024(18) 0.0181(19)
C11P 0.0543(16) 0.0355(14) 0.0651(16) 0.0128(12) 0.0097(13) 0.0202(13)
O1R 0.0300(9) 0.1065(16) 0.0674(12) 0.0123(12) -0.0053(9) -0.0092(10)
O2R 0.0345(8) 0.0461(10) 0.0591(9) 0.0090(8) 0.0068(7) -0.0010(7)
N2R 0.0318(10) 0.0714(12) 0.0644(11) 0.0128(10) 0.0089(9) -0.0036(10)
C1R 0.0397(13) 0.0884(17) 0.0522(14) -0.0050(14) 0.0090(11) -0.0029(13)
C3R 0.0424(13) 0.0846(17) 0.0539(14) 0.0003(13) 0.0144(11) -0.0028(15)
C4R 0.0401(13) 0.0786(18) 0.0677(15) 0.0264(15) 0.0114(11) -0.0052(14)
C5R 0.0277(11) 0.0430(14) 0.0691(15) 0.0193(12) 0.0080(10) 0.0013(11)
C6R 0.0477(12) 0.0643(18) 0.0617(16) 0.0064(15) 0.0107(11) 0.0007(13)
C7R 0.0675(17) 0.160(3) 0.0906(19) -0.015(2) 0.0276(15) 0.0355(19)
C8R 0.0514(18) 0.1168(19) 0.1015(19) 0.0508(17) 0.0155(16) -0.0204(16)
C9R 0.0557(17) 0.139(2) 0.0716(16) 0.0417(16) 0.0129(13) -0.015(2)
C10R 0.081(2) 0.0908(18) 0.096(2) -0.0228(17) -0.0024(18) 0.0181(19)
C11R 0.0543(16) 0.0355(14) 0.0651(16) 0.0128(12) 0.0097(13) 0.0202(13)
O1W 0.0290(8) 0.0449(9) 0.0619(10) -0.0128(8) 0.0064(7) 0.0027(7)
O2W 0.0319(8) 0.0401(9) 0.0653(10) -0.0193(8) 0.0028(7) -0.0016(7)
O3W 0.0285(8) 0.0284(9) 0.0850(11) 0.0042(8) 0.0048(8) -0.0062(7)
O4W 0.0263(8) 0.0400(9) 0.0764(11) 0.0016(9) -0.0053(8) 0.0015(7)

loop_
_atom_type_symbol
_atom_type_description
_atom_type_scat_dispersion_real
_atom_type_scat_dispersion_imag
_atom_type_scat_source
C C 0.0033 0.0000 'International Tables Vol C Tables 4.2.6.8 and 6.1.1.4'
H H 0.0000 0.0000 'International Tables Vol C Tables 4.2.6.8 and 6.1.1.4'
N N 0.0061 0.0000 'International Tables Vol C Tables 4.2.6.8 and 6.1.1.4'
O O 0.0106 0.0000 'International Tables Vol C Tables 4.2.6.8 and 6.1.1.4'

loop_
_geom_angle_atom_site_label_1
_geom_angle_atom_site_label_2
_geom_angle_atom_site_label_3
_geom_angle
C1 N1 C2 112.5(3)
C1 N1 C47 118.4(2)
C2 N1 C47 122.9(2)
C1 N2 C3 111.5(3)
C1 N2 C5 123.4(3)
C3 N2 C5 124.9(3)
C4 N3 C2 112.9(3)
C4 N3 C48 121.9(3)
C2 N3 C48 124.9(2)
C4 N4 C6 120.8(2)
C4 N4 C3 109.9(2)
C6 N4 C3 121.8(3)
C7 N5 C5 123.2(3)
C7 N5 C8 111.3(2)
C5 N5 C8 124.3(2)
C7 N6 C11 120.2(2)
C7 N6 C9 111.7(2)
C11 N6 C9 122.2(2)
C10 N7 C6 122.1(2)
C10 N7 C8 109.8(2)
C6 N7 C8 121.5(2)
C10 N8 C9 112.6(2)
C10 N8 C12 120.9(2)
C9 N8 C12 125.0(3)
C13 N9 C11 122.8(2)
C13 N9 C14 112.68(19)
C11 N9 C14 122.6(2)
C13 N10 C15 114.2(2)
C13 N10 C17 121.7(2)
C15 N10 C17 122.32(18)
C16 N11 C14 114.2(2)
C16 N11 C12 120.6(2)
C14 N11 C12 123.8(2)
C16 N12 C15 115.8(2)
C16 N12 C18 122.3(2)
C15 N12 C18 121.9(2)
C19 N13 C17 123.7(2)
C19 N13 C20 110.2(2)
C17 N13 C20 122.8(2)
C19 N14 C23 123.7(2)
C19 N14 C21 110.1(2)
C23 N14 C21 123.4(2)
C22 N15 C18 120.5(2)
C22 N15 C20 110.6(2)
C18 N15 C20 125.4(2)
C22 N16 C24 122.5(2)
C22 N16 C21 110.6(2)
C24 N16 C21 124.6(2)
C25 N17 C23 122.1(2)
C25 N17 C26 112.2(2)
C23 N17 C26 122.3(2)
C25 N18 C27 113.9(2)
C25 N18 C29 122.0(2)
C27 N18 C29 120.0(2)
C28 N19 C26 113.3(2)
C28 N19 C24 122.2(2)
C26 N19 C24 122.3(2)
C28 N20 C30 121.9(3)
C28 N20 C27 112.3(2)
C30 N20 C27 122.5(3)
C31 N21 C32 113.9(2)
C31 N21 C29 120.3(2)
C32 N21 C29 120.6(2)
C31 N22 C35 124.3(3)
C31 N22 C33 112.0(2)
C35 N22 C33 122.9(3)
C34 N23 C32 111.4(3)
C34 N23 C30 121.7(3)
C32 N23 C30 122.7(2)
C34 N24 C33 112.7(3)
C34 N24 C36 121.6(3)
C33 N24 C36 122.1(3)
C37 N25 C38 111.8(3)
C37 N25 C41 120.1(3)
C38 N25 C41 122.8(2)
C37 N26 C35 124.4(3)
C37 N26 C39 111.7(3)
C35 N26 C39 123.7(3)
C40 N27 C38 111.7(3)
C40 N27 C42 121.5(3)
C38 N27 C42 126.2(3)
C40 N28 C39 113.7(3)
C40 N28 C36 122.9(3)
C39 N28 C36 121.1(3)
C43 N29 C47 124.1(3)
C43 N29 C44 112.1(3)
C47 N29 C44 120.9(3)
C43 N30 C41 121.2(3)
C43 N30 C45 110.5(3)
C41 N30 C45 123.3(3)
C46 N31 C48 121.2(3)
C46 N31 C44 113.6(3)
C48 N31 C44 122.1(3)
C46 N32 C45 111.8(3)
C46 N32 C42 122.6(3)
C45 N32 C42 124.0(3)
O1 C1 N2 123.7(3)
O1 C1 N1 128.6(3)
N2 C1 N1 107.7(3)
N1 C2 N3 117.8(3)
N1 C2 C3 104.3(2)
N3 C2 C3 104.5(2)
N2 C3 N4 114.3(2)
N2 C3 C2 102.8(3)
N4 C3 C2 102.2(2)
O2 C4 N3 128.5(3)
O2 C4 N4 123.8(3)
N3 C4 N4 107.7(2)
N5 C5 N2 114.9(3)
N4 C6 N7 113.0(3)
O3 C7 N5 124.4(2)
O3 C7 N6 127.1(2)
N5 C7 N6 108.5(2)
N5 C8 N7 114.1(3)
N5 C8 C9 104.3(2)
N7 C8 C9 103.4(2)
N8 C9 N6 114.8(2)
N8 C9 C8 103.8(2)
N6 C9 C8 102.6(2)
O4 C10 N7 124.9(3)
O4 C10 N8 126.3(3)
N7 C10 N8 108.9(2)
N9 C11 N6 113.9(2)
N8 C12 N11 113.8(2)
O5 C13 N9 126.8(2)
O5 C13 N10 124.9(2)
N9 C13 N10 108.3(2)
N9 C14 N11 115.0(2)
N9 C14 C15 103.6(2)
N11 C14 C15 100.86(19)
N12 C15 N10 118.4(2)
N12 C15 C14 102.18(19)
N10 C15 C14 101.20(18)
O6 C16 N11 126.8(2)
O6 C16 N12 126.5(2)
N11 C16 N12 106.6(2)
N13 C17 N10 113.6(2)
N15 C18 N12 113.8(2)
O7 C19 N13 126.2(2)
O7 C19 N14 124.6(2)
N13 C19 N14 109.27(19)
N13 C20 N15 113.05(19)
N13 C20 C21 104.9(2)
N15 C20 C21 107.1(2)
N14 C21 C20 105.0(2)
N14 C21 N16 113.8(2)
C20 C21 N16 101.9(2)
O8 C22 N16 125.2(3)
O8 C22 N15 125.2(3)
N16 C22 N15 109.5(2)
N14 C23 N17 113.1(2)
N16 C24 N19 114.3(2)
O9 C25 N18 127.3(3)
O9 C25 N17 124.5(3)
N18 C25 N17 108.1(2)
N19 C26 N17 114.4(2)
N19 C26 C27 103.5(2)
N17 C26 C27 102.0(2)
N18 C27 N20 115.1(2)
N18 C27 C26 103.5(2)
N20 C27 C26 102.3(2)
O10 C28 N19 126.8(3)
O10 C28 N20 124.5(3)
N19 C28 N20 108.6(2)
N18 C29 N21 114.1(2)
N20 C30 N23 114.9(3)
O11 C31 N22 125.8(3)
O11 C31 N21 126.3(3)
N22 C31 N21 107.9(3)
N21 C32 N23 116.1(3)
N21 C32 C33 103.8(2)
N23 C32 C33 103.4(2)
N24 C33 N22 114.1(2)
N24 C33 C32 103.2(3)
N22 C33 C32 101.7(3)
O12 C34 N24 127.0(3)
O12 C34 N23 124.5(3)
N24 C34 N23 108.3(3)
N26 C35 N22 112.8(3)
N28 C36 N24 112.5(3)
O13 C37 N26 125.2(3)
O13 C37 N25 125.4(3)
N26 C37 N25 109.3(3)
N27 C38 N25 115.4(3)
N27 C38 C39 104.0(3)
N25 C38 C39 102.5(3)
N26 C39 N28 117.9(3)
N26 C39 C38 103.1(3)
N28 C39 C38 101.1(3)
O14 C40 N28 125.4(3)
O14 C40 N27 126.0(3)
N28 C40 N27 108.5(3)
N30 C41 N25 113.4(3)
N27 C42 N32 112.8(3)
O15 C43 N29 123.6(3)
O15 C43 N30 125.6(3)
N29 C43 N30 110.7(2)
N31 C44 N29 116.0(2)
N31 C44 C45 101.9(2)
N29 C44 C45 102.3(2)
N32 C45 N30 115.0(2)
N32 C45 C44 103.7(3)
N30 C45 C44 103.7(2)
O16 C46 N31 127.7(4)
O16 C46 N32 123.6(3)
N31 C46 N32 108.7(3)
N29 C47 N1 113.5(2)
N31 C48 N3 115.2(3)
C1A N1A C47A 121.4(2)
C1A N1A C2A 112.3(2)
C47A N1A C2A 122.7(2)
C1A N2A C5A 121.7(2)
C1A N2A C3A 112.3(2)
C5A N2A C3A 123.9(2)
C4A N3A C48A 126.8(2)
C4A N3A C2A 111.0(2)
C48A N3A C2A 121.5(2)
C4A N4A C6A 125.1(2)
C4A N4A C3A 112.4(2)
C6A N4A C3A 120.0(2)
C7A N5A C8A 114.2(2)
C7A N5A C5A 119.5(2)
C8A N5A C5A 126.3(2)
C7A N6A C9A 112.82(19)
C7A N6A C11A 119.7(2)
C9A N6A C11A 123.2(2)
C10A N7A C6A 123.4(2)
C10A N7A C8A 113.4(2)
C6A N7A C8A 120.8(2)
C10A N8A C9A 111.2(2)
C10A N8A C12A 122.4(2)
C9A N8A C12A 123.6(2)
C13A N9A C11A 122.2(2)
C13A N9A C14A 109.4(2)
C11A N9A C14A 122.4(2)
C13A N10A C15A 112.0(2)
C13A N10A C17A 118.8(2)
C15A N10A C17A 121.1(2)
C16A N11A C14A 111.5(2)
C16A N11A C12A 119.9(2)
C14A N11A C12A 120.0(2)
C16A N12A C18A 122.5(2)
C16A N12A C15A 111.6(2)
C18A N12A C15A 124.6(2)
C19A N13A C17A 120.0(2)
C19A N13A C20A 111.5(2)
C17A N13A C20A 123.0(2)
C19A N14A C21A 110.7(2)
C19A N14A C23A 120.8(2)
C21A N14A C23A 128.5(2)
C22A N15A C18A 122.6(2)
C22A N15A C20A 111.37(19)
C18A N15A C20A 126.0(2)
C22A N16A C24A 121.8(2)
C22A N16A C21A 111.1(2)
C24A N16A C21A 125.3(2)
C25A N17A C26A 114.4(2)
C25A N17A C23A 120.9(2)
C26A N17A C23A 124.0(2)
C25A N18A C29A 121.5(3)
C25A N18A C27A 113.2(3)
C29A N18A C27A 122.2(3)
C28A N19A C26A 112.4(2)
C28A N19A C24A 121.8(2)
C26A N19A C24A 120.7(2)
C28A N20A C27A 110.8(2)
C28A N20A C30A 121.4(2)
C27A N20A C30A 122.0(2)
C31A N21A C32A 114.6(3)
C31A N21A C29A 123.1(3)
C32A N21A C29A 120.3(3)
C31A N22A C35A 121.8(2)
C31A N22A C33A 109.3(2)
C35A N22A C33A 125.1(3)
C34A N23A C30A 120.5(2)
C34A N23A C32A 110.4(2)
C30A N23A C32A 123.4(2)
C34A N24A C36A 123.8(2)
C34A N24A C33A 111.4(2)
C36A N24A C33A 123.0(2)
C37A N25A C38A 110.5(2)
C37A N25A C35A 120.0(2)
C38A N25A C35A 121.4(2)
C37A N26A C39A 111.9(2)
C37A N26A C41A 123.7(3)
C39A N26A C41A 121.8(3)
C40A N27A C36A 122.0(2)
C40A N27A C38A 112.6(2)
C36A N27A C38A 125.1(2)
C40A N28A C42A 120.6(2)
C40A N28A C39A 112.9(2)
C42A N28A C39A 122.4(2)
C43A N29A C41A 123.4(2)
C43A N29A C44A 112.1(2)
C41A N29A C44A 119.6(3)
C43A N30A C45A 112.4(2)
C43A N30A C47A 124.9(2)
C45A N30A C47A 122.6(2)
C46A N31A C44A 112.7(2)
C46A N31A C42A 121.4(2)
C44A N31A C42A 121.2(2)
C46A N32A C45A 111.3(2)
C46A N32A C48A 121.9(2)
C45A N32A C48A 123.7(2)
O1A C1A N1A 128.0(3)
O1A C1A N2A 124.1(3)
N1A C1A N2A 107.9(2)
N3A C2A N1A 115.21(19)
N3A C2A C3A 103.0(2)
N1A C2A C3A 103.3(2)
N2A C3A N4A 114.6(2)
N2A C3A C2A 103.7(2)
N4A C3A C2A 103.4(2)
O2A C4A N4A 127.8(2)
O2A C4A N3A 122.3(2)
N4A C4A N3A 109.8(2)
N5A C5A N2A 113.5(2)
N4A C6A N7A 114.68(18)
O3A C7A N5A 128.4(3)
O3A C7A N6A 126.4(2)
N5A C7A N6A 105.14(19)
N5A C8A N7A 116.2(2)
N5A C8A C9A 104.1(2)
N7A C8A C9A 101.7(2)
N8A C9A N6A 114.7(2)
N8A C9A C8A 105.0(2)
N6A C9A C8A 103.1(2)
O4A C10A N7A 126.6(2)
O4A C10A N8A 125.1(2)
N7A C10A N8A 108.2(2)
N9A C11A N6A 112.9(2)
N8A C12A N11A 112.82(19)
O5A C13A N10A 127.4(2)
O5A C13A N9A 123.6(3)
N10A C13A N9A 108.8(2)
N11A C14A N9A 113.0(2)
N11A C14A C15A 103.6(2)
N9A C14A C15A 104.35(19)
N10A C15A N12A 114.6(2)
N10A C15A C14A 103.6(2)
N12A C15A C14A 103.8(2)
O6A C16A N11A 126.4(2)
O6A C16A N12A 125.8(2)
N11A C16A N12A 107.7(2)
N10A C17A N13A 112.4(2)
N15A C18A N12A 114.0(2)
O7A C19A N13A 126.2(2)
O7A C19A N14A 125.7(2)
N13A C19A N14A 108.2(2)
N15A C20A N13A 114.4(2)
N15A C20A C21A 104.1(2)
N13A C20A C21A 101.2(2)
N14A C21A N16A 116.3(2)
N14A C21A C20A 105.8(2)
N16A C21A C20A 103.83(19)
O8A C22A N16A 126.7(2)
O8A C22A N15A 125.1(2)
N16A C22A N15A 108.1(2)
N17A C23A N14A 114.5(2)
N16A C24A N19A 112.5(2)
O9A C25A N18A 127.0(3)
O9A C25A N17A 126.2(3)
N18A C25A N17A 106.8(3)
N17A C26A N19A 115.5(2)
N17A C26A C27A 103.0(2)
N19A C26A C27A 103.2(2)
N20A C27A N18A 113.7(2)
N20A C27A C26A 103.9(2)
N18A C27A C26A 102.4(2)
O10A C28A N19A 126.8(2)
O10A C28A N20A 124.6(3)
N19A C28A N20A 108.6(2)
N18A C29A N21A 112.2(2)
N23A C30A N20A 113.9(2)
O11A C31A N21A 128.3(3)
O11A C31A N22A 123.3(3)
N21A C31A N22A 108.2(3)
N21A C32A N23A 112.9(2)
N21A C32A C33A 101.9(2)
N23A C32A C33A 103.9(2)
N22A C33A N24A 112.1(2)
N22A C33A C32A 104.3(2)
N24A C33A C32A 103.2(2)
O12A C34A N23A 126.8(3)
O12A C34A N24A 123.4(3)
N23A C34A N24A 109.8(2)
N22A C35A N25A 112.0(2)
N27A C36A N24A 113.0(2)
O13A C37A N25A 125.6(3)
O13A C37A N26A 126.3(3)
N25A C37A N26A 108.1(2)
N25A C38A N27A 114.8(3)
N25A C38A C39A 103.9(2)
N27A C38A C39A 103.2(2)
N26A C39A N28A 117.0(2)
N26A C39A C38A 104.1(2)
N28A C39A C38A 102.8(2)
O14A C40A N28A 125.9(2)
O14A C40A N27A 126.2(3)
N28A C40A N27A 107.8(2)
N26A C41A N29A 116.3(3)
N28A C42A N31A 114.2(2)
O15A C43A N29A 127.6(3)
O15A C43A N30A 123.7(3)
N29A C43A N30A 108.6(2)
N31A C44A N29A 111.4(2)
N31A C44A C45A 103.7(2)
N29A C44A C45A 102.4(2)
N32A C45A N30A 115.3(2)
N32A C45A C44A 104.2(2)
N30A C45A C44A 103.9(2)
O16A C46A N31A 125.7(2)
O16A C46A N32A 126.4(2)
N31A C46A N32A 107.9(2)
N1A C47A N30A 115.2(2)
N3A C48A N32A 114.4(2)
C1B N1B C2B 113.1(2)
C1B N1B C47B 121.7(2)
C2B N1B C47B 122.3(2)
C1B N2B C5B 121.5(2)
C1B N2B C3B 111.0(2)
C5B N2B C3B 124.9(2)
C4B N3B C2B 114.7(2)
C4B N3B C48B 120.6(2)
C2B N3B C48B 123.8(2)
C4B N4B C6B 122.6(2)
C4B N4B C3B 110.3(2)
C6B N4B C3B 123.8(2)
C7B N5B C5B 121.6(2)
C7B N5B C8B 110.4(2)
C5B N5B C8B 123.5(2)
C7B N6B C9B 113.1(2)
C7B N6B C11B 121.3(2)
C9B N6B C11B 124.1(2)
C10B N7B C8B 112.0(2)
C10B N7B C6B 125.0(2)
C8B N7B C6B 120.7(2)
C10B N8B C9B 112.9(2)
C10B N8B C12B 121.8(2)
C9B N8B C12B 122.4(2)
C11B N9B C13B 123.7(2)
C11B N9B C14B 126.1(3)
C13B N9B C14B 110.1(2)
C13B N10B C17B 120.2(2)
C13B N10B C15B 113.5(3)
C17B N10B C15B 121.3(2)
C16B N11B C12B 119.9(2)
C16B N11B C14B 111.2(2)
C12B N11B C14B 124.6(3)
C16B N12B C18B 127.5(2)
C16B N12B C15B 108.2(2)
C18B N12B C15B 123.0(2)
C19B N13B C20B 113.7(3)
C19B N13B C17B 120.4(2)
C20B N13B C17B 123.2(2)
C19B N14B C23B 122.2(2)
C19B N14B C21B 111.7(3)
C23B N14B C21B 121.9(3)
C22B N15B C18B 121.2(2)
C22B N15B C20B 112.7(3)
C18B N15B C20B 120.9(3)
C22B N16B C21B 112.0(3)
C22B N16B C24B 122.3(2)
C21B N16B C24B 123.7(3)
C25B N17B C26B 113.1(3)
C25B N17B C23B 116.7(2)
C26B N17B C23B 125.5(3)
C25B N18B C27B 113.5(3)
C25B N18B C29B 117.7(3)
C27B N18B C29B 128.7(3)
C28B N19B C26B 112.6(3)
C28B N19B C24B 123.6(3)
C26B N19B C24B 123.4(3)
C28B N20B C27B 111.1(3)
C28B N20B C30B 121.8(3)
C27B N20B C30B 124.0(4)
C31B N21B C32B 112.9(3)
C31B N21B C29B 119.3(3)
C32B N21B C29B 126.6(3)
C31B N22B C35B 121.5(3)
C31B N22B C33B 110.5(3)
C35B N22B C33B 121.2(3)
C34B N23B C32B 111.6(4)
C34B N23B C30B 124.4(4)
C32B N23B C30B 120.0(4)
C34B N24B C36B 122.4(3)
C34B N24B C33B 111.2(3)
C36B N24B C33B 123.9(4)
C37B N25B C38B 110.2(2)
C37B N25B C35B 122.8(2)
C38B N25B C35B 122.6(2)
C37B N26B C39B 112.2(2)
C37B N26B C41B 122.1(2)
C39B N26B C41B 123.3(2)
C40B N27B C36B 125.1(3)
C40B N27B C38B 108.0(3)
C36B N27B C38B 123.7(3)
C40B N28B C42B 122.3(2)
C40B N28B C39B 109.6(3)
C42B N28B C39B 123.6(3)
C43B N29B C41B 122.2(2)
C43B N29B C45B 114.7(2)
C41B N29B C45B 121.2(2)
C43B N30B C47B 125.1(2)
C43B N30B C44B 111.6(2)
C47B N30B C44B 121.3(2)
C46B N31B C42B 122.5(2)
C46B N31B C45B 113.4(2)
C42B N31B C45B 120.6(2)
C46B N32B C48B 121.7(2)
C46B N32B C44B 113.0(2)
C48B N32B C44B 122.8(2)
O1B C1B N1B 125.8(3)
O1B C1B N2B 126.4(2)
N1B C1B N2B 107.8(2)
N3B C2B N1B 116.1(2)
N3B C2B C3B 102.9(2)
N1B C2B C3B 103.0(2)
N2B C3B N4B 113.7(2)
N2B C3B C2B 105.0(2)
N4B C3B C2B 104.0(2)
O2B C4B N3B 128.4(3)
O2B C4B N4B 124.0(3)
N3B C4B N4B 107.6(2)
N5B C5B N2B 116.3(2)
N4B C6B N7B 112.8(2)
O3B C7B N5B 126.8(3)
O3B C7B N6B 124.6(3)
N5B C7B N6B 108.6(2)
N5B C8B N7B 114.5(2)
N5B C8B C9B 104.4(2)
N7B C8B C9B 102.7(2)
N6B C9B N8B 115.0(3)
N6B C9B C8B 102.2(2)
N8B C9B C8B 102.9(2)
O4B C10B N8B 125.3(3)
O4B C10B N7B 125.7(3)
N8B C10B N7B 109.0(2)
N9B C11B N6B 113.6(2)
N11B C12B N8B 114.7(2)
O5B C13B N10B 127.0(3)
O5B C13B N9B 124.2(3)
N10B C13B N9B 108.6(2)
N9B C14B N11B 114.7(2)
N9B C14B C15B 105.2(2)
N11B C14B C15B 103.4(2)
N10B C15B N12B 115.1(3)
N10B C15B C14B 101.6(2)
N12B C15B C14B 104.9(2)
O6B C16B N11B 126.5(3)
O6B C16B N12B 122.3(3)
N11B C16B N12B 111.1(2)
N10B C17B N13B 113.2(2)
N12B C18B N15B 112.8(3)
O7B C19B N13B 128.0(3)
O7B C19B N14B 124.3(3)
N13B C19B N14B 107.5(2)
N13B C20B N15B 116.1(2)
N13B C20B C21B 104.3(2)
N15B C20B C21B 103.0(2)
N16B C21B N14B 115.2(3)
N16B C21B C20B 103.6(2)
N14B C21B C20B 102.5(2)
O8B C22B N15B 126.6(3)
O8B C22B N16B 125.2(3)
N15B C22B N16B 108.2(2)
N14B C23B N17B 113.2(2)
N19B C24B N16B 113.5(3)
O9B C25B N18B 127.9(3)
O9B C25B N17B 127.7(3)
N18B C25B N17B 104.5(3)
N19B C26B N17B 113.8(3)
N19B C26B C27B 103.1(3)
N17B C26B C27B 101.3(3)
N18B C27B N20B 118.9(4)
N18B C27B C26B 104.9(3)
N20B C27B C26B 104.5(3)
O10B C28B N19B 127.2(4)
O10B C28B N20B 124.8(4)
N19B C28B N20B 107.9(3)
N21B C29B N18B 109.3(3)
N23B C30B N20B 113.5(3)
O11B C31B N22B 125.7(4)
O11B C31B N21B 125.9(3)
N22B C31B N21B 108.4(3)
N23B C32B N21B 116.8(3)
N23B C32B C33B 103.7(3)
N21B C32B C33B 103.1(3)
N24B C33B N22B 113.4(3)
N24B C33B C32B 103.5(3)
N22B C33B C32B 103.4(3)
O12B C34B N24B 126.4(4)
O12B C34B N23B 123.9(5)
N24B C34B N23B 109.4(4)
N22B C35B N25B 111.9(3)
N24B C36B N27B 109.8(3)
O13B C37B N26B 127.6(3)
O13B C37B N25B 123.4(3)
N26B C37B N25B 108.9(2)
N25B C38B N27B 113.2(3)
N25B C38B C39B 105.4(2)
N27B C38B C39B 104.3(3)
N28B C39B N26B 111.8(2)
N28B C39B C38B 105.6(3)
N26B C39B C38B 103.2(2)
O14B C40B N28B 124.6(3)
O14B C40B N27B 123.5(3)
N28B C40B N27B 111.8(3)
N29B C41B N26B 114.8(2)
N28B C42B N31B 114.8(2)
O15B C43B N29B 127.6(3)
O15B C43B N30B 124.2(2)
N29B C43B N30B 108.13(19)
N30B C44B N32B 113.8(2)
N30B C44B C45B 103.5(2)
N32B C44B C45B 102.4(2)
N29B C45B N31B 115.1(2)
N29B C45B C44B 101.9(2)
N31B C45B C44B 101.6(2)
O16B C46B N32B 125.4(3)
O16B C46B N31B 125.4(3)
N32B C46B N31B 109.2(2)
N30B C47B N1B 112.8(2)
N32B C48B N3B 114.5(2)
C1C N1C C2C 112.1(2)
C1C N1C C47C 120.0(2)
C2C N1C C47C 123.0(2)
C1C N2C C5C 121.7(2)
C1C N2C C3C 112.4(2)
C5C N2C C3C 120.7(2)
C4C N3C C2C 112.8(2)
C4C N3C C48C 120.3(2)
C2C N3C C48C 124.5(2)
C4C N4C C3C 114.8(2)
C4C N4C C6C 121.6(2)
C3C N4C C6C 121.2(2)
C7C N5C C8C 112.0(2)
C7C N5C C5C 120.9(2)
C8C N5C C5C 122.6(2)
C7C N6C C11C 124.9(2)
C7C N6C C9C 110.4(2)
C11C N6C C9C 124.6(2)
C10C N7C C8C 112.8(2)
C10C N7C C6C 121.7(2)
C8C N7C C6C 124.9(2)
C10C N8C C12C 118.6(2)
C10C N8C C9C 111.8(2)
C12C N8C C9C 123.1(2)
C13C N9C C14C 114.11(19)
C13C N9C C11C 120.3(2)
C14C N9C C11C 123.8(2)
C13C N10C C17C 121.1(2)
C13C N10C C15C 111.80(19)
C17C N10C C15C 122.3(2)
C16C N11C C14C 112.99(19)
C16C N11C C12C 119.9(2)
C14C N11C C12C 122.49(19)
C16C N12C C18C 123.2(2)
C16C N12C C15C 111.77(18)
C18C N12C C15C 122.9(2)
C19C N13C C17C 124.7(2)
C19C N13C C20C 110.8(2)
C17C N13C C20C 121.9(2)
C19C N14C C21C 114.1(2)
C19C N14C C23C 123.2(2)
C21C N14C C23C 120.9(2)
C22C N15C C18C 121.0(2)
C22C N15C C20C 113.3(2)
C18C N15C C20C 123.8(2)
C22C N16C C24C 124.2(2)
C22C N16C C21C 112.9(2)
C24C N16C C21C 121.3(2)
C25C N17C C26C 111.5(2)
C25C N17C C23C 124.3(2)
C26C N17C C23C 121.4(2)
C25C N18C C29C 122.5(2)
C25C N18C C27C 111.2(3)
C29C N18C C27C 124.5(2)
C28C N19C C24C 122.7(2)
C28C N19C C26C 111.8(3)
C24C N19C C26C 123.0(2)
C28C N20C C27C 111.6(3)
C28C N20C C30C 121.9(2)
C27C N20C C30C 124.1(2)
C31C N21C C32C 113.3(3)
C31C N21C C29C 121.6(2)
C32C N21C C29C 121.8(2)
C31C N22C C35C 124.3(3)
C31C N22C C33C 110.4(3)
C35C N22C C33C 121.7(3)
C34C N23C C30C 123.5(3)
C34C N23C C32C 113.9(3)
C30C N23C C32C 120.7(2)
C34C N24C C36C 120.5(3)
C34C N24C C33C 112.6(3)
C36C N24C C33C 121.3(3)
C37C N25C C38C 110.0(3)
C37C N25C C35C 120.7(3)
C38C N25C C35C 120.4(3)
C37C N26C C39C 112.0(2)
C37C N26C C41C 122.2(3)
C39C N26C C41C 124.1(3)
C40C N27C C36C 121.6(3)
C40C N27C C38C 111.2(3)
C36C N27C C38C 122.5(3)
C40C N28C C42C 124.5(3)
C40C N28C C39C 109.8(3)
C42C N28C C39C 124.1(3)
C43C N29C C44C 113.0(2)
C43C N29C C41C 121.0(2)
C44C N29C C41C 125.9(3)
C43C N30C C47C 121.2(2)
C43C N30C C45C 111.3(2)
C47C N30C C45C 122.0(2)
C46C N31C C42C 119.1(3)
C46C N31C C44C 110.7(2)
C42C N31C C44C 125.4(3)
C46C N32C C48C 122.6(2)
C46C N32C C45C 112.3(3)
C48C N32C C45C 124.5(2)
O1C C1C N1C 127.1(3)
O1C C1C N2C 125.4(3)
N1C C1C N2C 107.5(2)
N1C C2C N3C 114.5(2)
N1C C2C C3C 105.2(2)
N3C C2C C3C 104.7(2)
N4C C3C N2C 114.15(19)
N4C C3C C2C 101.5(2)
N2C C3C C2C 101.8(2)
O2C C4C N4C 126.2(3)
O2C C4C N3C 127.7(3)
N4C C4C N3C 106.1(2)
N2C C5C N5C 114.8(2)
N7C C6C N4C 113.3(2)
O3C C7C N6C 123.7(2)
O3C C7C N5C 127.0(3)
N6C C7C N5C 109.3(2)
N7C C8C N5C 114.2(2)
N7C C8C C9C 103.7(2)
N5C C8C C9C 103.5(2)
N8C C9C N6C 113.05(19)
N8C C9C C8C 102.6(2)
N6C C9C C8C 103.1(2)
O4C C10C N7C 127.3(3)
O4C C10C N8C 126.1(2)
N7C C10C N8C 106.6(2)
N6C C11C N9C 113.3(2)
N8C C12C N11C 114.0(2)
O5C C13C N9C 128.3(2)
O5C C13C N10C 125.0(2)
N9C C13C N10C 106.6(2)
N11C C14C N9C 115.5(2)
N11C C14C C15C 103.24(19)
N9C C14C C15C 103.43(19)
N10C C15C N12C 115.5(2)
N10C C15C C14C 102.91(19)
N12C C15C C14C 104.1(2)
O6C C16C N12C 125.8(2)
O6C C16C N11C 127.2(2)
N12C C16C N11C 107.0(2)
N13C C17C N10C 114.5(2)
N15C C18C N12C 115.1(2)
O7C C19C N14C 125.4(3)
O7C C19C N13C 124.2(2)
N14C C19C N13C 110.4(2)
N15C C20C N13C 115.0(2)
N15C C20C C21C 103.7(2)
N13C C20C C21C 103.5(2)
N14C C21C N16C 114.1(3)
N14C C21C C20C 101.1(2)
N16C C21C C20C 101.9(2)
O8C C22C N16C 124.8(3)
O8C C22C N15C 127.3(3)
N16C C22C N15C 107.9(2)
N17C C23C N14C 114.7(2)
N16C C24C N19C 114.2(2)
O9C C25C N17C 123.8(3)
O9C C25C N18C 126.9(3)
N17C C25C N18C 109.3(2)
N17C C26C N19C 114.4(2)
N17C C26C C27C 103.6(2)
N19C C26C C27C 103.8(2)
N18C C27C N20C 115.4(2)
N18C C27C C26C 104.1(2)
N20C C27C C26C 103.6(2)
O10C C28C N19C 125.2(3)
O10C C28C N20C 125.8(3)
N19C C28C N20C 108.9(2)
N18C C29C N21C 113.9(2)
N23C C30C N20C 113.2(2)
O11C C31C N21C 125.9(3)
O11C C31C N22C 125.3(3)
N21C C31C N22C 108.7(2)
N21C C32C N23C 114.7(3)
N21C C32C C33C 104.5(2)
N23C C32C C33C 102.1(2)
N24C C33C N22C 111.7(3)
N24C C33C C32C 103.9(3)
N22C C33C C32C 103.0(3)
O12C C34C N23C 125.4(3)
O12C C34C N24C 127.6(3)
N23C C34C N24C 106.9(3)
N22C C35C N25C 111.6(3)
N27C C36C N24C 111.7(3)
O13C C37C N26C 124.9(3)
O13C C37C N25C 126.3(3)
N26C C37C N25C 108.9(3)
N25C C38C N27C 110.4(3)
N25C C38C C39C 103.7(3)
N27C C38C C39C 103.4(3)
N26C C39C N28C 115.9(3)
N26C C39C C38C 103.6(3)
N28C C39C C38C 105.4(3)
O14C C40C N27C 128.6(3)
O14C C40C N28C 121.5(3)
N27C C40C N28C 109.9(3)
N29C C41C N26C 113.4(3)
N31C C42C N28C 112.7(3)
O15C C43C N30C 125.8(3)
O15C C43C N29C 125.5(3)
N30C C43C N29C 108.6(2)
N29C C44C N31C 115.9(2)
N29C C44C C45C 104.5(2)
N31C C44C C45C 103.0(2)
N32C C45C N30C 113.8(3)
N32C C45C C44C 104.3(2)
N30C C45C C44C 100.4(2)
O16C C46C N32C 125.6(3)
O16C C46C N31C 125.9(3)
N32C C46C N31C 108.6(2)
N1C C47C N30C 114.5(2)
N32C C48C N3C 113.4(2)
C47D N1D C1D 120.0(3)
C47D N1D C2D 125.5(3)
C1D N1D C2D 110.4(3)
C1D N2D C5D 118.0(3)
C1D N2D C3D 112.9(3)
C5D N2D C3D 120.7(3)
C4D N3D C48D 123.2(3)
C4D N3D C2D 108.6(3)
C48D N3D C2D 126.5(3)
C4D N4D C6D 122.6(3)
C4D N4D C3D 111.9(2)
C6D N4D C3D 122.9(3)
C7D N5D C5D 121.0(3)
C7D N5D C8D 112.0(2)
C5D N5D C8D 122.8(3)
C7D N6D C11D 123.4(2)
C7D N6D C9D 112.7(2)
C11D N6D C9D 122.8(2)
C10D N7D C6D 121.7(2)
C10D N7D C8D 111.4(2)
C6D N7D C8D 123.4(3)
C10D N8D C9D 114.2(2)
C10D N8D C12D 120.9(2)
C9D N8D C12D 122.4(2)
C13D N9D C14D 113.2(2)
C13D N9D C11D 123.0(2)
C14D N9D C11D 122.7(2)
C13D N10D C17D 120.5(2)
C13D N10D C15D 112.7(2)
C17D N10D C15D 124.8(2)
C16D N11D C14D 113.6(2)
C16D N11D C12D 122.7(2)
C14D N11D C12D 121.0(2)
C16D N12D C18D 125.6(2)
C16D N12D C15D 111.9(2)
C18D N12D C15D 122.1(2)
C19D N13D C17D 124.4(2)
C19D N13D C20D 113.1(2)
C17D N13D C20D 121.4(2)
C19D N14D C23D 121.4(2)
C19D N14D C21D 111.8(2)
C23D N14D C21D 123.2(3)
C22D N15D C18D 122.3(2)
C22D N15D C20D 113.0(2)
C18D N15D C20D 121.3(2)
C22D N16D C24D 121.1(2)
C22D N16D C21D 112.0(2)
C24D N16D C21D 122.5(2)
C26D N17D C25D 112.3(3)
C26D N17D C23D 122.7(3)
C25D N17D C23D 122.2(3)
C25D N18D C27D 111.6(3)
C25D N18D C29D 121.5(3)
C27D N18D C29D 121.7(3)
C28D N19D C26D 111.4(2)
C28D N19D C24D 122.2(2)
C26D N19D C24D 121.3(2)
C28D N20D C27D 109.8(3)
C28D N20D C30D 124.4(3)
C27D N20D C30D 125.7(3)
C31D N21D C29D 124.2(4)
C31D N21D C32D 110.3(3)
C29D N21D C32D 123.0(4)
C31D N22D C35D 125.6(4)
C31D N22D C33D 111.6(4)
C35D N22D C33D 120.2(4)
C34D N23D C32D 111.3(3)
C34D N23D C30D 124.5(3)
C32D N23D C30D 121.0(3)
C34D N24D C36D 118.3(3)
C34D N24D C33D 110.6(3)
C36D N24D C33D 124.1(3)
C38D N25D C35D 127.1(4)
C38D N25D C37D 107.4(4)
C35D N25D C37D 119.5(3)
C37D N26D C39D 112.0(4)
C37D N26D C41D 120.9(4)
C39D N26D C41D 124.1(4)
C40D N27D C36D 122.0(3)
C40D N27D C38D 111.8(3)
C36D N27D C38D 125.8(3)
C40D N28D C42D 121.4(3)
C40D N28D C39D 109.1(3)
C42D N28D C39D 125.5(3)
C43D N29D C44D 113.0(4)
C43D N29D C41D 120.7(4)
C44D N29D C41D 125.8(4)
C43D N30D C47D 126.9(4)
C43D N30D C45D 108.7(3)
C47D N30D C45D 122.8(3)
C42D N31D C46D 120.4(3)
C42D N31D C44D 123.3(3)
C46D N31D C44D 104.6(3)
C46D N32D C45D 114.2(3)
C46D N32D C48D 119.8(3)
C45D N32D C48D 125.3(3)
O1D C1D N2D 127.3(3)
O1D C1D N1D 126.1(3)
N2D C1D N1D 106.6(3)
N1D C2D N3D 112.8(3)
N1D C2D C3D 105.0(3)
N3D C2D C3D 106.1(2)
N2D C3D N4D 113.9(3)
N2D C3D C2D 104.2(3)
N4D C3D C2D 102.6(3)
O2D C4D N4D 126.0(3)
O2D C4D N3D 123.7(3)
N4D C4D N3D 110.3(3)
N5D C5D N2D 112.7(3)
N7D C6D N4D 113.2(3)
O3D C7D N6D 123.9(3)
O3D C7D N5D 127.6(2)
N6D C7D N5D 108.5(2)
N7D C8D N5D 113.3(3)
N7D C8D C9D 103.9(2)
N5D C8D C9D 102.3(2)
N8D C9D N6D 117.1(3)
N8D C9D C8D 103.1(2)
N6D C9D C8D 103.8(2)
O4D C10D N8D 127.4(3)
O4D C10D N7D 125.1(3)
N8D C10D N7D 107.4(2)
N6D C11D N9D 115.3(2)
N11D C12D N8D 113.0(2)
O5D C13D N9D 126.4(3)
O5D C13D N10D 125.5(3)
N9D C13D N10D 107.7(2)
N11D C14D N9D 115.5(2)
N11D C14D C15D 103.0(2)
N9D C14D C15D 102.9(2)
N10D C15D N12D 114.2(2)
N10D C15D C14D 103.4(2)
N12D C15D C14D 103.2(2)
O6D C16D N11D 127.2(3)
O6D C16D N12D 124.6(3)
N11D C16D N12D 108.2(2)
N13D C17D N10D 113.3(2)
N15D C18D N12D 115.3(2)
O7D C19D N14D 124.6(3)
O7D C19D N13D 126.0(3)
N14D C19D N13D 109.4(2)
N15D C20D N13D 113.4(2)
N15D C20D C21D 102.5(2)
N13D C20D C21D 101.0(2)
N14D C21D N16D 113.5(2)
N14D C21D C20D 104.0(2)
N16D C21D C20D 102.8(2)
O8D C22D N15D 126.0(2)
O8D C22D N16D 124.9(2)
N15D C22D N16D 109.1(2)
N17D C23D N14D 116.0(3)
N16D C24D N19D 113.9(2)
O9D C25D N18D 127.9(3)
O9D C25D N17D 123.7(3)
N18D C25D N17D 108.4(3)
N17D C26D N19D 115.6(3)
N17D C26D C27D 103.3(2)
N19D C26D C27D 102.0(3)
N20D C27D N18D 114.3(3)
N20D C27D C26D 104.5(3)
N18D C27D C26D 103.6(3)
O10D C28D N19D 125.1(3)
O10D C28D N20D 123.1(3)
N19D C28D N20D 111.5(3)
N21D C29D N18D 113.8(3)
N23D C30D N20D 113.9(3)
O11D C31D N22D 123.9(4)
O11D C31D N21D 123.3(4)
N22D C31D N21D 112.2(4)
N23D C32D N21D 113.4(3)
N23D C32D C33D 104.8(3)
N21D C32D C33D 102.3(4)
N24D C33D N22D 111.8(4)
N24D C33D C32D 103.2(3)
N22D C33D C32D 102.8(3)
O12D C34D N24D 127.6(4)
O12D C34D N23D 123.2(4)
N24D C34D N23D 109.2(3)
N25D C35D N22D 110.9(3)
N24D C36D N27D 112.5(3)
O13D C37D N26D 126.1(5)
O13D C37D N25D 126.1(4)
N26D C37D N25D 107.6(4)
N25D C38D C39D 109.4(4)
N25D C38D N27D 113.8(3)
C39D C38D N27D 101.3(3)
N26D C39D N28D 113.2(3)
N26D C39D C38D 103.0(3)
N28D C39D C38D 107.9(3)
O14D C40D N27D 123.4(4)
O14D C40D N28D 127.4(4)
N27D C40D N28D 109.1(3)
N26D C41D N29D 109.8(3)
N31D C42D N28D 109.5(3)
N29D C43D N30D 109.4(4)
N29D C44D C45D 107.0(4)
N29D C44D N31D 111.4(4)
C45D C44D N31D 106.0(3)
N32D C45D N30D 115.2(3)
N32D C45D C44D 103.5(3)
N30D C45D C44D 100.8(3)
O16D C46D N32D 129.3(3)
O16D C46D N31D 120.2(4)
N32D C46D N31D 110.0(3)
N1D C47D N30D 114.2(3)
N3D C48D N32D 112.7(3)
C1E N1E C47E 122.5(2)
C1E N1E C2E 111.2(2)
C47E N1E C2E 122.9(2)
C1E N2E C5E 121.4(2)
C1E N2E C3E 109.6(2)
C5E N2E C3E 121.8(2)
C4E N3E C48E 122.5(2)
C4E N3E C2E 111.8(2)
C48E N3E C2E 122.3(2)
C4E N4E C6E 123.2(2)
C4E N4E C3E 112.5(2)
C6E N4E C3E 123.2(2)
C7E N5E C5E 120.9(2)
C7E N5E C8E 110.3(2)
C5E N5E C8E 124.4(2)
C7E N6E C9E 109.4(2)
C7E N6E C11E 124.0(2)
C9E N6E C11E 126.6(2)
C10E N7E C8E 113.0(2)
C10E N7E C6E 122.8(2)
C8E N7E C6E 124.1(2)
C10E N8E C9E 110.1(2)
C10E N8E C12E 119.35(19)
C9E N8E C12E 124.6(2)
C13E N9E C11E 121.4(2)
C13E N9E C14E 112.0(2)
C11E N9E C14E 122.2(2)
C13E N10E C17E 120.1(2)
C13E N10E C15E 113.1(2)
C17E N10E C15E 119.5(2)
C16E N11E C14E 111.6(2)
C16E N11E C12E 123.1(2)
C14E N11E C12E 121.2(2)
C16E N12E C18E 124.3(2)
C16E N12E C15E 112.2(2)
C18E N12E C15E 122.0(2)
C19E N13E C20E 110.7(2)
C19E N13E C17E 124.1(2)
C20E N13E C17E 125.2(2)
C19E N14E C23E 121.7(2)
C19E N14E C21E 112.6(2)
C23E N14E C21E 122.7(2)
C22E N15E C20E 111.3(2)
C22E N15E C18E 120.6(2)
C20E N15E C18E 121.0(2)
C22E N16E C24E 123.8(2)
C22E N16E C21E 112.1(2)
C24E N16E C21E 124.0(2)
C25E N17E C23E 122.2(2)
C25E N17E C26E 111.4(2)
C23E N17E C26E 123.1(2)
C25E N18E C29E 122.5(2)
C25E N18E C27E 111.1(2)
C29E N18E C27E 122.2(3)
C28E N19E C24E 124.8(2)
C28E N19E C26E 112.1(2)
C24E N19E C26E 122.3(2)
C28E N20E C30E 120.5(2)
C28E N20E C27E 109.7(2)
C30E N20E C27E 123.5(2)
C31E N21E C32E 111.2(2)
C31E N21E C29E 122.4(2)
C32E N21E C29E 123.0(3)
C31E N22E C35E 122.0(2)
C31E N22E C33E 114.0(2)
C35E N22E C33E 123.7(2)
C34E N23E C32E 110.5(2)
C34E N23E C30E 121.9(2)
C32E N23E C30E 124.2(2)
C34E N24E C36E 123.1(2)
C34E N24E C33E 111.6(2)
C36E N24E C33E 123.9(2)
C37E N25E C38E 113.2(2)
C37E N25E C35E 122.2(2)
C38E N25E C35E 122.3(2)
C37E N26E C41E 121.21(19)
C37E N26E C39E 110.2(2)
C41E N26E C39E 123.0(2)
C40E N27E C36E 124.5(2)
C40E N27E C38E 113.8(2)
C36E N27E C38E 118.8(2)
C40E N28E C42E 125.46(19)
C40E N28E C39E 111.9(2)
C42E N28E C39E 121.2(2)
C43E N29E C41E 124.1(2)
C43E N29E C44E 112.5(2)
C41E N29E C44E 121.3(2)
C43E N30E C45E 111.7(2)
C43E N30E C47E 123.4(2)
C45E N30E C47E 123.4(2)
C46E N31E C42E 123.46(18)
C46E N31E C44E 112.2(2)
C42E N31E C44E 120.29(19)
C46E N32E C48E 121.91(19)
C46E N32E C45E 110.3(2)
C48E N32E C45E 123.8(2)
O1E C1E N1E 126.0(3)
O1E C1E N2E 124.6(3)
N1E C1E N2E 109.3(2)
N1E C2E N3E 113.2(2)
N1E C2E C3E 104.2(2)
N3E C2E C3E 102.8(2)
N2E C3E N4E 112.5(2)
N2E C3E C2E 104.3(2)
N4E C3E C2E 103.3(2)
O2E C4E N3E 126.4(3)
O2E C4E N4E 125.0(3)
N3E C4E N4E 108.6(2)
N5E C5E N2E 114.9(2)
N4E C6E N7E 114.6(2)
O3E C7E N5E 127.4(3)
O3E C7E N6E 123.3(3)
N5E C7E N6E 109.2(2)
N7E C8E N5E 113.8(2)
N7E C8E C9E 103.5(2)
N5E C8E C9E 104.3(2)
N6E C9E N8E 113.6(2)
N6E C9E C8E 104.9(2)
N8E C9E C8E 104.0(2)
O4E C10E N7E 127.5(3)
O4E C10E N8E 124.8(2)
N7E C10E N8E 107.6(2)
N9E C11E N6E 113.9(2)
N8E C12E N11E 114.71(19)
O5E C13E N10E 127.3(3)
O5E C13E N9E 125.3(3)
N10E C13E N9E 107.4(2)
N11E C14E N9E 115.1(2)
N11E C14E C15E 102.8(2)
N9E C14E C15E 104.5(2)
N12E C15E N10E 116.3(2)
N12E C15E C14E 104.0(2)
N10E C15E C14E 101.9(2)
O6E C16E N12E 125.9(3)
O6E C16E N11E 125.1(3)
N12E C16E N11E 108.9(2)
N10E C17E N13E 112.0(2)
N12E C18E N15E 114.4(2)
O7E C19E N14E 127.8(2)
O7E C19E N13E 123.5(3)
N14E C19E N13E 108.4(2)
N13E C20E N15E 116.1(2)
N13E C20E C21E 105.3(2)
N15E C20E C21E 103.4(2)
N14E C21E N16E 115.7(2)
N14E C21E C20E 101.5(2)
N16E C21E C20E 103.5(2)
O8E C22E N16E 124.8(2)
O8E C22E N15E 126.7(3)
N16E C22E N15E 108.5(2)
N17E C23E N14E 114.6(2)
N16E C24E N19E 114.9(2)
O9E C25E N18E 125.9(3)
O9E C25E N17E 125.3(3)
N18E C25E N17E 108.8(2)
N17E C26E N19E 115.2(2)
N17E C26E C27E 103.5(2)
N19E C26E C27E 102.0(2)
N20E C27E N18E 113.7(2)
N20E C27E C26E 105.3(2)
N18E C27E C26E 104.4(2)
O10E C28E N19E 124.7(2)
O10E C28E N20E 125.3(3)
N19E C28E N20E 110.0(2)
N18E C29E N21E 111.3(3)
N20E C30E N23E 112.9(2)
O11E C31E N22E 127.0(3)
O11E C31E N21E 125.8(3)
N22E C31E N21E 107.3(2)
N23E C32E N21E 114.1(2)
N23E C32E C33E 106.4(2)
N21E C32E C33E 104.1(2)
N22E C33E N24E 116.6(2)
N22E C33E C32E 103.4(2)
N24E C33E C32E 102.8(2)
O12E C34E N23E 127.2(2)
O12E C34E N24E 124.0(3)
N23E C34E N24E 108.8(2)
N22E C35E N25E 115.2(2)
N24E C36E N27E 114.5(2)
O13E C37E N25E 125.5(3)
O13E C37E N26E 124.2(2)
N25E C37E N26E 110.3(2)
N27E C38E N25E 114.1(2)
N27E C38E C39E 104.0(2)
N25E C38E C39E 101.73(19)
N26E C39E N28E 112.7(2)
N26E C39E C38E 103.9(2)
N28E C39E C38E 102.25(19)
O14E C40E N27E 128.7(3)
O14E C40E N28E 123.7(3)
N27E C40E N28E 107.62(19)
N26E C41E N29E 114.59(19)
N28E C42E N31E 114.7(2)
O15E C43E N29E 127.2(3)
O15E C43E N30E 123.3(2)
N29E C43E N30E 109.4(2)
N31E C44E N29E 115.2(2)
N31E C44E C45E 104.28(19)
N29E C44E C45E 102.5(2)
N30E C45E N32E 113.5(2)
N30E C45E C44E 103.5(2)
N32E C45E C44E 103.5(2)
O16E C46E N31E 126.0(2)
O16E C46E N32E 124.6(2)
N31E C46E N32E 109.5(2)
N1E C47E N30E 114.0(2)
N32E C48E N3E 114.0(2)
C5K O2K C11K 118.6(3)
O1K N2K C1K 117.1(3)
O1K N2K C3K 113.6(3)
C1K N2K C3K 126.1(3)
N2K C1K C8K 109.8(4)
N2K C1K C6K 111.5(3)
C8K C1K C6K 110.5(3)
N2K C1K C7K 106.4(3)
C8K C1K C7K 106.6(3)
C6K C1K C7K 111.8(3)
N2K C3K C4K 107.8(3)
N2K C3K C10K 110.4(3)
C4K C3K C10K 115.4(3)
N2K C3K C9K 110.0(3)
C4K C3K C9K 110.2(3)
C10K C3K C9K 103.0(3)
C3K C4K C5K 113.3(3)
O2K C5K C6K 107.1(3)
O2K C5K C4K 112.4(3)
C6K C5K C4K 105.8(3)
C5K C6K C1K 117.1(3)
C11T O2T C5T 114.3(11)
O1T N2T C1T 115.5(11)
O1T N2T C3T 115.0(9)
C1T N2T C3T 118.9(7)
N2T C1T C6T 111.7(7)
N2T C1T C7T 113.2(11)
C6T C1T C7T 109.7(10)
N2T C1T C8T 107.8(8)
C6T C1T C8T 105.7(8)
C7T C1T C8T 108.4(14)
N2T C3T C4T 111.2(6)
N2T C3T C10T 110.4(11)
C4T C3T C10T 113.7(11)
N2T C3T C9T 100.8(8)
C4T C3T C9T 108.6(9)
C10T C3T C9T 111.5(10)
C5T C4T C3T 118.6(7)
O2T C5T C6T 107.2(9)
O2T C5T C4T 105.9(7)
C6T C5T C4T 116.8(9)
C5T C6T C1T 116.7(7)
C5L O2L C11L 119.7(4)
O1L N2L C3L 116.7(2)
O1L N2L C1L 115.4(2)
C3L N2L C1L 127.9(2)
C6L C1L C7L 116.6(4)
C6L C1L C8L 117.3(4)
C7L C1L C8L 101.8(4)
C6L C1L N2L 109.4(3)
C7L C1L N2L 104.5(3)
C8L C1L N2L 105.9(3)
N2L C3L C4L 113.0(3)
N2L C3L C9L 111.4(3)
C4L C3L C9L 111.7(4)
N2L C3L C10L 109.3(4)
C4L C3L C10L 108.4(4)
C9L C3L C10L 102.3(3)
C5L C4L C3L 118.4(3)
O2L C5L C4L 113.9(3)
O2L C5L C6L 114.0(3)
C4L C5L C6L 116.3(4)
C5L C6L C1L 120.1(3)
C5V O2V C11V 106.1(9)
C3V N2V C1V 113.6(6)
C3V N2V O1V 99.3(6)
C1V N2V O1V 109.8(6)
N2V C1V C6V 115.3(6)
N2V C1V C8V 96.1(7)
C6V C1V C8V 125.4(8)
N2V C1V C7V 110.2(7)
C6V C1V C7V 99.7(7)
C8V C1V C7V 110.1(8)
N2V C3V C4V 109.3(6)
N2V C3V C9V 107.7(8)
C4V C3V C9V 121.5(8)
N2V C3V C10V 105.3(7)
C4V C3V C10V 104.7(7)
C9V C3V C10V 107.1(10)
C3V C4V C5V 118.4(7)
O2V C5V C6V 123.4(9)
O2V C5V C4V 102.6(6)
C6V C5V C4V 105.2(7)
C5V C6V C1V 128.1(7)
C11M O2M C5M 113.8(3)
N2M C1M C7M 112.0(3)
N2M C1M C6M 111.0(3)
C7M C1M C6M 110.7(3)
N2M C1M C8M 106.0(3)
C7M C1M C8M 109.1(4)
C6M C1M C8M 107.9(3)
O1M N2M C3M 120.0(3)
O1M N2M C1M 110.1(3)
C3M N2M C1M 129.1(3)
N2M C3M C10M 108.1(4)
N2M C3M C4M 109.5(3)
C10M C3M C4M 108.9(3)
N2M C3M C9M 110.2(3)
C10M C3M C9M 109.8(4)
C4M C3M C9M 110.1(3)
C5M C4M C3M 114.1(3)
O2M C5M C6M 108.6(3)
O2M C5M C4M 114.8(3)
C6M C5M C4M 108.0(3)
C5M C6M C1M 115.0(3)
C5S O2S C11S 109.7(7)
O1S N2S C1S 109.6(7)
O1S N2S C3S 114.3(7)
C1S N2S C3S 126.2(6)
N2S C1S C6S 109.1(6)
N2S C1S C8S 108.7(7)
C6S C1S C8S 111.7(7)
N2S C1S C7S 103.5(7)
C6S C1S C7S 115.7(8)
C8S C1S C7S 107.6(8)
N2S C3S C4S 118.0(6)
N2S C3S C10S 110.8(7)
C4S C3S C10S 113.8(9)
N2S C3S C9S 101.9(8)
C4S C3S C9S 106.9(7)
C10S C3S C9S 103.6(8)
C5S C4S C3S 113.7(6)
O2S C5S C4S 114.3(6)
O2S C5S C6S 113.4(7)
C4S C5S C6S 113.4(7)
C5S C6S C1S 114.5(7)
C5N O2N C11N 112.7(3)
N2N C1N C8N 107.1(3)
N2N C1N C6N 113.3(3)
C8N C1N C6N 110.7(3)
N2N C1N C7N 106.7(3)
C8N C1N C7N 109.2(3)
C6N C1N C7N 109.7(3)
O1N N2N C3N 114.2(3)
O1N N2N C1N 117.9(2)
C3N N2N C1N 122.5(3)
N2N C3N C9N 107.2(3)
N2N C3N C10N 109.9(4)
C9N C3N C10N 111.6(4)
N2N C3N C4N 110.1(3)
C9N C3N C4N 109.5(4)
C10N C3N C4N 108.6(3)
C5N C4N C3N 111.8(3)
O2N C5N C6N 118.3(3)
O2N C5N C4N 105.0(3)
C6N C5N C4N 106.9(4)
C5N C6N C1N 114.4(3)
C5U O2U C11U 111.8(12)
C1U N2U O1U 111.2(10)
C1U N2U C3U 117.9(7)
O1U N2U C3U 109.2(9)
N2U C1U C6U 113.0(8)
N2U C1U C8U 104.3(10)
C6U C1U C8U 111.4(10)
N2U C1U C7U 103.2(7)
C6U C1U C7U 112.6(8)
C8U C1U C7U 111.8(13)
N2U C3U C4U 118.5(6)
N2U C3U C9U 105.5(10)
C4U C3U C9U 113.5(11)
N2U C3U C10U 102.3(8)
C4U C3U C10U 108.6(9)
C9U C3U C10U 107.4(10)
C3U C4U C5U 115.4(8)
O2U C5U C4U 110.6(10)
O2U C5U C6U 111.2(8)
C4U C5U C6U 110.1(8)
C5U C6U C1U 108.7(8)
C5O O2O C11O 110.9(4)
N2O C1O C7O 107.4(3)
N2O C1O C8O 113.3(3)
C7O C1O C8O 110.0(3)
N2O C1O C6O 110.5(3)
C7O C1O C6O 109.6(4)
C8O C1O C6O 106.0(4)
O1O N2O C3O 118.6(3)
O1O N2O C1O 115.4(2)
C3O N2O C1O 126.0(3)
N2O C3O C4O 115.6(3)
N2O C3O C10O 114.0(3)
C4O C3O C10O 116.8(4)
N2O C3O C9O 99.5(4)
C4O C3O C9O 107.0(4)
C10O C3O C9O 100.8(4)
C3O C4O C5O 111.4(4)
O2O C5O C6O 107.8(4)
O2O C5O C4O 111.5(4)
C6O C5O C4O 102.4(4)
C5O C6O C1O 114.5(4)
C11X O2X C5X 105.2(9)
C3X N2X O1X 111.0(9)
C3X N2X C1X 120.3(6)
O1X N2X C1X 110.6(11)
N2X C1X C6X 111.9(8)
N2X C1X C8X 110.0(9)
C6X C1X C8X 111.1(9)
N2X C1X C7X 107.3(11)
C6X C1X C7X 109.7(10)
C8X C1X C7X 106.6(13)
N2X C3X C4X 114.0(7)
N2X C3X C10X 110.2(9)
C4X C3X C10X 104.5(11)
N2X C3X C9X 109.4(9)
C4X C3X C9X 110.0(7)
C10X C3X C9X 108.6(11)
C5X C4X C3X 119.8(8)
O2X C5X C4X 109.6(8)
O2X C5X C6X 103.5(9)
C4X C5X C6X 119.6(8)
C1X C6X C5X 114.3(8)
C5P O2P C11P 112.4(2)
N2P C1P C8P 108.9(3)
N2P C1P C6P 111.1(3)
C8P C1P C6P 110.7(3)
N2P C1P C7P 106.3(3)
C8P C1P C7P 109.4(3)
C6P C1P C7P 110.2(3)
O1P N2P C3P 112.2(2)
O1P N2P C1P 119.5(3)
C3P N2P C1P 126.6(2)
N2P C3P C4P 112.5(3)
N2P C3P C10P 108.3(3)
C4P C3P C10P 108.0(3)
N2P C3P C9P 109.8(3)
C4P C3P C9P 109.7(3)
C10P C3P C9P 108.4(3)
C3P C4P C5P 112.4(3)
O2P C5P C6P 113.4(3)
O2P C5P C4P 108.6(2)
C6P C5P C4P 110.5(3)
C5P C6P C1P 114.2(3)
C11R O2R C5R 113.5(8)
O1R N2R C1R 107.6(6)
O1R N2R C3R 111.0(7)
C1R N2R C3R 119.5(6)
N2R C1R C6R 111.1(6)
N2R C1R C7R 112.4(7)
C6R C1R C7R 113.0(6)
N2R C1R C8R 102.4(6)
C6R C1R C8R 111.9(8)
C7R C1R C8R 105.3(8)
N2R C3R C10R 105.5(6)
N2R C3R C9R 115.7(8)
C10R C3R C9R 107.2(8)
N2R C3R C4R 112.5(6)
C10R C3R C4R 107.9(8)
C9R C3R C4R 107.6(6)
C5R C4R C3R 110.7(6)
O2R C5R C4R 108.6(6)
O2R C5R C6R 105.4(6)
C4R C5R C6R 104.7(7)
C1R C6R C5R 111.6(6)

loop_
_geom_bond_atom_site_label_1
_geom_bond_atom_site_label_2
_geom_bond_distance
O1 C1 1.232(4)
O2 C4 1.227(4)
O3 C7 1.216(3)
O4 C10 1.224(4)
O5 C13 1.224(3)
O6 C16 1.196(3)
O7 C19 1.258(3)
O8 C22 1.228(3)
O9 C25 1.223(3)
O10 C28 1.216(3)
O11 C31 1.203(4)
O12 C34 1.233(4)
O13 C37 1.211(4)
O14 C40 1.268(5)
O15 C43 1.249(3)
O16 C46 1.226(4)
N1 C1 1.371(4)
N1 C2 1.379(4)
N1 C47 1.492(4)
N2 C1 1.369(4)
N2 C3 1.429(4)
N2 C5 1.441(4)
N3 C4 1.354(4)
N3 C2 1.414(4)
N3 C48 1.460(4)
N4 C4 1.417(4)
N4 C6 1.421(4)
N4 C3 1.459(4)
N5 C7 1.370(4)
N5 C5 1.406(3)
N5 C8 1.460(4)
N6 C7 1.371(3)
N6 C11 1.450(3)
N6 C9 1.464(4)
N7 C10 1.365(3)
N7 C6 1.450(4)
N7 C8 1.464(4)
N8 C10 1.366(4)
N8 C9 1.412(4)
N8 C12 1.453(3)
N9 C13 1.358(3)
N9 C11 1.428(3)
N9 C14 1.440(3)
N10 C13 1.376(3)
N10 C15 1.434(3)
N10 C17 1.452(3)
N11 C16 1.347(3)
N11 C14 1.459(3)
N11 C12 1.478(4)
N12 C16 1.362(3)
N12 C15 1.400(3)
N12 C18 1.482(3)
N13 C19 1.359(3)
N13 C17 1.400(3)
N13 C20 1.431(3)
N14 C19 1.384(3)
N14 C23 1.411(4)
N14 C21 1.417(3)
N15 C22 1.386(4)
N15 C18 1.404(4)
N15 C20 1.453(3)
N16 C22 1.366(4)
N16 C24 1.428(4)
N16 C21 1.534(3)
N17 C25 1.374(3)
N17 C23 1.448(4)
N17 C26 1.465(3)
N18 C25 1.349(4)
N18 C27 1.426(4)
N18 C29 1.445(4)
N19 C28 1.349(4)
N19 C26 1.430(4)
N19 C24 1.437(4)
N20 C28 1.369(4)
N20 C30 1.415(4)
N20 C27 1.455(4)
N21 C31 1.369(4)
N21 C32 1.419(4)
N21 C29 1.480(4)
N22 C31 1.347(4)
N22 C35 1.439(4)
N22 C33 1.500(4)
N23 C34 1.392(4)
N23 C32 1.422(4)
N23 C30 1.433(4)
N24 C34 1.335(4)
N24 C33 1.426(4)
N24 C36 1.481(4)
N25 C37 1.373(4)
N25 C38 1.422(4)
N25 C41 1.464(4)
N26 C37 1.370(4)
N26 C35 1.417(4)
N26 C39 1.423(4)
N27 C40 1.396(5)
N27 C38 1.406(5)
N27 C42 1.439(4)
N28 C40 1.337(5)
N28 C39 1.441(4)
N28 C36 1.447(4)
N29 C43 1.341(4)
N29 C47 1.426(4)
N29 C44 1.444(4)
N30 C43 1.359(4)
N30 C41 1.421(4)
N30 C45 1.442(4)
N31 C46 1.328(4)
N31 C48 1.420(5)
N31 C44 1.443(4)
N32 C46 1.387(5)
N32 C45 1.418(4)
N32 C42 1.449(5)
C2 C3 1.541(5)
C8 C9 1.532(4)
C14 C15 1.598(4)
C20 C21 1.501(4)
C26 C27 1.564(4)
C32 C33 1.552(4)
C38 C39 1.590(5)
C44 C45 1.570(5)
O1A C1A 1.211(3)
O2A C4A 1.267(3)
O3A C7A 1.175(3)
O4A C10A 1.237(3)
O5A C13A 1.228(3)
O6A C16A 1.238(3)
O7A C19A 1.223(3)
O8A C22A 1.226(3)
O9A C25A 1.204(4)
O10A C28A 1.234(3)
O11A C31A 1.232(4)
O12A C34A 1.250(3)
O13A C37A 1.201(4)
O14A C40A 1.219(3)
O15A C43A 1.219(3)
O16A C46A 1.231(3)
N1A C1A 1.349(4)
N1A C47A 1.436(4)
N1A C2A 1.456(3)
N2A C1A 1.379(3)
N2A C5A 1.437(4)
N2A C3A 1.437(3)
N3A C4A 1.372(3)
N3A C48A 1.409(4)
N3A C2A 1.449(3)
N4A C4A 1.305(3)
N4A C6A 1.436(3)
N4A C3A 1.453(3)
N5A C7A 1.390(3)
N5A C8A 1.418(3)
N5A C5A 1.435(4)
N6A C7A 1.413(3)
N6A C9A 1.443(3)
N6A C11A 1.443(3)
N7A C10A 1.341(3)
N7A C6A 1.447(3)
N7A C8A 1.454(3)
N8A C10A 1.390(3)
N8A C9A 1.422(3)
N8A C12A 1.442(4)
N9A C13A 1.382(3)
N9A C11A 1.420(3)
N9A C14A 1.466(3)
N10A C13A 1.355(4)
N10A C15A 1.429(3)
N10A C17A 1.453(3)
N11A C16A 1.365(3)
N11A C14A 1.438(3)
N11A C12A 1.485(3)
N12A C16A 1.374(3)
N12A C18A 1.436(3)
N12A C15A 1.441(3)
N13A C19A 1.347(3)
N13A C17A 1.458(3)
N13A C20A 1.460(3)
N14A C19A 1.366(3)
N14A C21A 1.406(3)
N14A C23A 1.459(3)
N15A C22A 1.376(3)
N15A C18A 1.433(3)
N15A C20A 1.444(3)
N16A C22A 1.362(3)
N16A C24A 1.420(3)
N16A C21A 1.459(3)
N17A C25A 1.369(4)
N17A C26A 1.416(4)
N17A C23A 1.443(4)
N18A C25A 1.354(4)
N18A C29A 1.446(4)
N18A C27A 1.457(4)
N19A C28A 1.348(4)
N19A C26A 1.458(3)
N19A C24A 1.468(3)
N20A C28A 1.403(3)
N20A C27A 1.444(3)
N20A C30A 1.470(4)
N21A C31A 1.319(4)
N21A C32A 1.440(4)
N21A C29A 1.490(4)
N22A C31A 1.404(4)
N22A C35A 1.431(4)
N22A C33A 1.449(4)
N23A C34A 1.360(4)
N23A C30A 1.394(4)
N23A C32A 1.480(3)
N24A C34A 1.380(4)
N24A C36A 1.446(4)
N24A C33A 1.462(3)
N25A C37A 1.384(4)
N25A C38A 1.452(4)
N25A C35A 1.485(4)
N26A C37A 1.395(4)
N26A C39A 1.425(4)
N26A C41A 1.426(4)
N27A C40A 1.380(3)
N27A C36A 1.443(4)
N27A C38A 1.461(4)
N28A C40A 1.354(4)
N28A C42A 1.439(3)
N28A C39A 1.471(3)
N29A C43A 1.325(4)
N29A C41A 1.443(4)
N29A C44A 1.497(4)
N30A C43A 1.374(3)
N30A C45A 1.444(4)
N30A C47A 1.452(4)
N31A C46A 1.352(3)
N31A C44A 1.436(4)
N31A C42A 1.468(4)
N32A C46A 1.383(3)
N32A C45A 1.438(3)
N32A C48A 1.454(3)
C2A C3A 1.527(4)
C8A C9A 1.544(4)
C14A C15A 1.516(4)
C20A C21A 1.497(4)
C26A C27A 1.555(4)
C32A C33A 1.537(4)
C38A C39A 1.547(4)
C44A C45A 1.517(4)
O1B C1B 1.233(3)
O2B C4B 1.213(3)
O3B C7B 1.236(3)
O4B C10B 1.234(3)
O5B C13B 1.216(3)
O6B C16B 1.244(3)
O7B C19B 1.216(3)
O8B C22B 1.233(3)
O9B C25B 1.193(4)
O10B C28B 1.193(4)
O11B C31B 1.205(4)
O12B C34B 1.210(5)
O13B C37B 1.231(3)
O14B C40B 1.252(4)
O15B C43B 1.240(3)
O16B C46B 1.219(3)
N1B C1B 1.385(3)
N1B C2B 1.422(3)
N1B C47B 1.434(4)
N2B C1B 1.386(4)
N2B C5B 1.434(3)
N2B C3B 1.435(3)
N3B C4B 1.366(4)
N3B C2B 1.403(3)
N3B C48B 1.429(3)
N4B C4B 1.383(3)
N4B C6B 1.432(4)
N4B C3B 1.463(3)
N5B C7B 1.348(4)
N5B C5B 1.404(4)
N5B C8B 1.458(4)
N6B C7B 1.375(4)
N6B C9B 1.425(3)
N6B C11B 1.492(4)
N7B C10B 1.346(4)
N7B C8B 1.462(3)
N7B C6B 1.464(4)
N8B C10B 1.345(3)
N8B C9B 1.440(3)
N8B C12B 1.458(4)
N9B C11B 1.383(4)
N9B C13B 1.389(4)
N9B C14B 1.453(4)
N10B C13B 1.337(4)
N10B C17B 1.464(4)
N10B C15B 1.465(4)
N11B C16B 1.341(4)
N11B C12B 1.435(4)
N11B C14B 1.455(3)
N12B C16B 1.391(4)
N12B C18B 1.397(4)
N12B C15B 1.470(4)
N13B C19B 1.341(4)
N13B C20B 1.429(3)
N13B C17B 1.466(4)
N14B C19B 1.384(4)
N14B C23B 1.460(4)
N14B C21B 1.467(4)
N15B C22B 1.332(4)
N15B C18B 1.438(4)
N15B C20B 1.444(3)
N16B C22B 1.368(4)
N16B C21B 1.430(4)
N16B C24B 1.460(5)
N17B C25B 1.405(4)
N17B C26B 1.444(4)
N17B C23B 1.466(4)
N18B C25B 1.383(4)
N18B C27B 1.398(5)
N18B C29B 1.479(5)
N19B C28B 1.360(5)
N19B C26B 1.432(4)
N19B C24B 1.445(5)
N20B C28B 1.385(6)
N20B C27B 1.427(5)
N20B C30B 1.440(5)
N21B C31B 1.395(5)
N21B C32B 1.461(4)
N21B C29B 1.470(5)
N22B C31B 1.392(4)
N22B C35B 1.445(5)
N22B C33B 1.499(4)
N23B C34B 1.380(6)
N23B C32B 1.409(5)
N23B C30B 1.411(6)
N24B C34B 1.366(6)
N24B C36B 1.423(5)
N24B C33B 1.430(5)
N25B C37B 1.372(4)
N25B C38B 1.444(4)
N25B C35B 1.447(4)
N26B C37B 1.335(4)
N26B C39B 1.457(3)
N26B C41B 1.467(4)
N27B C40B 1.364(5)
N27B C36B 1.465(5)
N27B C38B 1.481(4)
N28B C40B 1.344(4)
N28B C42B 1.419(4)
N28B C39B 1.438(4)
N29B C43B 1.352(3)
N29B C41B 1.389(4)
N29B C45B 1.430(3)
N30B C43B 1.406(4)
N30B C47B 1.415(3)
N30B C44B 1.436(3)
N31B C46B 1.365(4)
N31B C42B 1.440(4)
N31B C45B 1.478(3)
N32B C46B 1.357(4)
N32B C48B 1.424(4)
N32B C44B 1.481(3)
C2B C3B 1.549(4)
C8B C9B 1.543(4)
C14B C15B 1.524(5)
C20B C21B 1.525(5)
C26B C27B 1.528(6)
C32B C33B 1.566(6)
C38B C39B 1.487(5)
C44B C45B 1.603(4)
O1C C1C 1.208(3)
O2C C4C 1.220(3)
O3C C7C 1.226(3)
O4C C10C 1.207(3)
O5C C13C 1.214(3)
O6C C16C 1.191(3)
O7C C19C 1.227(3)
O8C C22C 1.189(3)
O9C C25C 1.285(3)
O10C C28C 1.233(3)
O11C C31C 1.256(3)
O12C C34C 1.182(4)
O13C C37C 1.232(4)
O14C C40C 1.265(4)
O15C C43C 1.219(3)
O16C C46C 1.219(4)
N1C C1C 1.363(4)
N1C C2C 1.431(3)
N1C C47C 1.446(4)
N2C C1C 1.383(4)
N2C C5C 1.431(4)
N2C C3C 1.457(3)
N3C C4C 1.389(4)
N3C C2C 1.433(3)
N3C C48C 1.459(4)
N4C C4C 1.360(4)
N4C C3C 1.455(3)
N4C C6C 1.478(4)
N5C C7C 1.368(3)
N5C C8C 1.447(3)
N5C C5C 1.450(3)
N6C C7C 1.363(4)
N6C C11C 1.415(3)
N6C C9C 1.485(3)
N7C C10C 1.373(3)
N7C C8C 1.436(3)
N7C C6C 1.443(4)
N8C C10C 1.387(4)
N8C C12C 1.437(3)
N8C C9C 1.448(3)
N9C C13C 1.358(3)
N9C C14C 1.425(3)
N9C C11C 1.472(3)
N10C C13C 1.406(3)
N10C C17C 1.435(3)
N10C C15C 1.440(3)
N11C C16C 1.394(3)
N11C C14C 1.420(3)
N11C C12C 1.459(3)
N12C C16C 1.391(3)
N12C C18C 1.429(3)
N12C C15C 1.441(3)
N13C C19C 1.377(4)
N13C C17C 1.414(4)
N13C C20C 1.466(3)
N14C C19C 1.345(3)
N14C C21C 1.454(4)
N14C C23C 1.456(4)
N15C C22C 1.410(4)
N15C C18C 1.426(4)
N15C C20C 1.429(3)
N16C C22C 1.381(4)
N16C C24C 1.419(4)
N16C C21C 1.481(4)
N17C C25C 1.352(4)
N17C C26C 1.438(3)
N17C C23C 1.442(4)
N18C C25C 1.359(4)
N18C C29C 1.400(4)
N18C C27C 1.434(3)
N19C C28C 1.348(4)
N19C C24C 1.433(4)
N19C C26C 1.457(3)
N20C C28C 1.372(4)
N20C C27C 1.450(4)
N20C C30C 1.486(4)
N21C C31C 1.346(4)
N21C C32C 1.429(4)
N21C C29C 1.471(4)
N22C C31C 1.394(4)
N22C C35C 1.418(5)
N22C C33C 1.480(4)
N23C C34C 1.354(4)
N23C C30C 1.415(4)
N23C C32C 1.485(4)
N24C C34C 1.386(5)
N24C C36C 1.448(5)
N24C C33C 1.463(4)
N25C C37C 1.349(4)
N25C C38C 1.460(4)
N25C C35C 1.463(4)
N26C C37C 1.344(4)
N26C C39C 1.437(4)
N26C C41C 1.478(4)
N27C C40C 1.319(4)
N27C C36C 1.430(4)
N27C C38C 1.486(5)
N28C C40C 1.398(4)
N28C C42C 1.435(4)
N28C C39C 1.440(4)
N29C C43C 1.360(4)
N29C C44C 1.392(4)
N29C C41C 1.452(4)
N30C C43C 1.344(4)
N30C C47C 1.463(3)
N30C C45C 1.485(4)
N31C C46C 1.396(4)
N31C C42C 1.415(4)
N31C C44C 1.457(4)
N32C C46C 1.367(4)
N32C C48C 1.427(4)
N32C C45C 1.429(4)
C2C C3C 1.541(4)
C8C C9C 1.530(4)
C14C C15C 1.558(3)
C20C C21C 1.612(4)
C26C C27C 1.526(5)
C32C C33C 1.535(5)
C38C C39C 1.498(5)
C44C C45C 1.551(4)
O1D C1D 1.223(4)
O2D C4D 1.257(4)
O3D C7D 1.251(3)
O4D C10D 1.228(3)
O5D C13D 1.210(3)
O6D C16D 1.246(3)
O7D C19D 1.203(3)
O8D C22D 1.238(3)
O9D C25D 1.207(5)
O10D C28D 1.256(4)
O11D C31D 1.256(5)
O12D C34D 1.216(5)
O13D C37D 1.218(5)
O14D C40D 1.262(4)
O16D C46D 1.218(4)
N1D C47D 1.390(4)
N1D C1D 1.426(5)
N1D C2D 1.447(5)
N2D C1D 1.349(4)
N2D C5D 1.449(4)
N2D C3D 1.452(4)
N3D C4D 1.365(4)
N3D C48D 1.420(5)
N3D C2D 1.464(4)
N4D C4D 1.339(4)
N4D C6D 1.436(4)
N4D C3D 1.461(4)
N5D C7D 1.362(4)
N5D C5D 1.444(4)
N5D C8D 1.458(4)
N6D C7D 1.358(3)
N6D C11D 1.405(4)
N6D C9D 1.431(4)
N7D C10D 1.397(4)
N7D C6D 1.433(4)
N7D C8D 1.443(4)
N8D C10D 1.357(3)
N8D C9D 1.423(4)
N8D C12D 1.455(3)
N9D C13D 1.364(4)
N9D C14D 1.463(3)
N9D C11D 1.467(4)
N10D C13D 1.395(4)
N10D C17D 1.434(4)
N10D C15D 1.449(3)
N11D C16D 1.368(4)
N11D C14D 1.427(3)
N11D C12D 1.454(4)
N12D C16D 1.372(4)
N12D C18D 1.430(4)
N12D C15D 1.457(3)
N13D C19D 1.359(3)
N13D C17D 1.413(4)
N13D C20D 1.477(3)
N14D C19D 1.354(4)
N14D C23D 1.444(4)
N14D C21D 1.461(3)
N15D C22D 1.347(3)
N15D C18D 1.419(3)
N15D C20D 1.458(4)
N16D C22D 1.376(3)
N16D C24D 1.441(4)
N16D C21D 1.462(4)
N17D C26D 1.410(4)
N17D C25D 1.414(4)
N17D C23D 1.428(4)
N18D C25D 1.331(5)
N18D C27D 1.465(5)
N18D C29D 1.516(4)
N19D C28D 1.312(4)
N19D C26D 1.470(4)
N19D C24D 1.471(4)
N20D C28D 1.374(4)
N20D C27D 1.435(5)
N20D C30D 1.458(4)
N21D C31D 1.332(6)
N21D C29D 1.408(5)
N21D C32D 1.503(5)
N22D C31D 1.313(6)
N22D C35D 1.453(5)
N22D C33D 1.486(6)
N23D C34D 1.373(5)
N23D C32D 1.416(4)
N23D C30D 1.458(5)
N24D C34D 1.372(5)
N24D C36D 1.425(5)
N24D C33D 1.447(5)
N25D C38D 1.336(5)
N25D C35D 1.447(6)
N25D C37D 1.461(6)
N26D C37D 1.335(6)
N26D C39D 1.410(5)
N26D C41D 1.469(6)
N27D C40D 1.368(5)
N27D C36D 1.488(6)
N27D C38D 1.506(5)
N28D C40D 1.385(5)
N28D C42D 1.423(5)
N28D C39D 1.461(4)
N29D C43D 1.280(7)
N29D C44D 1.409(6)
N29D C41D 1.479(6)
N30D C43D 1.422(6)
N30D C47D 1.442(5)
N30D C45D 1.491(5)
N31D C42D 1.404(5)
N31D C46D 1.429(5)
N31D C44D 1.511(5)
N32D C46D 1.334(5)
N32D C45D 1.414(4)
N32D C48D 1.442(5)
C2D C3D 1.496(5)
C8D C9D 1.551(4)
C14D C15D 1.565(4)
C20D C21D 1.576(4)
C26D C27D 1.549(5)
C32D C33D 1.543(6)
C38D C39D 1.489(7)
C44D C45D 1.500(6)
O1E C1E 1.231(3)
O2E C4E 1.239(3)
O3E C7E 1.226(3)
O4E C10E 1.213(3)
O5E C13E 1.214(3)
O6E C16E 1.215(3)
O7E C19E 1.233(3)
O8E C22E 1.192(3)
O9E C25E 1.236(3)
O10E C28E 1.251(3)
O11E C31E 1.218(3)
O12E C34E 1.219(3)
O13E C37E 1.271(3)
O14E C40E 1.223(3)
O15E C43E 1.238(3)
O16E C46E 1.239(3)
N1E C1E 1.356(4)
N1E C47E 1.419(4)
N1E C2E 1.449(4)
N2E C1E 1.388(4)
N2E C5E 1.417(4)
N2E C3E 1.450(4)
N3E C4E 1.339(3)
N3E C48E 1.461(4)
N3E C2E 1.481(3)
N4E C4E 1.353(4)
N4E C6E 1.448(4)
N4E C3E 1.458(3)
N5E C7E 1.350(4)
N5E C5E 1.409(4)
N5E C8E 1.458(3)
N6E C7E 1.415(3)
N6E C9E 1.437(3)
N6E C11E 1.443(4)
N7E C10E 1.333(3)
N7E C8E 1.438(3)
N7E C6E 1.461(4)
N8E C10E 1.407(3)
N8E C9E 1.441(3)
N8E C12E 1.445(3)
N9E C13E 1.399(4)
N9E C11E 1.407(4)
N9E C14E 1.443(3)
N10E C13E 1.359(3)
N10E C17E 1.442(4)
N10E C15E 1.476(3)
N11E C16E 1.379(3)
N11E C14E 1.441(3)
N11E C12E 1.456(4)
N12E C16E 1.352(4)
N12E C18E 1.396(4)
N12E C15E 1.431(3)
N13E C19E 1.387(3)
N13E C20E 1.394(3)
N13E C17E 1.479(4)
N14E C19E 1.336(4)
N14E C23E 1.436(4)
N14E C21E 1.442(3)
N15E C22E 1.378(3)
N15E C20E 1.476(3)
N15E C18E 1.480(4)
N16E C22E 1.375(4)
N16E C24E 1.411(4)
N16E C21E 1.468(3)
N17E C25E 1.367(4)
N17E C23E 1.426(4)
N17E C26E 1.456(3)
N18E C25E 1.364(4)
N18E C29E 1.453(4)
N18E C27E 1.458(4)
N19E C28E 1.336(4)
N19E C24E 1.433(3)
N19E C26E 1.470(3)
N20E C28E 1.358(3)
N20E C30E 1.443(4)
N20E C27E 1.452(4)
N21E C31E 1.383(4)
N21E C32E 1.466(3)
N21E C29E 1.479(4)
N22E C31E 1.353(3)
N22E C35E 1.422(3)
N22E C33E 1.437(3)
N23E C34E 1.365(4)
N23E C32E 1.452(3)
N23E C30E 1.453(4)
N24E C34E 1.396(3)
N24E C36E 1.419(4)
N24E C33E 1.460(3)
N25E C37E 1.306(3)
N25E C38E 1.459(3)
N25E C35E 1.470(4)
N26E C37E 1.366(3)
N26E C41E 1.414(3)
N26E C39E 1.449(3)
N27E C40E 1.341(4)
N27E C36E 1.430(4)
N27E C38E 1.447(3)
N28E C40E 1.398(3)
N28E C42E 1.414(4)
N28E C39E 1.476(3)
N29E C43E 1.319(3)
N29E C41E 1.447(3)
N29E C44E 1.462(3)
N30E C43E 1.356(4)
N30E C45E 1.441(3)
N30E C47E 1.459(4)
N31E C46E 1.352(3)
N31E C42E 1.437(3)
N31E C44E 1.441(3)
N32E C46E 1.379(3)
N32E C48E 1.410(4)
N32E C45E 1.473(3)
C2E C3E 1.518(4)
C8E C9E 1.503(4)
C14E C15E 1.554(4)
C20E C21E 1.535(4)
C26E C27E 1.512(4)
C32E C33E 1.514(4)
C38E C39E 1.545(4)
C44E C45E 1.529(4)
O1K N2K 1.299(3)
O2K C5K 1.434(4)
O2K C11K 1.468(5)
N2K C1K 1.426(4)
N2K C3K 1.476(5)
C1K C8K 1.484(6)
C1K C6K 1.485(4)
C1K C7K 1.515(6)
C3K C4K 1.514(5)
C3K C10K 1.518(6)
C3K C9K 1.527(5)
C4K C5K 1.554(5)
C5K C6K 1.466(6)
O1T N2T 1.434(11)
O2T C11T 1.424(13)
O2T C5T 1.440(10)
N2T C1T 1.435(10)
N2T C3T 1.443(9)
C1T C6T 1.512(10)
C1T C7T 1.523(11)
C1T C8T 1.529(12)
C3T C4T 1.518(11)
C3T C10T 1.520(11)
C3T C9T 1.539(13)
C4T C5T 1.511(10)
C5T C6T 1.510(12)
O1L N2L 1.378(3)
O2L C5L 1.419(4)
O2L C11L 1.437(7)
N2L C3L 1.443(4)
N2L C1L 1.541(3)
C1L C6L 1.464(4)
C1L C7L 1.491(6)
C1L C8L 1.506(6)
C3L C4L 1.498(5)
C3L C9L 1.503(6)
C3L C10L 1.532(6)
C4L C5L 1.420(5)
C5L C6L 1.443(6)
O1V N2V 1.498(9)
O2V C5V 1.426(9)
O2V C11V 1.440(13)
N2V C3V 1.469(9)
N2V C1V 1.479(9)
C1V C6V 1.503(9)
C1V C8V 1.527(11)
C1V C7V 1.536(11)
C3V C4V 1.472(9)
C3V C9V 1.533(10)
C3V C10V 1.542(11)
C4V C5V 1.512(11)
C5V C6V 1.473(10)
O1M N2M 1.325(4)
O2M C11M 1.430(5)
O2M C5M 1.441(3)
C1M N2M 1.460(5)
C1M C7M 1.514(6)
C1M C6M 1.514(4)
C1M C8M 1.534(6)
N2M C3M 1.446(5)
C3M C10M 1.496(6)
C3M C4M 1.530(5)
C3M C9M 1.561(6)
C4M C5M 1.505(5)
C5M C6M 1.502(5)
O1S N2S 1.428(10)
O2S C5S 1.422(8)
O2S C11S 1.450(12)
N2S C1S 1.448(9)
N2S C3S 1.450(9)
C1S C6S 1.507(9)
C1S C8S 1.532(12)
C1S C7S 1.538(11)
C3S C4S 1.523(8)
C3S C10S 1.526(11)
C3S C9S 1.532(12)
C4S C5S 1.487(9)
C5S C6S 1.500(11)
O1N N2N 1.293(3)
O2N C5N 1.412(4)
O2N C11N 1.493(5)
C1N N2N 1.459(4)
C1N C8N 1.503(6)
C1N C6N 1.509(4)
C1N C7N 1.551(6)
N2N C3N 1.452(4)
C3N C9N 1.517(6)
C3N C10N 1.517(6)
C3N C4N 1.550(5)
C4N C5N 1.531(5)
C5N C6N 1.441(5)
O1U N2U 1.450(12)
O2U C5U 1.411(12)
O2U C11U 1.441(14)
N2U C1U 1.442(10)
N2U C3U 1.459(9)
C1U C6U 1.519(10)
C1U C8U 1.522(11)
C1U C7U 1.528(12)
C3U C4U 1.505(10)
C3U C9U 1.529(11)
C3U C10U 1.539(13)
C4U C5U 1.508(11)
C5U C6U 1.513(11)
O1O N2O 1.289(3)
O2O C5O 1.409(5)
O2O C11O 1.487(7)
C1O N2O 1.454(4)
C1O C7O 1.489(6)
C1O C8O 1.513(5)
C1O C6O 1.536(5)
N2O C3O 1.398(4)
C3O C4O 1.485(5)
C3O C10O 1.498(6)
C3O C9O 1.625(7)
C4O C5O 1.546(6)
C5O C6O 1.489(6)
O1X N2X 1.445(10)
O2X C11X 1.434(15)
O2X C5X 1.439(10)
N2X C3X 1.445(9)
N2X C1X 1.448(10)
C1X C6X 1.505(10)
C1X C8X 1.517(12)
C1X C7X 1.531(11)
C3X C4X 1.512(9)
C3X C10X 1.524(12)
C3X C9X 1.525(12)
C4X C5X 1.494(12)
C5X C6X 1.511(11)
O1P N2P 1.304(3)
O2P C5P 1.434(3)
O2P C11P 1.445(4)
C1P N2P 1.466(4)
C1P C8P 1.521(5)
C1P C6P 1.535(4)
C1P C7P 1.542(6)
N2P C3P 1.444(4)
C3P C4P 1.514(4)
C3P C10P 1.546(5)
C3P C9P 1.547(5)
C4P C5P 1.552(5)
C5P C6P 1.446(5)
O1R N2R 1.431(8)
O2R C11R 1.427(10)
O2R C5R 1.437(8)
N2R C1R 1.452(8)
N2R C3R 1.457(8)
C1R C6R 1.511(8)
C1R C7R 1.528(11)
C1R C8R 1.537(10)
C3R C10R 1.521(10)
C3R C9R 1.523(11)
C3R C4R 1.524(8)
C4R C5R 1.517(10)
C5R C6R 1.538(10)
